data_4317438
loop_
_publ_author_name
'Ruiyao Wang'
'Hugh D. Selby'
'Hui Liu'
'Michael D. Carducci'
'Tianzhu Jin'
'Zhiping Zheng'
'Jeffery W. Anthis'
'Richard J. Staples'

_publ_contact_author_address
;
      University of Arizona
      Department of Chemistry
      1306 E. University
      Tucson, AZ 85721-0041
      USA
;
_publ_contact_author_email zhiping@u.arizona.edu
_publ_contact_author_fax 520-621-8407
_publ_contact_author_name 'Dr. Zhiping Zhang'
_publ_contact_author_phone 520-626-6495
_publ_section_title
;
 Halide-Templated Assembly of Polynuclear Lanthanide-Hydroxo Complexes
;
_journal_name_full 'Inorganic Chemistry'
_journal_page_first 278
_journal_page_last 286
_journal_paper_doi 10.1021/ic010859x
_journal_volume 41
_journal_year 2002
_chemical_formula_sum 'C108 H142 Br Cl14 N12 O100 Pr15'
_chemical_formula_weight 5898.20
_chemical_name_systematic
;
  ?
;
_space_group_IT_number 5
_symmetry_cell_setting monoclinic
_symmetry_space_group_name_Hall 'C 2y'
_symmetry_space_group_name_H-M 'C 1 2 1'
_atom_sites_solution_hydrogens geom
_atom_sites_solution_primary direct
_atom_sites_solution_secondary difmap
_audit_creation_method SHELXL-97
_cell_angle_alpha 90.00
_cell_angle_beta 126.9670(10)
_cell_angle_gamma 90.00
_cell_formula_units_Z 2
_cell_length_a 34.154(2)
_cell_length_b 20.4966(14)
_cell_length_c 20.8371(14)
_cell_measurement_reflns_used 8192
_cell_measurement_temperature 170(2)
_cell_measurement_theta_max 28.27
_cell_measurement_theta_min 1.95
_cell_volume 11654.6(13)
_computing_cell_refinement 'Bruker SMART'
_computing_data_collection 'Bruker SMART'
_computing_data_reduction 'Bruker SHELXTL'
_computing_molecular_graphics 'Bruker SHELXTL'
_computing_publication_material 'Bruker SHELXTL'
_computing_structure_refinement 'SHELXL-97 (Sheldrick, 1997)'
_computing_structure_solution 'SHELXS-97 (Sheldrick, 1990)'
_diffrn_ambient_temperature 170(2)
_diffrn_measured_fraction_theta_full 0.974
_diffrn_measured_fraction_theta_max 0.974
_diffrn_measurement_device_type 'CCD area detector'
_diffrn_measurement_method 'phi and omega scans'
_diffrn_radiation_monochromator graphite
_diffrn_radiation_source 'fine-focus sealed tube'
_diffrn_radiation_type MoK\a
_diffrn_radiation_wavelength 0.71073
_diffrn_reflns_av_R_equivalents 0.0330
_diffrn_reflns_av_sigmaI/netI 0.0510
_diffrn_reflns_limit_h_max 45
_diffrn_reflns_limit_h_min -43
_diffrn_reflns_limit_k_max 26
_diffrn_reflns_limit_k_min -26
_diffrn_reflns_limit_l_max 17
_diffrn_reflns_limit_l_min -27
_diffrn_reflns_number 39398
_diffrn_reflns_theta_full 28.27
_diffrn_reflns_theta_max 28.27
_diffrn_reflns_theta_min 1.95
_diffrn_standards_decay_% 0
_diffrn_standards_interval_time 0
_diffrn_standards_number 0
_exptl_absorpt_coefficient_mu 3.480
_exptl_absorpt_correction_T_max 0.907702
_exptl_absorpt_correction_T_min 0.672616
_exptl_absorpt_correction_type empirical
_exptl_absorpt_process_details 'SADABS (SHELDRICK)'
_exptl_crystal_colour 'pale green'
_exptl_crystal_density_diffrn 1.681
_exptl_crystal_density_method 'not measured'
_exptl_crystal_description cuboidal
_exptl_crystal_F_000 5664
_exptl_crystal_size_max 0.5
_exptl_crystal_size_mid 0.5
_exptl_crystal_size_min 0.4
_refine_diff_density_max 3.508
_refine_diff_density_min -1.404
_refine_diff_density_rms 0.284
_refine_ls_abs_structure_details 'Flack H D (1983), Acta Cryst. A39, 876-881'
_refine_ls_abs_structure_Flack 0.01(2)
_refine_ls_extinction_method none
_refine_ls_goodness_of_fit_ref 1.062
_refine_ls_hydrogen_treatment mixed
_refine_ls_matrix_type full
_refine_ls_number_parameters 1032
_refine_ls_number_reflns 24293
_refine_ls_number_restraints 704
_refine_ls_restrained_S_all 1.050
_refine_ls_R_factor_all 0.0937
_refine_ls_R_factor_gt 0.0716
_refine_ls_shift/su_max 0.001
_refine_ls_shift/su_mean 0.000
_refine_ls_structure_factor_coef Fsqd
_refine_ls_weighting_details 'calc w=1/[\s^2^(Fo^2^)+(0.1435P)^2^+146.5032P] where P=(Fo^2^+2Fc^2^)/3'
_refine_ls_weighting_scheme calc
_refine_ls_wR_factor_gt 0.1943
_refine_ls_wR_factor_ref 0.2254
_reflns_number_gt 19835
_reflns_number_total 24293
_reflns_threshold_expression I>2sigma(I)
_cod_data_source_file ic010859x_4.cif
_cod_data_source_block cmpd4
_cod_depositor_comments
;
The following automatic conversions were performed:

'_symmetry_cell_setting' value 'Monoclinic' changed to 'monoclinic'
according to the built-in table from CIF Core dictionary named
'cif_core.dic' version 2.4.1 from 2010-06-29.

Automatic conversion script
Id: cif_fix_values 1646 2011-03-28 12:23:43Z adriana 
;
_cod_original_cell_volume 11654.5(13)
_cod_database_code 4317438

loop_
_symmetry_equiv_pos_as_xyz
'x, y, z'
'-x, y, -z'
'x+1/2, y+1/2, z'
'-x+1/2, y+1/2, -z'

loop_
_atom_site_label
_atom_site_type_symbol
_atom_site_fract_x
_atom_site_fract_y
_atom_site_fract_z
_atom_site_U_iso_or_equiv
_atom_site_adp_type
_atom_site_occupancy
_atom_site_symmetry_multiplicity
_atom_site_calc_flag
_atom_site_refinement_flags
_atom_site_disorder_assembly
_atom_site_disorder_group
Pr1 Pr -0.5000 -0.38415(5) 0.0000 0.0330(2) Uani 1 2 d S . .
Pr2 Pr -0.53014(3) -0.50084(4) -0.17812(4) 0.03384(16) Uani 1 1 d . . .
Pr3 Pr -0.51784(3) -0.68544(4) -0.10979(4) 0.03400(16) Uani 1 1 d . . .
Pr4 Pr -0.46504(3) -0.34012(4) -0.15022(5) 0.04024(18) Uani 1 1 d . . .
Pr5 Pr -0.47621(3) -0.64597(4) -0.23687(4) 0.03926(18) Uani 1 1 d D . .
Pr6 Pr -0.60181(3) -0.33203(4) -0.21300(5) 0.03872(18) Uani 1 1 d . . .
Pr7 Pr -0.61749(3) -0.62435(4) -0.33718(4) 0.04264(19) Uani 1 1 d D . .
Pr8 Pr -0.42871(3) -0.81936(4) 0.05985(5) 0.04266(19) Uani 1 1 d . . .
Br1 Br -0.5000 -0.55204(10) 0.0000 0.0369(4) Uani 1 2 d S . .
O1M O -0.4671(3) -0.4278(5) -0.0664(5) 0.0335(19) Uani 1 1 d . . .
H1M H -0.4347 -0.4499 -0.0285 0.040 Uiso 1 1 calc R . .
O2M O -0.5681(3) -0.4346(5) -0.1331(5) 0.0308(18) Uani 1 1 d . . .
H2M H -0.5925 -0.4592 -0.1306 0.037 Uiso 1 1 calc R . .
O3M O -0.4770(3) -0.5959(5) -0.1300(5) 0.0329(19) Uani 1 1 d . . .
H3M H -0.4433 -0.5864 -0.0804 0.039 Uiso 1 1 calc R . .
O4M O -0.5768(3) -0.6014(4) -0.1920(5) 0.0311(18) Uani 1 1 d . . .
H4M H -0.6005 -0.5935 -0.1797 0.037 Uiso 1 1 calc R . .
O5M O -0.4495(3) -0.7016(5) 0.0320(6) 0.037(2) Uani 1 1 d . . .
H5M H -0.4205 -0.6733 0.0508 0.045 Uiso 1 1 calc R . .
O6M O -0.5147(4) -0.3084(5) -0.1045(6) 0.036(2) Uani 1 1 d . . .
H6M H -0.5093 -0.2619 -0.0867 0.044 Uiso 1 1 calc R . .
O7M O -0.5469(4) -0.3903(5) -0.2353(6) 0.041(2) Uani 1 1 d . . .
H7M H -0.5605 -0.3910 -0.2932 0.049 Uiso 1 1 calc R . .
O8M O -0.5431(4) -0.5646(5) -0.2910(6) 0.038(2) Uani 1 1 d . . .
H8M H -0.5470 -0.5363 -0.3337 0.045 Uiso 1 1 calc R . .
O9M O -0.5461(3) -0.6951(5) -0.2496(5) 0.034(2) Uani 1 1 d . . .
H9M H -0.5522 -0.7414 -0.2688 0.041 Uiso 1 1 calc R . .
O10M O -0.4933(4) -0.8023(5) 0.0741(6) 0.042(2) Uani 1 1 d . . .
H10M H -0.4899 -0.8308 0.1162 0.050 Uiso 1 1 calc R . .
O1T O -0.4185(8) -0.2420(10) -0.1417(17) 0.21(2) Uani 1 1 d . . .
O2T O -0.4774(7) -0.3530(8) -0.2850(9) 0.081(4) Uani 1 1 d . . .
O3T O -0.6081(6) -0.2159(7) -0.1776(10) 0.073(4) Uani 1 1 d . . .
O4T O -0.6840(5) -0.2765(8) -0.3366(9) 0.073(4) Uani 1 1 d . . .
O5T O -0.4479(14) -0.6294(15) -0.3250(18) 0.192(18) Uani 1 1 d . . .
O6T O -0.4634(7) -0.7580(10) -0.2709(11) 0.119(9) Uani 1 1 d . . .
O7T O -0.6520(7) -0.5611(10) -0.4651(9) 0.104(7) Uani 1 1 d . . .
O8T O -0.6761(18) -0.6971(17) -0.4491(15) 0.27(3) Uani 1 1 d . . .
O9T O -0.4000(7) -0.9007(8) 0.1729(11) 0.088(5) Uani 1 1 d . . .
O10T O -0.3959(8) -0.9124(9) 0.0295(15) 0.104(7) Uani 1 1 d . . .
O1BW O -0.5630(7) -0.6696(11) -0.3934(9) 0.24(2) Uani 1 1 d D . .
O2BW O -0.5000 -0.9197(11) 0.0000 0.098(9) Uani 1 2 d S . .
O1A O -0.9294(5) -0.5914(10) -0.4923(11) 0.095(5) Uani 1 1 d DU . .
H3AB H -0.9481 -0.5763 -0.5392 0.143 Uiso 1 1 calc R . .
O2A O -0.6587(4) -0.4137(6) -0.3113(7) 0.050(3) Uani 1 1 d U . .
O3A O -0.6211(4) -0.5062(6) -0.3035(6) 0.048(2) Uani 1 1 d U . .
O1B O -0.8766(6) -0.8131(9) -0.2576(9) 0.080(4) Uani 1 1 d U . .
H1BB H -0.8790 -0.7899 -0.2269 0.120 Uiso 1 1 calc R . .
O2B O -0.5991(4) -0.7495(6) -0.1810(6) 0.045(2) Uani 1 1 d U . .
O3B O -0.6551(4) -0.7003(7) -0.2983(7) 0.055(3) Uani 1 1 d U . .
O2C O -0.5848(3) -0.3261(5) -0.0750(6) 0.038(2) Uani 1 1 d U . .
O3C O -0.6064(4) -0.3210(6) 0.0078(6) 0.046(2) Uani 1 1 d U . .
O1D O -0.1489(5) -0.6496(8) 0.0264(10) 0.078(4) Uani 1 1 d U . .
H1DA H -0.1255 -0.6739 0.0599 0.117 Uiso 1 1 calc R . .
O2D O -0.4496(4) -0.7230(6) -0.1196(6) 0.045(2) Uani 1 1 d U . .
O3D O -0.3966(4) -0.7809(6) -0.0126(7) 0.050(3) Uani 1 1 d U . .
O1E O -0.1469(6) -0.3903(9) 0.0495(12) 0.090(5) Uani 1 1 d U . .
H1EA H -0.1393 -0.4010 0.0194 0.135 Uiso 1 1 calc R . .
O2E O -0.4632(4) -0.4584(6) -0.1871(6) 0.049(3) Uani 1 1 d U . .
O3E O -0.4299(4) -0.5440(6) -0.2067(8) 0.052(3) Uani 1 1 d U . .
O1F O -0.7858(11) -0.3211(19) -0.5581(17) 0.172(11) Uani 1 1 d DU . .
H1F H -0.8023 -0.2882 -0.5642 0.259 Uiso 1 1 calc R . .
O2F O -0.5948(5) -0.2573(7) -0.2973(8) 0.068(4) Uani 1 1 d U . .
O3F O -0.5160(5) -0.2516(7) -0.2530(9) 0.066(3) Uani 1 1 d U . .
N1A N -0.7021(5) -0.5808(7) -0.3765(15) 0.093(7) Uani 1 1 d U . .
H1A H -0.7263 -0.5953 -0.4277 0.111 Uiso 1 1 calc R . .
H1B H -0.7076 -0.6003 -0.3427 0.111 Uiso 1 1 calc R . .
N1B N -0.6655(6) -0.7961(10) -0.1620(9) 0.071(5) Uani 1 1 d U . .
H2A H -0.6815 -0.8352 -0.1724 0.085 Uiso 1 1 calc R . .
H2B H -0.6741 -0.7700 -0.1363 0.085 Uiso 1 1 calc R . .
N1C N -0.6759(5) -0.3509(9) -0.2041(8) 0.059(4) Uani 1 1 d U . .
H3A H -0.7036 -0.3329 -0.2493 0.070 Uiso 1 1 calc R . .
H3B H -0.6811 -0.3951 -0.2061 0.070 Uiso 1 1 calc R . .
N1D N -0.3806(5) -0.6652(8) -0.1198(8) 0.054(3) Uani 1 1 d U . .
H4A H -0.3644 -0.6642 -0.1426 0.065 Uiso 1 1 calc R . .
H4B H -0.3693 -0.6306 -0.0848 0.065 Uiso 1 1 calc R . .
N1E N -0.3829(6) -0.3847(8) -0.1194(11) 0.065(4) Uani 1 1 d U . .
H5A H -0.3722 -0.3540 -0.1380 0.078 Uiso 1 1 calc R . .
H5B H -0.3600 -0.3859 -0.0645 0.078 Uiso 1 1 calc R . .
N1F N -0.5332(8) -0.1797(14) -0.3512(14) 0.155(13) Uani 1 1 d U . .
H1F1 H -0.5171 -0.1578 -0.3038 0.232 Uiso 1 1 calc R . .
H1F2 H -0.5357 -0.1538 -0.3890 0.232 Uiso 1 1 calc R . .
H1F3 H -0.5163 -0.2166 -0.3447 0.232 Uiso 1 1 calc R . .
C1A C -0.6585(5) -0.4730(8) -0.3262(9) 0.045(3) Uani 1 1 d U . .
C2A C -0.7087(5) -0.5098(7) -0.3747(11) 0.054(3) Uani 1 1 d U . .
H108 H -0.7291 -0.4932 -0.4312 0.065 Uiso 1 1 calc R . .
C3A C -0.7355(6) -0.4934(11) -0.3377(11) 0.061(4) Uani 1 1 d U . .
H10A H -0.7153 -0.5085 -0.2812 0.073 Uiso 1 1 calc R . .
H10B H -0.7390 -0.4454 -0.3375 0.073 Uiso 1 1 calc R . .
C4A C -0.7861(5) -0.5246(10) -0.3831(9) 0.059(4) Uani 1 1 d DU . .
C5A C -0.8234(6) -0.5108(12) -0.4641(10) 0.080(6) Uani 1 1 d DU . .
H105 H -0.8161 -0.4868 -0.4949 0.096 Uiso 1 1 calc R . .
C6A C -0.8703(6) -0.5320(12) -0.4991(11) 0.085(6) Uani 1 1 d DU . .
H106 H -0.8963 -0.5193 -0.5524 0.102 Uiso 1 1 calc R . .
C7A C -0.8793(5) -0.5713(10) -0.4562(10) 0.068(5) Uani 1 1 d DU . .
C8A C -0.8422(5) -0.5911(10) -0.3770(10) 0.065(4) Uani 1 1 d DU . .
H102 H -0.8492 -0.6196 -0.3490 0.078 Uiso 1 1 calc R . .
C9A C -0.7948(6) -0.5676(9) -0.3406(10) 0.062(4) Uani 1 1 d DU . .
H103 H -0.7687 -0.5806 -0.2876 0.074 Uiso 1 1 calc R . .
C1B C -0.6446(5) -0.7362(8) -0.2416(8) 0.042(3) Uani 1 1 d U . .
C2B C -0.6855(6) -0.7651(9) -0.2409(8) 0.047(3) Uani 1 1 d U . .
H208 H -0.7007 -0.8008 -0.2818 0.057 Uiso 1 1 calc R . .
C3B C -0.7261(6) -0.7143(10) -0.2687(11) 0.051(3) Uani 1 1 d U . .
H20A H -0.7117 -0.6754 -0.2338 0.062 Uiso 1 1 calc R . .
H20B H -0.7405 -0.7006 -0.3244 0.062 Uiso 1 1 calc R . .
C4B C -0.7657(6) -0.7419(10) -0.2656(10) 0.053(3) Uani 1 1 d U . .
C5B C -0.7773(7) -0.7134(10) -0.2189(11) 0.056(4) Uani 1 1 d U . .
H205 H -0.7595 -0.6757 -0.1887 0.067 Uiso 1 1 calc R . .
C6B C -0.8127(7) -0.7363(11) -0.2139(11) 0.060(4) Uani 1 1 d U . .
H206 H -0.8181 -0.7172 -0.1783 0.072 Uiso 1 1 calc R . .
C7B C -0.8401(7) -0.7878(11) -0.2618(12) 0.061(4) Uani 1 1 d U . .
C8B C -0.8309(7) -0.8204(13) -0.3127(13) 0.070(5) Uani 1 1 d U . .
H202 H -0.8490 -0.8578 -0.3435 0.085 Uiso 1 1 calc R . .
C9B C -0.7949(7) -0.7943(12) -0.3138(11) 0.065(4) Uani 1 1 d U . .
H203 H -0.7891 -0.8127 -0.3493 0.077 Uiso 1 1 calc R . .
C1C C -0.6160(5) -0.3254(7) -0.0610(8) 0.038(3) Uani 1 1 d U . .
C2C C -0.6712(5) -0.3252(9) -0.1350(9) 0.048(3) Uani 1 1 d U . .
H2C H -0.6822 -0.2787 -0.1469 0.058 Uiso 1 1 calc R . .
C3C C -0.7036(6) -0.3610(8) -0.1199(10) 0.051(3) Uani 1 1 d U . .
H3C1 H -0.6925 -0.4069 -0.1071 0.061 Uiso 1 1 calc R . .
H3C2 H -0.6981 -0.3419 -0.0715 0.061 Uiso 1 1 calc R . .
C4C C -0.7568(4) -0.3610(7) -0.1850(8) 0.063(4) Uani 1 1 d GDU . .
C5C C -0.7824(5) -0.3035(6) -0.1989(10) 0.082(7) Uani 1 1 d GDU . .
H5C H -0.7661 -0.2669 -0.1649 0.098 Uiso 1 1 calc R . .
C6C C -0.8320(5) -0.2996(8) -0.2627(12) 0.130(12) Uani 1 1 d GDU . .
H6C H -0.8495 -0.2603 -0.2722 0.155 Uiso 1 1 calc R . .
C7C C -0.8559(4) -0.3532(10) -0.3125(12) 0.170(15) Uani 1 1 d GDU . .
C8C C -0.8303(5) -0.4107(8) -0.2985(11) 0.150(15) Uani 1 1 d GDU . .
H8C H -0.8467 -0.4473 -0.3326 0.180 Uiso 1 1 calc R . .
C9C C -0.7807(5) -0.4146(6) -0.2348(10) 0.075(6) Uani 1 1 d GDU . .
H9C H -0.7632 -0.4539 -0.2252 0.089 Uiso 1 1 calc R . .
O1C O -0.9071(7) -0.3445(18) -0.380(2) 0.39(4) Uani 1 1 d DU . .
H1C H -0.9154 -0.3729 -0.4146 0.583 Uiso 1 1 calc R . .
C1D C -0.4069(5) -0.7447(7) -0.0668(9) 0.037(2) Uani 1 1 d U . .
C2D C -0.3668(6) -0.7245(9) -0.0735(10) 0.048(3) Uani 1 1 d U . .
H408 H -0.3644 -0.7594 -0.1045 0.057 Uiso 1 1 calc R . .
C3D C -0.3164(6) -0.7209(9) 0.0099(9) 0.046(3) Uani 1 1 d U . .
H40A H -0.3187 -0.6891 0.0432 0.055 Uiso 1 1 calc R . .
H40B H -0.3093 -0.7641 0.0360 0.055 Uiso 1 1 calc R . .
C4D C -0.2736(6) -0.7019(8) 0.0099(9) 0.045(3) Uani 1 1 d U . .
C5D C -0.2489(7) -0.7496(10) 0.0012(13) 0.063(4) Uani 1 1 d U . .
H405 H -0.2584 -0.7941 -0.0061 0.075 Uiso 1 1 calc R . .
C6D C -0.2083(7) -0.7292(10) 0.0035(13) 0.066(4) Uani 1 1 d U . .
H406 H -0.1921 -0.7605 -0.0066 0.079 Uiso 1 1 calc R . .
C7D C -0.1922(6) -0.6685(10) 0.0192(12) 0.059(4) Uani 1 1 d U . .
C8D C -0.2169(7) -0.6187(9) 0.0300(13) 0.060(4) Uani 1 1 d U . .
H402 H -0.2061 -0.5747 0.0390 0.072 Uiso 1 1 calc R . .
C9D C -0.2569(6) -0.6366(9) 0.0270(11) 0.053(3) Uani 1 1 d U . .
H403 H -0.2733 -0.6050 0.0365 0.064 Uiso 1 1 calc R . .
C1E C -0.4291(6) -0.4877(8) -0.1865(9) 0.044(3) Uani 1 1 d U . .
C2E C -0.3811(5) -0.4496(7) -0.1509(9) 0.044(3) Uani 1 1 d U . .
H508 H -0.3787 -0.4410 -0.1956 0.053 Uiso 1 1 calc R . .
C3E C -0.3364(6) -0.4921(10) -0.0877(12) 0.056(4) Uani 1 1 d U . .
H50A H -0.3388 -0.5027 -0.0439 0.067 Uiso 1 1 calc R . .
H50B H -0.3379 -0.5336 -0.1134 0.067 Uiso 1 1 calc R . .
C4E C -0.2866(6) -0.4603(8) -0.0511(11) 0.050(3) Uani 1 1 d U . .
C5E C -0.2536(7) -0.4536(8) 0.0276(12) 0.053(3) Uani 1 1 d U . .
H505 H -0.2631 -0.4657 0.0605 0.064 Uiso 1 1 calc R . .
C6E C -0.2068(7) -0.4307(9) 0.0656(13) 0.055(3) Uani 1 1 d U . .
H506 H -0.1840 -0.4281 0.1225 0.066 Uiso 1 1 calc R . .
C7E C -0.1951(7) -0.4116(9) 0.0153(15) 0.063(4) Uani 1 1 d U . .
C8E C -0.2282(8) -0.4133(12) -0.0667(15) 0.071(5) Uani 1 1 d U . .
H502 H -0.2199 -0.3947 -0.0988 0.085 Uiso 1 1 calc R . .
C9E C -0.2738(8) -0.4422(13) -0.1031(15) 0.074(5) Uani 1 1 d U . .
H503 H -0.2954 -0.4495 -0.1594 0.089 Uiso 1 1 calc R . .
C1F C -0.5610(8) -0.2384(12) -0.2994(11) 0.071(5) Uani 1 1 d U . .
C2F C -0.5798(8) -0.1965(14) -0.3760(12) 0.084(6) Uani 1 1 d U . .
H2F H -0.6005 -0.1584 -0.3836 0.101 Uiso 1 1 calc R . .
C3F C -0.6002(9) -0.2353(16) -0.4487(13) 0.099(7) Uani 1 1 d U . .
H3F1 H -0.5764 -0.2697 -0.4373 0.119 Uiso 1 1 calc R . .
H3F2 H -0.6051 -0.2069 -0.4913 0.119 Uiso 1 1 calc R . .
C4F C -0.6482(8) -0.2666(13) -0.4785(13) 0.109(7) Uani 1 1 d DU . .
C5F C -0.6854(8) -0.2201(13) -0.5052(12) 0.117(7) Uani 1 1 d DU . .
H5F H -0.6779 -0.1752 -0.5038 0.141 Uiso 1 1 calc R . .
C6F C -0.7316(8) -0.2370(14) -0.5329(13) 0.118(8) Uani 1 1 d DU . .
H6F H -0.7558 -0.2049 -0.5480 0.141 Uiso 1 1 calc R . .
C7F C -0.7418(9) -0.3019(15) -0.5383(13) 0.119(8) Uani 1 1 d DU . .
C8F C -0.7063(10) -0.3508(13) -0.5099(17) 0.125(8) Uani 1 1 d DU . .
H8F H -0.7147 -0.3954 -0.5123 0.150 Uiso 1 1 calc R . .
C9F C -0.6575(9) -0.3325(13) -0.4773(17) 0.134(9) Uani 1 1 d DU . .
H9F H -0.6321 -0.3640 -0.4555 0.160 Uiso 1 1 calc R . .
Cl1 Cl -0.35315(13) -0.55485(18) -0.9067(2) 0.0404(7) Uiso 1 1 d . . .
O1PC O -0.3570(8) -0.6004(11) -0.8560(13) 0.107(6) Uiso 1 1 d . . .
O2PC O -0.3705(7) -0.4917(10) -0.9120(11) 0.093(5) Uiso 1 1 d . . .
O3PC O -0.3021(4) -0.5543(6) -0.8728(7) 0.052(3) Uiso 1 1 d . . .
O4PC O -0.3794(8) -0.5838(11) -0.9806(14) 0.107(6) Uiso 1 1 d . . .
O1W O -0.5000 -0.252(2) -0.5000 0.163(16) Uiso 1 2 d S . .
O2W O -0.6253(12) -0.5447(17) -0.704(2) 0.163(11) Uiso 1 1 d . . .
O4W O -0.6990(13) -0.1234(18) -0.149(2) 0.176(12) Uiso 1 1 d . . .
Cl7 Cl -0.4069(10) -0.0608(14) -0.7401(16) 0.155(8) Uiso 0.50 1 d P . .
O6W O -0.4135(15) -0.846(2) 0.326(3) 0.218(17) Uiso 1 1 d . . .
Cl6 Cl -0.9307(10) -0.3762(15) -1.1989(17) 0.301(12) Uiso 1 1 d . . .
Cl8 Cl -0.2267(11) -0.3328(17) -0.5958(18) 0.183(10) Uiso 0.50 1 d P . .
O9W O -0.5716(12) -0.4098(16) -0.6431(19) 0.156(10) Uiso 1 1 d . . .
O10W O -0.6859(16) -0.557(2) -0.724(3) 0.211(16) Uiso 1 1 d . . .
O11W O -0.0820(14) -0.556(2) 0.250(2) 0.194(14) Uiso 1 1 d . . .
Cl2 Cl -0.8082(9) -0.5852(14) -0.6231(17) 0.283(11) Uiso 1 1 d . . .
Cl4 Cl -0.5299(12) -0.1427(18) 0.025(2) 0.344(15) Uiso 1 1 d . . .
Cl3 Cl -0.5586(5) -0.4719(7) -0.4601(8) 0.155(4) Uiso 1 1 d . . .
Cl5 Cl -0.6719(9) -0.6023(12) -0.7508(15) 0.245(9) Uiso 1 1 d . . .

loop_
_atom_site_aniso_label
_atom_site_aniso_U_11
_atom_site_aniso_U_22
_atom_site_aniso_U_33
_atom_site_aniso_U_23
_atom_site_aniso_U_13
_atom_site_aniso_U_12
Pr1 0.0239(4) 0.0378(5) 0.0330(5) 0.000 0.0149(4) 0.000
Pr2 0.0278(3) 0.0395(4) 0.0315(3) 0.0009(3) 0.0164(3) 0.0006(3)
Pr3 0.0289(3) 0.0403(4) 0.0300(3) -0.0002(3) 0.0163(3) 0.0004(3)
Pr4 0.0312(4) 0.0465(4) 0.0404(4) 0.0083(3) 0.0201(3) 0.0019(3)
Pr5 0.0336(4) 0.0511(5) 0.0337(3) -0.0027(3) 0.0206(3) 0.0005(3)
Pr6 0.0318(4) 0.0405(4) 0.0383(4) 0.0099(3) 0.0181(3) 0.0063(3)
Pr7 0.0397(4) 0.0501(5) 0.0283(3) -0.0030(3) 0.0152(3) -0.0009(4)
Pr8 0.0374(4) 0.0391(4) 0.0452(4) 0.0038(3) 0.0215(3) 0.0052(3)
Br1 0.0381(10) 0.0400(10) 0.0304(8) 0.000 0.0195(8) 0.000
O1M 0.023(4) 0.043(5) 0.028(4) 0.005(4) 0.012(3) -0.003(4)
O2M 0.024(4) 0.036(5) 0.031(4) 0.000(3) 0.015(4) 0.002(4)
O3M 0.031(4) 0.042(5) 0.026(4) -0.003(4) 0.017(4) -0.001(4)
O4M 0.025(4) 0.036(5) 0.026(4) -0.001(3) 0.011(3) 0.003(4)
O5M 0.030(5) 0.034(5) 0.041(5) 0.002(4) 0.018(4) -0.002(4)
O6M 0.036(5) 0.027(5) 0.053(6) 0.011(4) 0.030(5) 0.004(4)
O7M 0.032(5) 0.048(6) 0.038(5) 0.007(4) 0.019(4) 0.004(4)
O8M 0.039(5) 0.048(6) 0.035(5) 0.000(4) 0.027(4) 0.005(5)
O9M 0.029(4) 0.041(5) 0.027(4) -0.011(4) 0.014(4) -0.001(4)
O10M 0.033(5) 0.043(6) 0.041(5) 0.004(4) 0.017(4) -0.011(4)
O1T 0.106(15) 0.082(13) 0.20(3) 0.092(16) -0.035(16) -0.068(12)
O2T 0.101(11) 0.076(10) 0.058(8) -0.001(7) 0.045(8) -0.017(9)
O3T 0.074(10) 0.059(8) 0.084(10) 0.005(7) 0.046(8) 0.011(7)
O4T 0.056(8) 0.079(10) 0.072(9) 0.034(8) 0.032(7) 0.022(7)
O5T 0.33(4) 0.19(3) 0.20(3) -0.14(2) 0.24(3) -0.18(3)
O6T 0.099(13) 0.101(13) 0.085(11) -0.055(10) 0.016(10) 0.042(11)
O7T 0.103(13) 0.104(13) 0.048(8) 0.029(8) 0.016(8) -0.020(11)
O8T 0.51(6) 0.26(4) 0.125(19) -0.16(2) 0.23(3) -0.30(4)
O9T 0.086(11) 0.058(9) 0.101(13) 0.034(8) 0.046(10) 0.011(8)
O10T 0.131(17) 0.065(10) 0.16(2) 0.018(11) 0.115(17) 0.027(11)
O1BW 0.53(7) 0.069(13) 0.109(18) 0.005(12) 0.19(3) 0.01(2)
O2BW 0.073(15) 0.053(12) 0.14(2) 0.000 0.054(16) 0.000
O1A 0.041(6) 0.123(15) 0.086(11) -0.012(10) 0.019(7) 0.002(8)
O2A 0.028(5) 0.043(5) 0.051(6) 0.006(4) 0.008(4) 0.001(4)
O3A 0.032(4) 0.050(6) 0.045(5) 0.000(5) 0.013(4) -0.005(4)
O1B 0.070(9) 0.117(13) 0.078(9) -0.012(9) 0.058(8) -0.025(8)
O2B 0.031(4) 0.052(6) 0.036(5) 0.001(4) 0.011(4) -0.002(4)
O3B 0.037(5) 0.079(8) 0.045(5) 0.008(5) 0.023(5) -0.007(5)
O2C 0.022(4) 0.050(6) 0.039(5) -0.002(4) 0.016(4) -0.001(4)
O3C 0.035(5) 0.056(6) 0.042(4) -0.006(5) 0.022(4) 0.008(5)
O1D 0.060(8) 0.082(9) 0.108(11) 0.025(9) 0.059(8) 0.022(7)
O2D 0.029(4) 0.053(6) 0.046(5) 0.001(4) 0.020(4) 0.002(4)
O3D 0.035(5) 0.049(6) 0.058(6) 0.010(5) 0.024(5) 0.005(5)
O1E 0.070(8) 0.089(11) 0.129(13) -0.022(10) 0.070(8) -0.041(9)
O2E 0.025(4) 0.073(7) 0.036(5) 0.001(5) 0.012(4) 0.002(5)
O3E 0.049(6) 0.055(6) 0.067(7) -0.010(5) 0.042(6) -0.013(5)
O1F 0.141(17) 0.21(3) 0.15(2) -0.02(2) 0.077(19) -0.048(17)
O2F 0.055(7) 0.073(9) 0.058(7) 0.017(6) 0.025(6) -0.002(7)
O3F 0.055(6) 0.053(7) 0.071(8) 0.023(6) 0.027(6) 0.012(6)
N1A 0.026(7) 0.047(7) 0.135(16) -0.021(9) 0.010(8) -0.001(6)
N1B 0.041(7) 0.111(13) 0.061(8) 0.022(8) 0.031(7) -0.005(8)
N1C 0.032(6) 0.088(11) 0.042(6) 0.008(6) 0.015(5) -0.002(7)
N1D 0.027(6) 0.076(9) 0.046(7) 0.007(6) 0.016(5) -0.004(6)
N1E 0.046(8) 0.064(8) 0.078(10) -0.019(7) 0.034(8) -0.011(6)
N1F 0.079(13) 0.27(4) 0.106(17) 0.017(18) 0.052(14) -0.045(18)
C1A 0.029(5) 0.042(6) 0.040(7) 0.015(5) 0.008(5) -0.002(5)
C2A 0.024(5) 0.047(7) 0.065(9) -0.001(7) 0.013(6) 0.000(5)
C3A 0.037(6) 0.075(11) 0.045(8) -0.007(8) 0.012(5) -0.013(7)
C4A 0.039(6) 0.074(11) 0.054(7) -0.010(7) 0.022(5) -0.004(7)
C5A 0.050(8) 0.088(14) 0.062(9) 0.005(9) 0.013(7) -0.017(10)
C6A 0.047(7) 0.083(14) 0.067(10) 0.011(9) 0.003(7) -0.005(9)
C7A 0.046(7) 0.072(12) 0.058(9) -0.019(7) 0.016(6) -0.013(8)
C8A 0.041(7) 0.082(12) 0.063(8) -0.002(8) 0.027(6) 0.002(8)
C9A 0.045(7) 0.061(10) 0.060(9) -0.003(7) 0.021(6) -0.006(7)
C1B 0.032(5) 0.057(8) 0.033(6) -0.009(5) 0.018(5) -0.006(6)
C2B 0.041(6) 0.062(9) 0.043(7) -0.004(6) 0.027(6) -0.011(6)
C3B 0.042(7) 0.066(9) 0.051(8) 0.000(7) 0.030(6) -0.008(5)
C4B 0.036(6) 0.072(10) 0.045(7) -0.001(6) 0.021(6) -0.002(6)
C5B 0.050(8) 0.068(10) 0.050(8) 0.001(7) 0.030(7) -0.007(7)
C6B 0.061(9) 0.079(11) 0.048(8) -0.007(7) 0.038(8) -0.007(7)
C7B 0.044(8) 0.082(11) 0.067(10) -0.009(8) 0.038(8) -0.009(7)
C8B 0.052(9) 0.095(13) 0.076(11) -0.034(9) 0.045(8) -0.029(9)
C9B 0.059(10) 0.093(12) 0.053(9) -0.011(7) 0.040(8) -0.023(8)
C1C 0.041(5) 0.035(6) 0.037(5) 0.003(5) 0.022(4) 0.000(6)
C2C 0.024(5) 0.051(8) 0.049(6) 0.009(6) 0.011(5) 0.015(6)
C3C 0.038(6) 0.058(9) 0.050(8) -0.009(6) 0.023(5) 0.002(6)
C4C 0.037(6) 0.072(10) 0.068(10) -0.015(8) 0.025(6) 0.001(6)
C5C 0.040(8) 0.082(11) 0.078(12) -0.021(10) 0.011(8) 0.011(8)
C6C 0.045(9) 0.120(17) 0.14(2) -0.049(14) 0.008(11) 0.026(10)
C7C 0.050(11) 0.17(2) 0.17(2) -0.096(17) 0.000(12) 0.018(11)
C8C 0.067(12) 0.143(18) 0.13(2) -0.087(17) 0.003(12) 0.009(11)
C9C 0.047(8) 0.081(11) 0.080(12) -0.034(10) 0.030(8) -0.008(8)
O1C 0.051(12) 0.31(4) 0.43(5) -0.25(4) -0.055(18) 0.061(17)
C1D 0.035(5) 0.034(6) 0.048(7) -0.005(5) 0.027(5) 0.006(5)
C2D 0.036(5) 0.061(8) 0.048(7) -0.006(6) 0.026(5) 0.001(6)
C3D 0.039(6) 0.059(9) 0.036(6) 0.003(6) 0.021(5) 0.003(6)
C4D 0.034(6) 0.053(7) 0.044(7) 0.000(6) 0.021(5) 0.007(5)
C5D 0.040(8) 0.058(8) 0.074(10) -0.008(8) 0.026(7) 0.010(6)
C6D 0.045(8) 0.066(8) 0.084(12) -0.019(9) 0.038(8) 0.009(7)
C7D 0.040(7) 0.062(8) 0.076(10) 0.004(8) 0.035(8) 0.019(6)
C8D 0.046(8) 0.040(7) 0.089(12) 0.004(8) 0.038(8) 0.014(6)
C9D 0.047(8) 0.049(7) 0.065(9) 0.006(7) 0.034(7) 0.015(6)
C1E 0.039(6) 0.059(7) 0.037(6) -0.001(6) 0.024(5) -0.011(5)
C2E 0.033(5) 0.057(7) 0.048(7) 0.003(6) 0.027(5) -0.003(5)
C3E 0.034(5) 0.070(9) 0.071(9) 0.012(7) 0.035(6) 0.004(6)
C4E 0.039(6) 0.045(8) 0.072(7) 0.010(7) 0.037(5) 0.002(6)
C5E 0.051(7) 0.042(8) 0.075(7) 0.001(7) 0.042(6) -0.005(7)
C6E 0.051(7) 0.046(8) 0.073(8) -0.005(7) 0.040(7) 0.000(7)
C7E 0.054(8) 0.046(8) 0.101(9) -0.001(9) 0.052(7) -0.015(8)
C8E 0.062(8) 0.089(13) 0.089(8) 0.011(10) 0.060(7) -0.004(9)
C9E 0.052(8) 0.096(14) 0.084(9) 0.019(10) 0.046(7) -0.005(9)
C1F 0.056(7) 0.088(12) 0.043(7) 0.030(8) 0.015(7) 0.006(9)
C2F 0.066(9) 0.112(15) 0.045(8) 0.034(7) 0.019(7) -0.009(10)
C3F 0.085(10) 0.165(19) 0.060(8) 0.019(10) 0.051(9) -0.017(11)
C4F 0.072(10) 0.156(16) 0.058(11) 0.026(12) 0.017(10) -0.025(9)
C5F 0.083(11) 0.181(18) 0.070(13) 0.012(16) 0.036(12) -0.009(11)
C6F 0.084(10) 0.164(16) 0.063(13) 0.022(16) 0.022(12) -0.006(13)
C7F 0.125(13) 0.166(17) 0.042(10) -0.011(13) 0.037(12) -0.035(11)
C8F 0.132(15) 0.135(17) 0.079(15) -0.002(15) 0.047(15) -0.044(11)
C9F 0.126(13) 0.152(16) 0.081(15) -0.004(17) 0.040(15) -0.044(12)

loop_
_atom_type_symbol
_atom_type_description
_atom_type_scat_dispersion_real
_atom_type_scat_dispersion_imag
_atom_type_scat_source
Pr Pr -0.2180 2.8214 'International Tables Vol C Tables 4.2.6.8 and 6.1.1.4'
Br Br -0.2901 2.4595 'International Tables Vol C Tables 4.2.6.8 and 6.1.1.4'
Cl Cl 0.1484 0.1585 'International Tables Vol C Tables 4.2.6.8 and 6.1.1.4'
O O 0.0106 0.0060 'International Tables Vol C Tables 4.2.6.8 and 6.1.1.4'
N N 0.0061 0.0033 'International Tables Vol C Tables 4.2.6.8 and 6.1.1.4'
C C 0.0033 0.0016 'International Tables Vol C Tables 4.2.6.8 and 6.1.1.4'
H H 0.0000 0.0000 'International Tables Vol C Tables 4.2.6.8 and 6.1.1.4'

loop_
_geom_angle_atom_site_label_1
_geom_angle_atom_site_label_2
_geom_angle_atom_site_label_3
_geom_angle
_geom_angle_site_symmetry_1
_geom_angle_site_symmetry_3
_geom_angle_publ_flag
O1M Pr1 O1M 136.5(4) 2_455 . ?
O1M Pr1 O6M 69.2(3) 2_455 2_455 ?
O1M Pr1 O6M 145.1(3) . 2_455 ?
O1M Pr1 O6M 145.1(3) 2_455 . ?
O1M Pr1 O6M 69.2(3) . . ?
O6M Pr1 O6M 102.1(5) 2_455 . ?
O1M Pr1 O2M 92.2(3) 2_455 . ?
O1M Pr1 O2M 70.1(3) . . ?
O6M Pr1 O2M 142.0(3) 2_455 . ?
O6M Pr1 O2M 74.1(3) . . ?
O1M Pr1 O2M 70.1(3) 2_455 2_455 ?
O1M Pr1 O2M 92.2(3) . 2_455 ?
O6M Pr1 O2M 74.1(3) 2_455 2_455 ?
O6M Pr1 O2M 142.0(3) . 2_455 ?
O2M Pr1 O2M 131.8(4) . 2_455 ?
O1M Pr1 O2C 123.8(3) 2_455 2_455 ?
O1M Pr1 O2C 77.4(3) . 2_455 ?
O6M Pr1 O2C 67.8(3) 2_455 2_455 ?
O6M Pr1 O2C 78.7(3) . 2_455 ?
O2M Pr1 O2C 143.2(3) . 2_455 ?
O2M Pr1 O2C 64.7(3) 2_455 2_455 ?
O1M Pr1 O2C 77.4(3) 2_455 . ?
O1M Pr1 O2C 123.8(3) . . ?
O6M Pr1 O2C 78.7(3) 2_455 . ?
O6M Pr1 O2C 67.8(3) . . ?
O2M Pr1 O2C 64.7(3) . . ?
O2M Pr1 O2C 143.2(3) 2_455 . ?
O2C Pr1 O2C 125.7(5) 2_455 . ?
O1M Pr1 Br1 68.3(2) 2_455 . ?
O1M Pr1 Br1 68.3(2) . . ?
O6M Pr1 Br1 129.0(2) 2_455 . ?
O6M Pr1 Br1 129.0(2) . . ?
O2M Pr1 Br1 65.9(2) . . ?
O2M Pr1 Br1 65.9(2) 2_455 . ?
O2C Pr1 Br1 117.1(2) 2_455 . ?
O2C Pr1 Br1 117.1(2) . . ?
O1M Pr1 Pr6 81.3(2) 2_455 2_455 ?
O1M Pr1 Pr6 111.1(2) . 2_455 ?
O6M Pr1 Pr6 39.9(2) 2_455 2_455 ?
O6M Pr1 Pr6 114.4(2) . 2_455 ?
O2M Pr1 Pr6 171.5(2) . 2_455 ?
O2M Pr1 Pr6 40.6(2) 2_455 2_455 ?
O2C Pr1 Pr6 42.6(2) 2_455 2_455 ?
O2C Pr1 Pr6 118.6(2) . 2_455 ?
Br1 Pr1 Pr6 106.37(2) . 2_455 ?
O1M Pr1 Pr6 111.1(2) 2_455 . ?
O1M Pr1 Pr6 81.3(2) . . ?
O6M Pr1 Pr6 114.4(2) 2_455 . ?
O6M Pr1 Pr6 39.9(2) . . ?
O2M Pr1 Pr6 40.6(2) . . ?
O2M Pr1 Pr6 171.5(2) 2_455 . ?
O2C Pr1 Pr6 118.6(2) 2_455 . ?
O2C Pr1 Pr6 42.6(2) . . ?
Br1 Pr1 Pr6 106.37(2) . . ?
Pr6 Pr1 Pr6 147.26(4) 2_455 . ?
O1M Pr1 Pr2 111.2(2) 2_455 . ?
O1M Pr1 Pr2 36.4(2) . . ?
O6M Pr1 Pr2 176.9(2) 2_455 . ?
O6M Pr1 Pr2 75.8(2) . . ?
O2M Pr1 Pr2 35.4(2) . . ?
O2M Pr1 Pr2 109.1(2) 2_455 . ?
O2C Pr1 Pr2 113.7(2) 2_455 . ?
O2C Pr1 Pr2 98.3(2) . . ?
Br1 Pr1 Pr2 53.227(17) . . ?
Pr6 Pr1 Pr2 143.03(2) 2_455 . ?
Pr6 Pr1 Pr2 62.516(17) . . ?
O2M Pr2 O3M 136.9(3) . . ?
O2M Pr2 O7M 69.5(3) . . ?
O3M Pr2 O7M 146.7(3) . . ?
O2M Pr2 O8M 146.0(3) . . ?
O3M Pr2 O8M 68.5(3) . . ?
O7M Pr2 O8M 99.7(3) . . ?
O2M Pr2 O1M 70.5(3) . . ?
O3M Pr2 O1M 94.8(3) . . ?
O7M Pr2 O1M 73.7(3) . . ?
O8M Pr2 O1M 139.3(3) . . ?
O2M Pr2 O4M 93.1(3) . . ?
O3M Pr2 O4M 69.8(3) . . ?
O7M Pr2 O4M 138.8(3) . . ?
O8M Pr2 O4M 73.8(3) . . ?
O1M Pr2 O4M 136.8(3) . . ?
O2M Pr2 O2E 123.3(4) . . ?
O3M Pr2 O2E 79.9(4) . . ?
O7M Pr2 O2E 67.0(4) . . ?
O8M Pr2 O2E 76.6(4) . . ?
O1M Pr2 O2E 63.7(3) . . ?
O4M Pr2 O2E 143.5(4) . . ?
O2M Pr2 O3A 79.5(3) . . ?
O3M Pr2 O3A 121.8(3) . . ?
O7M Pr2 O3A 76.3(4) . . ?
O8M Pr2 O3A 66.5(4) . . ?
O1M Pr2 O3A 143.3(4) . . ?
O4M Pr2 O3A 63.7(3) . . ?
O2E Pr2 O3A 121.6(4) . . ?
O2M Pr2 Br1 68.1(2) . . ?
O3M Pr2 Br1 68.7(2) . . ?
O7M Pr2 Br1 130.4(3) . . ?
O8M Pr2 Br1 129.9(2) . . ?
O1M Pr2 Br1 68.9(2) . . ?
O4M Pr2 Br1 67.89(19) . . ?
O2E Pr2 Br1 119.5(2) . . ?
O3A Pr2 Br1 118.9(3) . . ?
O2M Pr2 Pr7 112.9(2) . . ?
O3M Pr2 Pr7 80.0(2) . . ?
O7M Pr2 Pr7 111.1(2) . . ?
O8M Pr2 Pr7 39.1(2) . . ?
O1M Pr2 Pr7 174.7(2) . . ?
O4M Pr2 Pr7 40.66(19) . . ?
O2E Pr2 Pr7 115.6(3) . . ?
O3A Pr2 Pr7 41.9(3) . . ?
Br1 Pr2 Pr7 108.26(4) . . ?
O2M Pr2 Pr4 81.7(2) . . ?
O3M Pr2 Pr4 114.0(2) . . ?
O7M Pr2 Pr4 39.1(2) . . ?
O8M Pr2 Pr4 110.7(2) . . ?
O1M Pr2 Pr4 41.1(2) . . ?
O4M Pr2 Pr4 174.8(2) . . ?
O2E Pr2 Pr4 41.6(3) . . ?
O3A Pr2 Pr4 115.2(3) . . ?
Br1 Pr2 Pr4 109.69(4) . . ?
Pr7 Pr2 Pr4 142.05(3) . . ?
O2M Pr2 Pr3 111.1(2) . . ?
O3M Pr2 Pr3 36.6(2) . . ?
O7M Pr2 Pr3 173.3(2) . . ?
O8M Pr2 Pr3 76.0(2) . . ?
O1M Pr2 Pr3 112.9(2) . . ?
O4M Pr2 Pr3 35.3(2) . . ?
O2E Pr2 Pr3 116.3(3) . . ?
O3A Pr2 Pr3 97.2(3) . . ?
Br1 Pr2 Pr3 54.00(4) . . ?
Pr7 Pr2 Pr3 62.36(2) . . ?
Pr4 Pr2 Pr3 147.17(3) . . ?
O4M Pr3 O5M 137.5(3) . . ?
O4M Pr3 O9M 69.6(3) . . ?
O5M Pr3 O9M 145.8(3) . . ?
O4M Pr3 O10M 145.0(3) . 2_455 ?
O5M Pr3 O10M 69.1(3) . 2_455 ?
O9M Pr3 O10M 99.1(3) . 2_455 ?
O4M Pr3 O5M 92.7(3) . 2_455 ?
O5M Pr3 O5M 70.8(4) . 2_455 ?
O9M Pr3 O5M 138.7(3) . 2_455 ?
O10M Pr3 O5M 73.9(3) 2_455 2_455 ?
O4M Pr3 O3M 70.5(3) . . ?
O5M Pr3 O3M 94.5(3) . . ?
O9M Pr3 O3M 73.8(3) . . ?
O10M Pr3 O3M 140.0(3) 2_455 . ?
O5M Pr3 O3M 136.6(3) 2_455 . ?
O4M Pr3 O2D 124.5(3) . . ?
O5M Pr3 O2D 78.7(3) . . ?
O9M Pr3 O2D 67.2(3) . . ?
O10M Pr3 O2D 75.6(4) 2_455 . ?
O5M Pr3 O2D 142.7(3) 2_455 . ?
O3M Pr3 O2D 65.3(3) . . ?
O4M Pr3 O2B 78.8(3) . . ?
O5M Pr3 O2B 122.7(3) . . ?
O9M Pr3 O2B 76.0(3) . . ?
O10M Pr3 O2B 66.3(3) 2_455 . ?
O5M Pr3 O2B 63.7(3) 2_455 . ?
O3M Pr3 O2B 142.7(3) . . ?
O2D Pr3 O2B 120.9(4) . . ?
O4M Pr3 Br1 68.7(2) . . ?
O5M Pr3 Br1 68.8(2) . . ?
O9M Pr3 Br1 130.5(2) . . ?
O10M Pr3 Br1 130.5(2) 2_455 . ?
O5M Pr3 Br1 68.5(2) 2_455 . ?
O3M Pr3 Br1 68.0(2) . . ?
O2D Pr3 Br1 119.5(3) . . ?
O2B Pr3 Br1 119.6(3) . . ?
O4M Pr3 Pr5 81.6(2) . . ?
O5M Pr3 Pr5 112.8(2) . . ?
O9M Pr3 Pr5 39.8(2) . . ?
O10M Pr3 Pr5 111.4(3) 2_455 . ?
O5M Pr3 Pr5 174.3(2) 2_455 . ?
O3M Pr3 Pr5 40.3(2) . . ?
O2D Pr3 Pr5 42.9(3) . . ?
O2B Pr3 Pr5 115.7(3) . . ?
Br1 Pr3 Pr5 108.14(3) . . ?
O4M Pr3 Pr8 112.3(2) . 2_455 ?
O5M Pr3 Pr8 80.6(2) . 2_455 ?
O9M Pr3 Pr8 110.9(2) . 2_455 ?
O10M Pr3 Pr8 39.1(2) 2_455 2_455 ?
O5M Pr3 Pr8 40.6(2) 2_455 2_455 ?
O3M Pr3 Pr8 175.0(2) . 2_455 ?
O2D Pr3 Pr8 114.5(3) . 2_455 ?
O2B Pr3 Pr8 42.1(2) . 2_455 ?
Br1 Pr3 Pr8 108.80(3) . 2_455 ?
Pr5 Pr3 Pr8 143.06(3) . 2_455 ?
O4M Pr3 Pr3 111.5(2) . 2_455 ?
O5M Pr3 Pr3 36.8(2) . 2_455 ?
O9M Pr3 Pr3 173.9(2) . 2_455 ?
O10M Pr3 Pr3 76.6(2) 2_455 2_455 ?
O5M Pr3 Pr3 36.2(2) 2_455 2_455 ?
O3M Pr3 Pr3 112.3(2) . 2_455 ?
O2D Pr3 Pr3 115.3(2) . 2_455 ?
O2B Pr3 Pr3 98.1(3) . 2_455 ?
Br1 Pr3 Pr3 54.06(2) . 2_455 ?
Pr5 Pr3 Pr3 145.75(3) . 2_455 ?
Pr8 Pr3 Pr3 62.967(19) 2_455 2_455 ?
O7M Pr4 O6M 69.1(3) . . ?
O7M Pr4 O3C 143.0(3) . 2_455 ?
O6M Pr4 O3C 84.7(4) . 2_455 ?
O7M Pr4 O1T 141.7(5) . . ?
O6M Pr4 O1T 108.3(10) . . ?
O3C Pr4 O1T 70.4(6) 2_455 . ?
O7M Pr4 O3F 77.6(4) . . ?
O6M Pr4 O3F 81.8(4) . . ?
O3C Pr4 O3F 125.2(4) 2_455 . ?
O1T Pr4 O3F 64.4(5) . . ?
O7M Pr4 O1M 73.1(3) . . ?
O6M Pr4 O1M 67.2(3) . . ?
O3C Pr4 O1M 72.8(3) 2_455 . ?
O1T Pr4 O1M 143.1(6) . . ?
O3F Pr4 O1M 143.1(4) . . ?
O7M Pr4 O2E 67.0(3) . . ?
O6M Pr4 O2E 120.7(3) . . ?
O3C Pr4 O2E 108.9(4) 2_455 . ?
O1T Pr4 O2E 130.9(10) . . ?
O3F Pr4 O2E 123.6(4) . . ?
O1M Pr4 O2E 63.3(3) . . ?
O7M Pr4 O2T 78.6(4) . . ?
O6M Pr4 O2T 137.7(5) . . ?
O3C Pr4 O2T 135.4(5) 2_455 . ?
O1T Pr4 O2T 80.8(10) . . ?
O3F Pr4 O2T 64.8(5) . . ?
O1M Pr4 O2T 128.4(4) . . ?
O2E Pr4 O2T 66.1(4) . . ?
O7M Pr4 N1E 127.7(4) . . ?
O6M Pr4 N1E 150.6(5) . . ?
O3C Pr4 N1E 68.1(4) 2_455 . ?
O1T Pr4 N1E 73.9(9) . . ?
O3F Pr4 N1E 122.8(6) . . ?
O1M Pr4 N1E 93.1(5) . . ?
O2E Pr4 N1E 62.0(4) . . ?
O2T Pr4 N1E 71.6(6) . . ?
O7M Pr4 Pr2 39.1(2) . . ?
O6M Pr4 Pr2 79.3(2) . . ?
O3C Pr4 Pr2 112.4(3) 2_455 . ?
O1T Pr4 Pr2 172.3(10) . . ?
O3F Pr4 Pr2 116.6(3) . . ?
O1M Pr4 Pr2 40.4(2) . . ?
O2E Pr4 Pr2 41.7(3) . . ?
O2T Pr4 Pr2 92.7(4) . . ?
N1E Pr4 Pr2 100.1(4) . . ?
O7M Pr4 Pr6 35.9(3) . . ?
O6M Pr4 Pr6 35.5(2) . . ?
O3C Pr4 Pr6 119.7(2) 2_455 . ?
O1T Pr4 Pr6 123.6(8) . . ?
O3F Pr4 Pr6 67.9(3) . . ?
O1M Pr4 Pr6 75.3(2) . . ?
O2E Pr4 Pr6 100.1(2) . . ?
O2T Pr4 Pr6 104.6(4) . . ?
N1E Pr4 Pr6 161.9(3) . . ?
Pr2 Pr4 Pr6 62.00(2) . . ?
O7M Pr4 Pr1 74.3(2) . . ?
O6M Pr4 Pr1 34.6(2) . . ?
O3C Pr4 Pr1 69.4(2) 2_455 . ?
O1T Pr4 Pr1 126.3(10) . . ?
O3F Pr4 Pr1 116.1(4) . . ?
O1M Pr4 Pr1 33.9(2) . . ?
O2E Pr4 Pr1 95.3(3) . . ?
O2T Pr4 Pr1 151.7(4) . . ?
N1E Pr4 Pr1 119.9(4) . . ?
Pr2 Pr4 Pr1 60.79(2) . . ?
Pr6 Pr4 Pr1 55.863(16) . . ?
O9M Pr5 O3E 144.1(4) . . ?
O9M Pr5 O3M 74.4(3) . . ?
O3E Pr5 O3M 76.8(4) . . ?
O9M Pr5 O8M 70.0(3) . . ?
O3E Pr5 O8M 79.6(4) . . ?
O3M Pr5 O8M 67.9(3) . . ?
O9M Pr5 O6T 85.3(6) . . ?
O3E Pr5 O6T 130.7(7) . . ?
O3M Pr5 O6T 137.0(6) . . ?
O8M Pr5 O6T 138.8(5) . . ?
O9M Pr5 O5T 137.6(6) . . ?
O3E Pr5 O5T 67.0(6) . . ?
O3M Pr5 O5T 143.7(5) . . ?
O8M Pr5 O5T 103.1(10) . . ?
O6T Pr5 O5T 73.4(9) . . ?
O9M Pr5 O2D 67.4(3) . . ?
O3E Pr5 O2D 118.2(4) . . ?
O3M Pr5 O2D 65.6(3) . . ?
O8M Pr5 O2D 123.1(3) . . ?
O6T Pr5 O2D 71.7(6) . . ?
O5T Pr5 O2D 133.8(10) . . ?
O9M Pr5 N1D 127.7(4) . . ?
O3E Pr5 N1D 69.4(5) . . ?
O3M Pr5 N1D 84.8(4) . . ?
O8M Pr5 N1D 142.8(4) . . ?
O6T Pr5 N1D 78.4(6) . . ?
O5T Pr5 N1D 83.9(10) . . ?
O2D Pr5 N1D 60.3(4) . . ?
O9M Pr5 O1BW 61.9(5) . . ?
O3E Pr5 O1BW 120.4(6) . . ?
O3M Pr5 O1BW 122.5(4) . . ?
O8M Pr5 O1BW 63.4(5) . . ?
O6T Pr5 O1BW 76.0(6) . . ?
O5T Pr5 O1BW 77.4(8) . . ?
O2D Pr5 O1BW 121.0(5) . . ?
N1D Pr5 O1BW 151.7(5) . . ?
O9M Pr5 Pr3 40.08(19) . . ?
O3E Pr5 Pr3 117.3(3) . . ?
O3M Pr5 Pr3 40.7(2) . . ?
O8M Pr5 Pr3 80.3(2) . . ?
O6T Pr5 Pr3 101.8(6) . . ?
O5T Pr5 Pr3 175.2(7) . . ?
O2D Pr5 Pr3 43.0(2) . . ?
N1D Pr5 Pr3 95.6(3) . . ?
O1BW Pr5 Pr3 101.3(4) . . ?
O9M Pr5 Pr7 36.2(2) . . ?
O3E Pr5 Pr7 115.5(3) . . ?
O3M Pr5 Pr7 76.0(2) . . ?
O8M Pr5 Pr7 36.0(2) . . ?
O6T Pr5 Pr7 108.4(5) . . ?
O5T Pr5 Pr7 118.1(9) . . ?
O2D Pr5 Pr7 101.1(2) . . ?
N1D Pr5 Pr7 157.9(3) . . ?
O1BW Pr5 Pr7 46.6(4) . . ?
Pr3 Pr5 Pr7 62.67(2) . . ?
O9M Pr5 Pr2 75.2(2) . . ?
O3E Pr5 Pr2 68.9(3) . . ?
O3M Pr5 Pr2 33.8(2) . . ?
O8M Pr5 Pr2 35.3(2) . . ?
O6T Pr5 Pr2 160.3(6) . . ?
O5T Pr5 Pr2 123.7(8) . . ?
O2D Pr5 Pr2 97.4(3) . . ?
N1D Pr5 Pr2 111.0(4) . . ?
O1BW Pr5 Pr2 97.0(4) . . ?
Pr3 Pr5 Pr2 60.921(19) . . ?
Pr7 Pr5 Pr2 56.464(19) . . ?
O2A Pr6 O2F 101.4(5) . . ?
O2A Pr6 O6M 144.4(3) . . ?
O2F Pr6 O6M 87.2(4) . . ?
O2A Pr6 O7M 79.9(4) . . ?
O2F Pr6 O7M 75.9(4) . . ?
O6M Pr6 O7M 68.7(3) . . ?
O2A Pr6 O2M 78.3(3) . . ?
O2F Pr6 O2M 143.3(4) . . ?
O6M Pr6 O2M 74.7(3) . . ?
O7M Pr6 O2M 67.9(3) . . ?
O2A Pr6 O3T 136.1(4) . . ?
O2F Pr6 O3T 71.6(5) . . ?
O6M Pr6 O3T 79.4(4) . . ?
O7M Pr6 O3T 135.1(5) . . ?
O2M Pr6 O3T 133.1(4) . . ?
O2A Pr6 O2C 120.0(4) . . ?
O2F Pr6 O2C 136.0(4) . . ?
O6M Pr6 O2C 68.3(3) . . ?
O7M Pr6 O2C 122.8(3) . . ?
O2M Pr6 O2C 65.8(3) . . ?
O3T Pr6 O2C 68.5(4) . . ?
O2A Pr6 O4T 68.8(5) . . ?
O2F Pr6 O4T 62.6(5) . . ?
O6M Pr6 O4T 142.1(4) . . ?
O7M Pr6 O4T 119.8(4) . . ?
O2M Pr6 O4T 143.1(4) . . ?
O3T Pr6 O4T 69.9(5) . . ?
O2C Pr6 O4T 117.3(4) . . ?
O2A Pr6 N1C 69.6(5) . . ?
O2F Pr6 N1C 130.1(5) . . ?
O6M Pr6 N1C 129.3(4) . . ?
O7M Pr6 N1C 142.5(5) . . ?
O2M Pr6 N1C 84.7(4) . . ?
O3T Pr6 N1C 82.3(6) . . ?
O2C Pr6 N1C 61.0(4) . . ?
O4T Pr6 N1C 68.8(5) . . ?
O2A Pr6 Pr1 119.7(3) . . ?
O2F Pr6 Pr1 126.9(3) . . ?
O6M Pr6 Pr1 39.8(2) . . ?
O7M Pr6 Pr1 79.6(2) . . ?
O2M Pr6 Pr1 41.4(2) . . ?
O3T Pr6 Pr1 95.9(4) . . ?
O2C Pr6 Pr1 43.4(2) . . ?
O4T Pr6 Pr1 160.5(4) . . ?
N1C Pr6 Pr1 96.8(3) . . ?
O2A Pr6 Pr4 115.2(3) . . ?
O2F Pr6 Pr4 70.4(3) . . ?
O6M Pr6 Pr4 35.6(2) . . ?
O7M Pr6 Pr4 35.4(2) . . ?
O2M Pr6 Pr4 76.7(2) . . ?
O3T Pr6 Pr4 103.2(4) . . ?
O2C Pr6 Pr4 101.6(2) . . ?
O4T Pr6 Pr4 132.3(3) . . ?
N1C Pr6 Pr4 158.9(3) . . ?
Pr1 Pr6 Pr4 62.603(16) . . ?
O2A Pr6 Pr2 69.8(3) . . ?
O2F Pr6 Pr2 110.8(4) . . ?
O6M Pr6 Pr2 74.8(2) . . ?
O7M Pr6 Pr2 35.0(2) . . ?
O2M Pr6 Pr2 34.1(2) . . ?
O3T Pr6 Pr2 153.9(4) . . ?
O2C Pr6 Pr2 97.7(2) . . ?
O4T Pr6 Pr2 135.3(4) . . ?
N1C Pr6 Pr2 111.1(4) . . ?
Pr1 Pr6 Pr2 61.22(2) . . ?
Pr4 Pr6 Pr2 56.475(19) . . ?
O8M Pr7 O3B 145.0(3) . . ?
O8M Pr7 O9M 70.7(3) . . ?
O3B Pr7 O9M 82.1(4) . . ?
O8M Pr7 O8T 137.7(8) . . ?
O3B Pr7 O8T 68.8(6) . . ?
O9M Pr7 O8T 103.0(13) . . ?
O8M Pr7 O4M 74.8(3) . . ?
O3B Pr7 O4M 74.9(4) . . ?
O9M Pr7 O4M 68.3(3) . . ?
O8T Pr7 O4M 143.6(6) . . ?
O8M Pr7 O7T 82.7(5) . . ?
O3B Pr7 O7T 132.1(5) . . ?
O9M Pr7 O7T 135.3(6) . . ?
O8T Pr7 O7T 73.3(9) . . ?
O4M Pr7 O7T 138.3(5) . . ?
O8M Pr7 O3A 68.0(3) . . ?
O3B Pr7 O3A 113.1(4) . . ?
O9M Pr7 O3A 123.2(3) . . ?
O8T Pr7 O3A 133.7(13) . . ?
O4M Pr7 O3A 64.6(3) . . ?
O7T Pr7 O3A 74.6(6) . . ?
O8M Pr7 N1A 129.8(4) . . ?
O3B Pr7 N1A 67.8(6) . . ?
O9M Pr7 N1A 147.5(6) . . ?
O8T Pr7 N1A 78.2(13) . . ?
O4M Pr7 N1A 91.2(6) . . ?
O7T Pr7 N1A 76.7(8) . . ?
O3A Pr7 N1A 62.5(4) . . ?
O8M Pr7 O1BW 63.1(5) . . ?
O3B Pr7 O1BW 121.7(6) . . ?
O9M Pr7 O1BW 61.1(4) . . ?
O8T Pr7 O1BW 77.1(11) . . ?
O4M Pr7 O1BW 121.8(4) . . ?
O7T Pr7 O1BW 75.1(7) . . ?
O3A Pr7 O1BW 124.6(5) . . ?
N1A Pr7 O1BW 146.7(7) . . ?
O8M Pr7 Pr2 40.1(2) . . ?
O3B Pr7 Pr2 115.4(3) . . ?
O9M Pr7 Pr2 80.6(2) . . ?
O8T Pr7 Pr2 175.0(8) . . ?
O4M Pr7 Pr2 40.9(2) . . ?
O7T Pr7 Pr2 101.7(4) . . ?
O3A Pr7 Pr2 42.9(2) . . ?
N1A Pr7 Pr2 100.7(4) . . ?
O1BW Pr7 Pr2 102.1(4) . . ?
O8M Pr7 Pr5 36.7(2) . . ?
O3B Pr7 Pr5 118.0(3) . . ?
O9M Pr7 Pr5 36.1(2) . . ?
O8T Pr7 Pr5 118.1(12) . . ?
O4M Pr7 Pr5 76.6(2) . . ?
O7T Pr7 Pr5 105.1(5) . . ?
O3A Pr7 Pr5 101.9(2) . . ?
N1A Pr7 Pr5 163.6(4) . . ?
O1BW Pr7 Pr5 45.6(3) . . ?
Pr2 Pr7 Pr5 62.98(2) . . ?
O8M Pr7 Pr3 75.4(2) . . ?
O3B Pr7 Pr3 69.7(3) . . ?
O9M Pr7 Pr3 35.2(2) . . ?
O8T Pr7 Pr3 123.9(10) . . ?
O4M Pr7 Pr3 34.2(2) . . ?
O7T Pr7 Pr3 158.2(4) . . ?
O3A Pr7 Pr3 96.8(2) . . ?
N1A Pr7 Pr3 117.6(6) . . ?
O1BW Pr7 Pr3 94.7(4) . . ?
Pr2 Pr7 Pr3 61.014(19) . . ?
Pr5 Pr7 Pr3 56.303(19) . . ?
O10M Pr8 O10M 71.0(4) . 2_455 ?
O10M Pr8 O3D 143.3(4) . . ?
O10M Pr8 O3D 80.6(4) 2_455 . ?
O10M Pr8 O10T 136.6(5) . . ?
O10M Pr8 O10T 99.6(6) 2_455 . ?
O3D Pr8 O10T 69.8(5) . . ?
O10M Pr8 O5M 74.6(3) . . ?
O10M Pr8 O5M 68.6(3) 2_455 . ?
O3D Pr8 O5M 73.5(4) . . ?
O10T Pr8 O5M 142.9(5) . . ?
O10M Pr8 O2B 67.7(4) . 2_455 ?
O10M Pr8 O2B 123.4(3) 2_455 2_455 ?
O3D Pr8 O2B 113.0(4) . 2_455 ?
O10T Pr8 O2B 137.0(6) . 2_455 ?
O5M Pr8 O2B 64.4(3) . 2_455 ?
O10M Pr8 O9T 81.6(5) . . ?
O10M Pr8 O9T 133.8(5) 2_455 . ?
O3D Pr8 O9T 135.1(5) . . ?
O10T Pr8 O9T 75.6(7) . . ?
O5M Pr8 O9T 138.3(5) . . ?
O2B Pr8 O9T 75.1(5) 2_455 . ?
O10M Pr8 N1B 129.6(4) . 2_455 ?
O10M Pr8 N1B 149.0(5) 2_455 2_455 ?
O3D Pr8 N1B 70.0(5) . 2_455 ?
O10T Pr8 N1B 79.9(7) . 2_455 ?
O5M Pr8 N1B 92.9(5) . 2_455 ?
O2B Pr8 N1B 63.1(4) 2_455 2_455 ?
O9T Pr8 N1B 76.5(6) . 2_455 ?
O10M Pr8 O2BW 63.5(3) . . ?
O10M Pr8 O2BW 63.1(4) 2_455 . ?
O3D Pr8 O2BW 122.8(3) . . ?
O10T Pr8 O2BW 74.3(6) . . ?
O5M Pr8 O2BW 123.5(4) . . ?
O2B Pr8 O2BW 123.7(3) 2_455 . ?
O9T Pr8 O2BW 71.6(5) . . ?
N1B Pr8 O2BW 142.9(6) 2_455 . ?
O10M Pr8 Pr3 40.0(2) . 2_455 ?
O10M Pr8 Pr3 80.6(2) 2_455 2_455 ?
O3D Pr8 Pr3 113.8(3) . 2_455 ?
O10T Pr8 Pr3 176.3(5) . 2_455 ?
O5M Pr8 Pr3 40.5(2) . 2_455 ?
O2B Pr8 Pr3 43.0(2) 2_455 2_455 ?
O9T Pr8 Pr3 101.6(5) . 2_455 ?
N1B Pr8 Pr3 101.8(4) 2_455 2_455 ?
O2BW Pr8 Pr3 102.6(3) . 2_455 ?
O10M Pr8 Pr8 37.1(2) . 2_455 ?
O10M Pr8 Pr8 36.4(3) 2_455 2_455 ?
O3D Pr8 Pr8 116.8(3) . 2_455 ?
O10T Pr8 Pr8 114.6(5) . 2_455 ?
O5M Pr8 Pr8 77.3(2) . 2_455 ?
O2B Pr8 Pr8 102.2(2) 2_455 2_455 ?
O9T Pr8 Pr8 103.2(4) . 2_455 ?
N1B Pr8 Pr8 165.1(3) 2_455 2_455 ?
O2BW Pr8 Pr8 46.4(3) . 2_455 ?
Pr3 Pr8 Pr8 63.44(2) 2_455 2_455 ?
O10M Pr8 Pr3 75.3(2) . . ?
O10M Pr8 Pr3 35.0(3) 2_455 . ?
O3D Pr8 Pr3 68.1(3) . . ?
O10T Pr8 Pr3 121.2(5) . . ?
O5M Pr8 Pr3 34.6(2) . . ?
O2B Pr8 Pr3 97.0(2) 2_455 . ?
O9T Pr8 Pr3 156.9(4) . . ?
N1B Pr8 Pr3 119.8(5) 2_455 . ?
O2BW Pr8 Pr3 96.4(3) . . ?
Pr3 Pr8 Pr3 60.83(2) 2_455 . ?
Pr8 Pr8 Pr3 56.567(19) 2_455 . ?
Pr2 Br1 Pr2 143.69(7) 2_455 . ?
Pr2 Br1 Pr3 144.09(5) 2_455 . ?
Pr2 Br1 Pr3 72.22(2) . . ?
Pr2 Br1 Pr3 72.22(2) 2_455 2_455 ?
Pr2 Br1 Pr3 144.09(5) . 2_455 ?
Pr3 Br1 Pr3 71.88(5) . 2_455 ?
Pr2 Br1 Pr1 71.84(3) 2_455 . ?
Pr2 Br1 Pr1 71.84(3) . . ?
Pr3 Br1 Pr1 144.06(2) . . ?
Pr3 Br1 Pr1 144.06(2) 2_455 . ?
Pr1 O1M Pr2 108.5(3) . . ?
Pr1 O1M Pr4 110.3(4) . . ?
Pr2 O1M Pr4 98.5(3) . . ?
Pr2 O2M Pr6 110.7(3) . . ?
Pr2 O2M Pr1 107.4(3) . . ?
Pr6 O2M Pr1 97.9(3) . . ?
Pr2 O3M Pr5 111.8(3) . . ?
Pr2 O3M Pr3 107.8(3) . . ?
Pr5 O3M Pr3 99.0(3) . . ?
Pr3 O4M Pr7 110.2(3) . . ?
Pr3 O4M Pr2 107.7(3) . . ?
Pr7 O4M Pr2 98.4(3) . . ?
Pr3 O5M Pr3 107.1(4) . 2_455 ?
Pr3 O5M Pr8 110.1(4) . . ?
Pr3 O5M Pr8 98.9(3) 2_455 . ?
Pr1 O6M Pr6 100.2(3) . . ?
Pr1 O6M Pr4 110.6(4) . . ?
Pr6 O6M Pr4 108.9(4) . . ?
Pr4 O7M Pr2 101.8(4) . . ?
Pr4 O7M Pr6 108.8(4) . . ?
Pr2 O7M Pr6 109.4(4) . . ?
Pr7 O8M Pr5 107.3(4) . . ?
Pr7 O8M Pr2 100.8(3) . . ?
Pr5 O8M Pr2 109.4(4) . . ?
Pr5 O9M Pr7 107.7(4) . . ?
Pr5 O9M Pr3 100.1(3) . . ?
Pr7 O9M Pr3 109.8(3) . . ?
Pr8 O10M Pr8 106.5(4) . 2_455 ?
Pr8 O10M Pr3 100.9(3) . 2_455 ?
Pr8 O10M Pr3 110.2(4) 2_455 2_455 ?
Pr5 O1BW Pr7 87.8(4) . . ?
Pr8 O2BW Pr8 87.2(6) 2_455 . ?
C1A O2A Pr6 138.5(9) . . ?
C1A O3A Pr7 128.0(10) . . ?
C1A O3A Pr2 133.2(10) . . ?
Pr7 O3A Pr2 95.2(4) . . ?
C1B O2B Pr8 126.3(10) . 2_455 ?
C1B O2B Pr3 133.5(10) . . ?
Pr8 O2B Pr3 94.9(3) 2_455 . ?
C1B O3B Pr7 141.2(10) . . ?
C1C O2C Pr6 127.2(8) . . ?
C1C O2C Pr1 130.8(9) . . ?
Pr6 O2C Pr1 94.1(3) . . ?
C1C O3C Pr4 137.5(9) . 2_455 ?
C1D O2D Pr5 127.2(10) . . ?
C1D O2D Pr3 131.3(10) . . ?
Pr5 O2D Pr3 94.1(4) . . ?
C1D O3D Pr8 141.1(10) . . ?
C1E O2E Pr4 128.1(10) . . ?
C1E O2E Pr2 132.6(11) . . ?
Pr4 O2E Pr2 96.7(4) . . ?
C1E O3E Pr5 140.1(10) . . ?
C1F O2F Pr6 135.5(12) . . ?
C1F O3F Pr4 134.7(13) . . ?
C2A N1A Pr7 118.7(11) . . ?
C2B N1B Pr8 119.8(10) . 2_455 ?
C2C N1C Pr6 118.2(10) . . ?
C2D N1D Pr5 117.5(10) . . ?
C2E N1E Pr4 121.2(10) . . ?
O2A C1A O3A 125.8(14) . . ?
O2A C1A C2A 117.3(14) . . ?
O3A C1A C2A 116.9(14) . . ?
N1A C2A C3A 111.9(18) . . ?
N1A C2A C1A 111.5(13) . . ?
C3A C2A C1A 108.7(14) . . ?
C4A C3A C2A 112.9(15) . . ?
C9A C4A C5A 120.3(14) . . ?
C9A C4A C3A 117.6(13) . . ?
C5A C4A C3A 122.1(15) . . ?
C6A C5A C4A 119.9(15) . . ?
C7A C6A C5A 119.3(15) . . ?
C6A C7A C8A 122.7(13) . . ?
C6A C7A O1A 119.0(14) . . ?
C8A C7A O1A 118.3(15) . . ?
C9A C8A C7A 117.9(14) . . ?
C8A C9A C4A 119.4(14) . . ?
O3B C1B O2B 122.2(14) . . ?
O3B C1B C2B 119.6(13) . . ?
O2B C1B C2B 118.2(14) . . ?
N1B C2B C1B 111.1(13) . . ?
N1B C2B C3B 114.4(14) . . ?
C1B C2B C3B 110.9(14) . . ?
C4B C3B C2B 111.1(15) . . ?
C5B C4B C9B 116.6(17) . . ?
C5B C4B C3B 121.2(17) . . ?
C9B C4B C3B 122.0(17) . . ?
C6B C5B C4B 123.6(19) . . ?
C5B C6B C7B 117.6(18) . . ?
C6B C7B O1B 119.2(17) . . ?
C6B C7B C8B 122.7(17) . . ?
O1B C7B C8B 118.0(18) . . ?
C9B C8B C7B 115.6(19) . . ?
C8B C9B C4B 123.7(19) . . ?
O2C C1C O3C 125.7(13) . . ?
O2C C1C C2C 117.2(12) . . ?
O3C C1C C2C 117.0(13) . . ?
N1C C2C C3C 111.9(14) . . ?
N1C C2C C1C 109.1(12) . . ?
C3C C2C C1C 113.2(13) . . ?
C4C C3C C2C 117.5(15) . . ?
C5C C4C C9C 120.0 . . ?
C5C C4C C3C 117.7(10) . . ?
C9C C4C C3C 122.1(10) . . ?
C4C C5C C6C 120.0 . . ?
C5C C6C C7C 120.0 . . ?
C8C C7C C6C 120.0 . . ?
C8C C7C O1C 123.3(14) . . ?
C6C C7C O1C 116.7(14) . . ?
C9C C8C C7C 120.0 . . ?
C8C C9C C4C 120.0 . . ?
O3D C1D O2D 124.1(14) . . ?
O3D C1D C2D 118.8(14) . . ?
O2D C1D C2D 117.2(14) . . ?
N1D C2D C1D 110.0(13) . . ?
N1D C2D C3D 114.0(14) . . ?
C1D C2D C3D 111.6(13) . . ?
C4D C3D C2D 115.9(13) . . ?
C5D C4D C9D 121.3(17) . . ?
C5D C4D C3D 119.2(17) . . ?
C9D C4D C3D 119.2(14) . . ?
C4D C5D C6D 116.8(19) . . ?
C7D C6D C5D 122.7(16) . . ?
C6D C7D C8D 121.1(18) . . ?
C6D C7D O1D 121.8(16) . . ?
C8D C7D O1D 117.2(18) . . ?
C9D C8D C7D 117.7(17) . . ?
C8D C9D C4D 120.2(16) . . ?
O3E C1E O2E 126.5(15) . . ?
O3E C1E C2E 116.2(14) . . ?
O2E C1E C2E 117.1(14) . . ?
N1E C2E C1E 110.4(13) . . ?
N1E C2E C3E 113.9(14) . . ?
C1E C2E C3E 110.1(13) . . ?
C4E C3E C2E 114.6(15) . . ?
C5E C4E C9E 119.1(17) . . ?
C5E C4E C3E 121.7(16) . . ?
C9E C4E C3E 118.9(18) . . ?
C4E C5E C6E 125.4(18) . . ?
C5E C6E C7E 115.2(19) . . ?
C8E C7E C6E 122.8(17) . . ?
C8E C7E O1E 118.2(19) . . ?
C6E C7E O1E 119(2) . . ?
C7E C8E C9E 120.3(18) . . ?
C8E C9E C4E 117(2) . . ?
O2F C1F O3F 129.6(17) . . ?
O2F C1F C2F 112.6(17) . . ?
O3F C1F C2F 118(2) . . ?
N1F C2F C3F 104(2) . . ?
N1F C2F C1F 94.6(16) . . ?
C3F C2F C1F 114(2) . . ?
C2F C3F C4F 112(2) . . ?
C9F C4F C5F 120.4(18) . . ?
C9F C4F C3F 128(2) . . ?
C5F C4F C3F 112(2) . . ?
C6F C5F C4F 122.4(19) . . ?
C5F C6F C7F 117.3(19) . . ?
O1F C7F C6F 119(3) . . ?
O1F C7F C8F 116(3) . . ?
C6F C7F C8F 123.3(19) . . ?
C7F C8F C9F 118.8(19) . . ?
C4F C9F C8F 117.5(19) . . ?
O4PC Cl1 O2PC 110.7(12) . . ?
O4PC Cl1 O3PC 109.8(11) . . ?
O2PC Cl1 O3PC 111.2(10) . . ?
O4PC Cl1 O1PC 104.5(13) . . ?
O2PC Cl1 O1PC 115.2(12) . . ?
O3PC Cl1 O1PC 105.0(10) . . ?
O10W Cl5 O2W 74(3) . . ?

loop_
_geom_bond_atom_site_label_1
_geom_bond_atom_site_label_2
_geom_bond_distance
_geom_bond_site_symmetry_2
_geom_bond_publ_flag
Pr1 O1M 2.418(10) 2_455 ?
Pr1 O1M 2.418(10) . ?
Pr1 O6M 2.468(9) 2_455 ?
Pr1 O6M 2.468(9) . ?
Pr1 O2M 2.532(9) . ?
Pr1 O2M 2.532(9) 2_455 ?
Pr1 O2C 2.609(9) 2_455 ?
Pr1 O2C 2.609(9) . ?
Pr1 Br1 3.441(2) . ?
Pr1 Pr6 3.7907(8) 2_455 ?
Pr1 Pr6 3.7907(8) . ?
Pr1 Pr2 3.9950(10) . ?
Pr2 O2M 2.423(9) . ?
Pr2 O3M 2.429(10) . ?
Pr2 O7M 2.461(11) . ?
Pr2 O8M 2.487(9) . ?
Pr2 O1M 2.503(9) . ?
Pr2 O4M 2.514(9) . ?
Pr2 O2E 2.555(11) . ?
Pr2 O3A 2.593(10) . ?
Pr2 Br1 3.3678(10) . ?
Pr2 Pr7 3.7950(11) . ?
Pr2 Pr4 3.8181(11) . ?
Pr2 Pr3 3.9751(11) . ?
Pr3 O4M 2.409(9) . ?
Pr3 O5M 2.449(9) . ?
Pr3 O9M 2.465(8) . ?
Pr3 O10M 2.469(11) 2_455 ?
Pr3 O5M 2.481(10) 2_455 ?
Pr3 O3M 2.489(10) . ?
Pr3 O2D 2.577(11) . ?
Pr3 O2B 2.584(11) . ?
Pr3 Br1 3.3771(18) . ?
Pr3 Pr5 3.7703(11) . ?
Pr3 Pr8 3.7731(11) 2_455 ?
Pr3 Pr3 3.9642(14) 2_455 ?
Pr4 O7M 2.460(10) . ?
Pr4 O6M 2.478(10) . ?
Pr4 O3C 2.492(10) 2_455 ?
Pr4 O1T 2.503(15) . ?
Pr4 O3F 2.535(12) . ?
Pr4 O1M 2.537(9) . ?
Pr4 O2E 2.555(13) . ?
Pr4 O2T 2.589(15) . ?
Pr4 N1E 2.638(16) . ?
Pr4 Pr6 4.0261(11) . ?
Pr5 O9M 2.453(10) . ?
Pr5 O3E 2.463(12) . ?
Pr5 O3M 2.468(9) . ?
Pr5 O8M 2.484(10) . ?
Pr5 O6T 2.518(14) . ?
Pr5 O5T 2.561(17) . ?
Pr5 O2D 2.573(11) . ?
Pr5 N1D 2.681(13) . ?
Pr5 O1BW 2.834(17) . ?
Pr5 Pr7 3.9647(12) . ?
Pr6 O2A 2.447(11) . ?
Pr6 O2F 2.448(14) . ?
Pr6 O6M 2.472(10) . ?
Pr6 O7M 2.492(11) . ?
Pr6 O2M 2.493(9) . ?
Pr6 O3T 2.539(15) . ?
Pr6 O2C 2.571(10) . ?
Pr6 O4T 2.667(13) . ?
Pr6 N1C 2.675(14) . ?
Pr7 O8M 2.438(10) . ?
Pr7 O3B 2.447(12) . ?
Pr7 O9M 2.456(9) . ?
Pr7 O8T 2.461(19) . ?
Pr7 O4M 2.499(8) . ?
Pr7 O7T 2.529(14) . ?
Pr7 O3A 2.544(12) . ?
Pr7 N1A 2.640(17) . ?
Pr7 O1BW 2.883(18) . ?
Pr8 O10M 2.423(11) . ?
Pr8 O10M 2.463(10) 2_455 ?
Pr8 O3D 2.469(12) . ?
Pr8 O10T 2.478(17) . ?
Pr8 O5M 2.485(10) . ?
Pr8 O2B 2.538(11) 2_455 ?
Pr8 O9T 2.552(15) . ?
Pr8 N1B 2.621(15) 2_455 ?
Pr8 O2BW 2.839(17) . ?
Pr8 Pr3 3.7731(11) 2_455 ?
Pr8 Pr8 3.9152(17) 2_455 ?
Br1 Pr2 3.3678(10) 2_455 ?
Br1 Pr3 3.3771(18) 2_455 ?
O5M Pr3 2.481(10) 2_455 ?
O10M Pr8 2.463(10) 2_455 ?
O10M Pr3 2.469(11) 2_455 ?
O2BW Pr8 2.839(16) 2_455 ?
O1A C7A 1.456(18) . ?
O2A C1A 1.26(2) . ?
O3A C1A 1.26(2) . ?
O1B C7B 1.40(2) . ?
O2B C1B 1.314(18) . ?
O2B Pr8 2.538(11) 2_455 ?
O3B C1B 1.25(2) . ?
O2C C1C 1.262(17) . ?
O3C C1C 1.267(17) . ?
O3C Pr4 2.492(10) 2_455 ?
O1D C7D 1.45(2) . ?
O2D C1D 1.267(17) . ?
O3D C1D 1.213(19) . ?
O1E C7E 1.41(2) . ?
O2E C1E 1.31(2) . ?
O3E C1E 1.22(2) . ?
O1F C7F 1.35(4) . ?
O2F C1F 1.25(3) . ?
O3F C1F 1.26(2) . ?
N1A C2A 1.478(16) . ?
N1B C2B 1.492(15) . ?
N1B Pr8 2.621(15) 2_455 ?
N1C C2C 1.45(2) . ?
N1D C2D 1.44(2) . ?
N1E C2E 1.501(16) . ?
N1F C2F 1.39(3) . ?
C1A C2A 1.56(2) . ?
C2A C3A 1.55(3) . ?
C3A C4A 1.53(2) . ?
C4A C9A 1.400(16) . ?
C4A C5A 1.402(15) . ?
C5A C6A 1.374(15) . ?
C6A C7A 1.367(16) . ?
C7A C8A 1.407(15) . ?
C8A C9A 1.398(15) . ?
C1B C2B 1.52(2) . ?
C2B C3B 1.54(3) . ?
C3B C4B 1.50(2) . ?
C4B C5B 1.38(3) . ?
C4B C9B 1.40(3) . ?
C5B C6B 1.36(3) . ?
C6B C7B 1.36(3) . ?
C7B C8B 1.44(3) . ?
C8B C9B 1.36(3) . ?
C1C C2C 1.561(19) . ?
C2C C3C 1.51(2) . ?
C3C C4C 1.476(18) . ?
C4C C5C 1.3900 . ?
C4C C9C 1.3900 . ?
C5C C6C 1.3900 . ?
C6C C7C 1.3900 . ?
C7C C8C 1.3900 . ?
C7C O1C 1.450(17) . ?
C8C C9C 1.3900 . ?
C1D C2D 1.51(2) . ?
C2D C3D 1.55(2) . ?
C3D C4D 1.51(2) . ?
C4D C5D 1.37(2) . ?
C4D C9D 1.41(3) . ?
C5D C6D 1.42(3) . ?
C6D C7D 1.32(3) . ?
C7D C8D 1.42(2) . ?
C8D C9D 1.38(3) . ?
C1E C2E 1.54(2) . ?
C2E C3E 1.55(2) . ?
C3E C4E 1.53(2) . ?
C4E C5E 1.33(3) . ?
C4E C9E 1.44(3) . ?
C5E C6E 1.37(3) . ?
C6E C7E 1.38(3) . ?
C7E C8E 1.37(3) . ?
C8E C9E 1.39(3) . ?
C1F C2F 1.57(2) . ?
C2F C3F 1.46(4) . ?
C3F C4F 1.50(3) . ?
C4F C9F 1.389(17) . ?
C4F C5F 1.407(17) . ?
C5F C6F 1.360(17) . ?
C6F C7F 1.363(17) . ?
C7F C8F 1.402(17) . ?
C8F C9F 1.422(17) . ?
Cl1 O4PC 1.37(2) . ?
Cl1 O2PC 1.40(2) . ?
Cl1 O3PC 1.435(13) . ?
Cl1 O1PC 1.47(2) . ?
O2W Cl5 1.74(4) . ?
O10W Cl5 1.32(5) . ?

loop_
_geom_torsion_atom_site_label_1
_geom_torsion_atom_site_label_2
_geom_torsion_atom_site_label_3
_geom_torsion_atom_site_label_4
_geom_torsion
_geom_torsion_site_symmetry_1
_geom_torsion_site_symmetry_2
_geom_torsion_site_symmetry_3
_geom_torsion_site_symmetry_4
_geom_torsion_publ_flag
O2M Pr2 Pr4 O7M -67.5(4) . . . . ?
O3M Pr2 Pr4 O7M 154.6(4) . . . . ?
O8M Pr2 Pr4 O7M 79.7(5) . . . . ?
O1M Pr2 Pr4 O7M -137.2(5) . . . . ?
O4M Pr2 Pr4 O7M -69(2) . . . . ?
O2E Pr2 Pr4 O7M 116.7(5) . . . . ?
O3A Pr2 Pr4 O7M 6.8(5) . . . . ?
Br1 Pr2 Pr4 O7M -130.6(4) . . . . ?
Pr7 Pr2 Pr4 O7M 49.4(4) . . . . ?
Pr3 Pr2 Pr4 O7M 176.0(4) . . . . ?
O2M Pr2 Pr4 O6M 2.5(3) . . . . ?
O3M Pr2 Pr4 O6M -135.5(3) . . . . ?
O7M Pr2 Pr4 O6M 69.9(5) . . . . ?
O8M Pr2 Pr4 O6M 149.6(3) . . . . ?
O1M Pr2 Pr4 O6M -67.3(4) . . . . ?
O4M Pr2 Pr4 O6M 1(2) . . . . ?
O2E Pr2 Pr4 O6M -173.3(4) . . . . ?
O3A Pr2 Pr4 O6M 76.7(4) . . . . ?
Br1 Pr2 Pr4 O6M -60.7(2) . . . . ?
Pr7 Pr2 Pr4 O6M 119.4(2) . . . . ?
Pr3 Pr2 Pr4 O6M -114.0(2) . . . . ?
O2M Pr2 Pr4 O3C 82.1(4) . . . 2_455 ?
O3M Pr2 Pr4 O3C -55.8(4) . . . 2_455 ?
O7M Pr2 Pr4 O3C 149.6(5) . . . 2_455 ?
O8M Pr2 Pr4 O3C -130.7(4) . . . 2_455 ?
O1M Pr2 Pr4 O3C 12.4(4) . . . 2_455 ?
O4M Pr2 Pr4 O3C 80(2) . . . 2_455 ?
O2E Pr2 Pr4 O3C -93.6(4) . . . 2_455 ?
O3A Pr2 Pr4 O3C 156.4(4) . . . 2_455 ?
Br1 Pr2 Pr4 O3C 19.0(3) . . . 2_455 ?
Pr7 Pr2 Pr4 O3C -160.9(3) . . . 2_455 ?
Pr3 Pr2 Pr4 O3C -34.4(3) . . . 2_455 ?
O2M Pr2 Pr4 O1T -169(3) . . . . ?
O3M Pr2 Pr4 O1T 53(3) . . . . ?
O7M Pr2 Pr4 O1T -101(3) . . . . ?
O8M Pr2 Pr4 O1T -21(3) . . . . ?
O1M Pr2 Pr4 O1T 122(3) . . . . ?
O4M Pr2 Pr4 O1T -171(4) . . . . ?
O2E Pr2 Pr4 O1T 16(3) . . . . ?
O3A Pr2 Pr4 O1T -94(3) . . . . ?
Br1 Pr2 Pr4 O1T 128(3) . . . . ?
Pr7 Pr2 Pr4 O1T -52(3) . . . . ?
Pr3 Pr2 Pr4 O1T 75(3) . . . . ?
O2M Pr2 Pr4 O3F -72.6(5) . . . . ?
O3M Pr2 Pr4 O3F 149.4(5) . . . . ?
O7M Pr2 Pr4 O3F -5.1(6) . . . . ?
O8M Pr2 Pr4 O3F 74.6(5) . . . . ?
O1M Pr2 Pr4 O3F -142.3(5) . . . . ?
O4M Pr2 Pr4 O3F -74(2) . . . . ?
O2E Pr2 Pr4 O3F 111.6(5) . . . . ?
O3A Pr2 Pr4 O3F 1.6(5) . . . . ?
Br1 Pr2 Pr4 O3F -135.8(4) . . . . ?
Pr7 Pr2 Pr4 O3F 44.3(4) . . . . ?
Pr3 Pr2 Pr4 O3F 170.9(4) . . . . ?
O2M Pr2 Pr4 O1M 69.7(4) . . . . ?
O3M Pr2 Pr4 O1M -68.2(4) . . . . ?
O7M Pr2 Pr4 O1M 137.2(5) . . . . ?
O8M Pr2 Pr4 O1M -143.1(4) . . . . ?
O4M Pr2 Pr4 O1M 68(2) . . . . ?
O2E Pr2 Pr4 O1M -106.0(5) . . . . ?
O3A Pr2 Pr4 O1M 144.0(5) . . . . ?
Br1 Pr2 Pr4 O1M 6.6(3) . . . . ?
Pr7 Pr2 Pr4 O1M -173.3(3) . . . . ?
Pr3 Pr2 Pr4 O1M -46.8(3) . . . . ?
O2M Pr2 Pr4 O2E 175.8(4) . . . . ?
O3M Pr2 Pr4 O2E 37.8(4) . . . . ?
O7M Pr2 Pr4 O2E -116.7(5) . . . . ?
O8M Pr2 Pr4 O2E -37.1(4) . . . . ?
O1M Pr2 Pr4 O2E 106.0(5) . . . . ?
O4M Pr2 Pr4 O2E 174(2) . . . . ?
O3A Pr2 Pr4 O2E -110.0(5) . . . . ?
Br1 Pr2 Pr4 O2E 112.6(3) . . . . ?
Pr7 Pr2 Pr4 O2E -67.3(3) . . . . ?
Pr3 Pr2 Pr4 O2E 59.3(3) . . . . ?
O2M Pr2 Pr4 O2T -135.7(5) . . . . ?
O3M Pr2 Pr4 O2T 86.3(5) . . . . ?
O7M Pr2 Pr4 O2T -68.2(6) . . . . ?
O8M Pr2 Pr4 O2T 11.5(5) . . . . ?
O1M Pr2 Pr4 O2T 154.6(5) . . . . ?
O4M Pr2 Pr4 O2T -138(2) . . . . ?
O2E Pr2 Pr4 O2T 48.5(5) . . . . ?
O3A Pr2 Pr4 O2T -61.5(5) . . . . ?
Br1 Pr2 Pr4 O2T 161.1(4) . . . . ?
Pr7 Pr2 Pr4 O2T -18.8(4) . . . . ?
Pr3 Pr2 Pr4 O2T 107.8(4) . . . . ?
O2M Pr2 Pr4 N1E 152.5(5) . . . . ?
O3M Pr2 Pr4 N1E 14.6(5) . . . . ?
O7M Pr2 Pr4 N1E -140.0(6) . . . . ?
O8M Pr2 Pr4 N1E -60.3(5) . . . . ?
O1M Pr2 Pr4 N1E 82.8(5) . . . . ?
O4M Pr2 Pr4 N1E 151(2) . . . . ?
O2E Pr2 Pr4 N1E -23.3(5) . . . . ?
O3A Pr2 Pr4 N1E -133.2(5) . . . . ?
Br1 Pr2 Pr4 N1E 89.4(4) . . . . ?
Pr7 Pr2 Pr4 N1E -90.6(4) . . . . ?
Pr3 Pr2 Pr4 N1E 36.0(4) . . . . ?
O2M Pr2 Pr4 Pr6 -30.7(2) . . . . ?
O3M Pr2 Pr4 Pr6 -168.6(2) . . . . ?
O7M Pr2 Pr4 Pr6 36.8(4) . . . . ?
O8M Pr2 Pr4 Pr6 116.5(2) . . . . ?
O1M Pr2 Pr4 Pr6 -100.4(3) . . . . ?
O4M Pr2 Pr4 Pr6 -33(2) . . . . ?
O2E Pr2 Pr4 Pr6 153.6(3) . . . . ?
O3A Pr2 Pr4 Pr6 43.6(3) . . . . ?
Br1 Pr2 Pr4 Pr6 -93.80(3) . . . . ?
Pr7 Pr2 Pr4 Pr6 86.28(4) . . . . ?
Pr3 Pr2 Pr4 Pr6 -147.16(5) . . . . ?
O2M Pr2 Pr4 Pr1 33.8(2) . . . . ?
O3M Pr2 Pr4 Pr1 -104.1(2) . . . . ?
O7M Pr2 Pr4 Pr1 101.3(4) . . . . ?
O8M Pr2 Pr4 Pr1 -179.0(2) . . . . ?
O1M Pr2 Pr4 Pr1 -35.9(3) . . . . ?
O4M Pr2 Pr4 Pr1 32(2) . . . . ?
O2E Pr2 Pr4 Pr1 -141.9(3) . . . . ?
O3A Pr2 Pr4 Pr1 108.1(3) . . . . ?
Br1 Pr2 Pr4 Pr1 -29.32(3) . . . . ?
Pr7 Pr2 Pr4 Pr1 150.76(5) . . . . ?
Pr3 Pr2 Pr4 Pr1 -82.68(5) . . . . ?
O1M Pr1 Pr4 O7M 23.0(10) 2_455 . . . ?
O1M Pr1 Pr4 O7M 83.0(4) . . . . ?
O6M Pr1 Pr4 O7M -136.3(4) 2_455 . . . ?
O6M Pr1 Pr4 O7M -75.8(5) . . . . ?
O2M Pr1 Pr4 O7M 7.0(3) . . . . ?
O2M Pr1 Pr4 O7M 136.7(3) 2_455 . . . ?
O2C Pr1 Pr4 O7M -178.1(4) 2_455 . . . ?
O2C Pr1 Pr4 O7M -53.4(3) . . . . ?
Br1 Pr1 Pr4 O7M 67.6(3) . . . . ?
Pr6 Pr1 Pr4 O7M -179.2(3) 2_455 . . . ?
Pr6 Pr1 Pr4 O7M -34.3(3) . . . . ?
Pr2 Pr1 Pr4 O7M 40.0(3) . . . . ?
O1M Pr1 Pr4 O6M 98.8(11) 2_455 . . . ?
O1M Pr1 Pr4 O6M 158.8(5) . . . . ?
O6M Pr1 Pr4 O6M -60.5(7) 2_455 . . . ?
O2M Pr1 Pr4 O6M 82.8(5) . . . . ?
O2M Pr1 Pr4 O6M -147.4(5) 2_455 . . . ?
O2C Pr1 Pr4 O6M -102.3(5) 2_455 . . . ?
O2C Pr1 Pr4 O6M 22.4(5) . . . . ?
Br1 Pr1 Pr4 O6M 143.4(4) . . . . ?
Pr6 Pr1 Pr4 O6M -103.4(4) 2_455 . . . ?
Pr6 Pr1 Pr4 O6M 41.5(4) . . . . ?
Pr2 Pr1 Pr4 O6M 115.8(4) . . . . ?
O1M Pr1 Pr4 O3C -149.5(10) 2_455 . . 2_455 ?
O1M Pr1 Pr4 O3C -89.5(5) . . . 2_455 ?
O6M Pr1 Pr4 O3C 51.2(4) 2_455 . . 2_455 ?
O6M Pr1 Pr4 O3C 111.7(5) . . . 2_455 ?
O2M Pr1 Pr4 O3C -165.5(4) . . . 2_455 ?
O2M Pr1 Pr4 O3C -35.7(4) 2_455 . . 2_455 ?
O2C Pr1 Pr4 O3C 9.4(4) 2_455 . . 2_455 ?
O2C Pr1 Pr4 O3C 134.1(4) . . . 2_455 ?
Br1 Pr1 Pr4 O3C -104.9(3) . . . 2_455 ?
Pr6 Pr1 Pr4 O3C 8.3(3) 2_455 . . 2_455 ?
Pr6 Pr1 Pr4 O3C 153.2(3) . . . 2_455 ?
Pr2 Pr1 Pr4 O3C -132.5(3) . . . 2_455 ?
O1M Pr1 Pr4 O1T 166.7(12) 2_455 . . . ?
O1M Pr1 Pr4 O1T -133.4(8) . . . . ?
O6M Pr1 Pr4 O1T 7.3(7) 2_455 . . . ?
O6M Pr1 Pr4 O1T 67.9(8) . . . . ?
O2M Pr1 Pr4 O1T 150.7(7) . . . . ?
O2M Pr1 Pr4 O1T -79.6(7) 2_455 . . . ?
O2C Pr1 Pr4 O1T -34.4(7) 2_455 . . . ?
O2C Pr1 Pr4 O1T 90.3(7) . . . . ?
Br1 Pr1 Pr4 O1T -148.8(7) . . . . ?
Pr6 Pr1 Pr4 O1T -35.5(7) 2_455 . . . ?
Pr6 Pr1 Pr4 O1T 109.4(7) . . . . ?
Pr2 Pr1 Pr4 O1T -176.3(7) . . . . ?
O1M Pr1 Pr4 O3F 90.4(11) 2_455 . . . ?
O1M Pr1 Pr4 O3F 150.3(5) . . . . ?
O6M Pr1 Pr4 O3F -69.0(5) 2_455 . . . ?
O6M Pr1 Pr4 O3F -8.5(6) . . . . ?
O2M Pr1 Pr4 O3F 74.4(4) . . . . ?
O2M Pr1 Pr4 O3F -155.9(4) 2_455 . . . ?
O2C Pr1 Pr4 O3F -110.7(5) 2_455 . . . ?
O2C Pr1 Pr4 O3F 13.9(4) . . . . ?
Br1 Pr1 Pr4 O3F 134.9(4) . . . . ?
Pr6 Pr1 Pr4 O3F -111.9(4) 2_455 . . . ?
Pr6 Pr1 Pr4 O3F 33.1(4) . . . . ?
Pr2 Pr1 Pr4 O3F 107.3(4) . . . . ?
O1M Pr1 Pr4 O1M -59.9(13) 2_455 . . . ?
O6M Pr1 Pr4 O1M 140.7(5) 2_455 . . . ?
O6M Pr1 Pr4 O1M -158.8(5) . . . . ?
O2M Pr1 Pr4 O1M -75.9(4) . . . . ?
O2M Pr1 Pr4 O1M 53.8(4) 2_455 . . . ?
O2C Pr1 Pr4 O1M 99.0(4) 2_455 . . . ?
O2C Pr1 Pr4 O1M -136.4(4) . . . . ?
Br1 Pr1 Pr4 O1M -15.4(4) . . . . ?
Pr6 Pr1 Pr4 O1M 97.8(4) 2_455 . . . ?
Pr6 Pr1 Pr4 O1M -117.2(4) . . . . ?
Pr2 Pr1 Pr4 O1M -43.0(4) . . . . ?
O1M Pr1 Pr4 O2E -41.3(10) 2_455 . . . ?
O1M Pr1 Pr4 O2E 18.7(4) . . . . ?
O6M Pr1 Pr4 O2E 159.4(4) 2_455 . . . ?
O6M Pr1 Pr4 O2E -140.1(5) . . . . ?
O2M Pr1 Pr4 O2E -57.3(3) . . . . ?
O2M Pr1 Pr4 O2E 72.4(3) 2_455 . . . ?
O2C Pr1 Pr4 O2E 117.6(3) 2_455 . . . ?
O2C Pr1 Pr4 O2E -117.7(3) . . . . ?
Br1 Pr1 Pr4 O2E 3.3(2) . . . . ?
Pr6 Pr1 Pr4 O2E 116.5(2) 2_455 . . . ?
Pr6 Pr1 Pr4 O2E -98.6(2) . . . . ?
Pr2 Pr1 Pr4 O2E -24.3(2) . . . . ?
O1M Pr1 Pr4 O2T 5.5(13) 2_455 . . . ?
O1M Pr1 Pr4 O2T 65.4(9) . . . . ?
O6M Pr1 Pr4 O2T -153.8(9) 2_455 . . . ?
O6M Pr1 Pr4 O2T -93.3(10) . . . . ?
O2M Pr1 Pr4 O2T -10.5(9) . . . . ?
O2M Pr1 Pr4 O2T 119.2(9) 2_455 . . . ?
O2C Pr1 Pr4 O2T 164.4(9) 2_455 . . . ?
O2C Pr1 Pr4 O2T -70.9(9) . . . . ?
Br1 Pr1 Pr4 O2T 50.0(9) . . . . ?
Pr6 Pr1 Pr4 O2T 163.3(9) 2_455 . . . ?
Pr6 Pr1 Pr4 O2T -51.8(9) . . . . ?
Pr2 Pr1 Pr4 O2T 22.5(9) . . . . ?
O1M Pr1 Pr4 N1E -101.9(10) 2_455 . . . ?
O1M Pr1 Pr4 N1E -41.9(5) . . . . ?
O6M Pr1 Pr4 N1E 98.8(5) 2_455 . . . ?
O6M Pr1 Pr4 N1E 159.3(6) . . . . ?
O2M Pr1 Pr4 N1E -117.9(4) . . . . ?
O2M Pr1 Pr4 N1E 11.9(4) 2_455 . . . ?
O2C Pr1 Pr4 N1E 57.1(4) 2_455 . . . ?
O2C Pr1 Pr4 N1E -178.3(4) . . . . ?
Br1 Pr1 Pr4 N1E -57.3(4) . . . . ?
Pr6 Pr1 Pr4 N1E 55.9(4) 2_455 . . . ?
Pr6 Pr1 Pr4 N1E -159.2(4) . . . . ?
Pr2 Pr1 Pr4 N1E -84.9(4) . . . . ?
O1M Pr1 Pr4 Pr2 -17.0(10) 2_455 . . . ?
O1M Pr1 Pr4 Pr2 43.0(4) . . . . ?
O6M Pr1 Pr4 Pr2 -176.3(3) 2_455 . . . ?
O6M Pr1 Pr4 Pr2 -115.8(4) . . . . ?
O2M Pr1 Pr4 Pr2 -33.0(2) . . . . ?
O2M Pr1 Pr4 Pr2 96.7(2) 2_455 . . . ?
O2C Pr1 Pr4 Pr2 141.9(3) 2_455 . . . ?
O2C Pr1 Pr4 Pr2 -93.4(2) . . . . ?
Br1 Pr1 Pr4 Pr2 27.569(16) . . . . ?
Pr6 Pr1 Pr4 Pr2 140.79(3) 2_455 . . . ?
Pr6 Pr1 Pr4 Pr2 -74.28(2) . . . . ?
O1M Pr1 Pr4 Pr6 57.3(10) 2_455 . . . ?
O1M Pr1 Pr4 Pr6 117.2(4) . . . . ?
O6M Pr1 Pr4 Pr6 -102.0(3) 2_455 . . . ?
O6M Pr1 Pr4 Pr6 -41.5(4) . . . . ?
O2M Pr1 Pr4 Pr6 41.3(2) . . . . ?
O2M Pr1 Pr4 Pr6 171.0(2) 2_455 . . . ?
O2C Pr1 Pr4 Pr6 -143.8(3) 2_455 . . . ?
O2C Pr1 Pr4 Pr6 -19.1(2) . . . . ?
Br1 Pr1 Pr4 Pr6 101.851(19) . . . . ?
Pr6 Pr1 Pr4 Pr6 -144.93(4) 2_455 . . . ?
Pr2 Pr1 Pr4 Pr6 74.28(2) . . . . ?
O4M Pr3 Pr5 O9M -68.1(4) . . . . ?
O5M Pr3 Pr5 O9M 153.6(4) . . . . ?
O10M Pr3 Pr5 O9M 78.2(4) 2_455 . . . ?
O5M Pr3 Pr5 O9M -78(2) 2_455 . . . ?
O3M Pr3 Pr5 O9M -137.8(5) . . . . ?
O2D Pr3 Pr5 O9M 113.6(5) . . . . ?
O2B Pr3 Pr5 O9M 5.1(5) . . . . ?
Br1 Pr3 Pr5 O9M -132.3(4) . . . . ?
Pr8 Pr3 Pr5 O9M 48.2(4) 2_455 . . . ?
Pr3 Pr3 Pr5 O9M 175.7(4) 2_455 . . . ?
O4M Pr3 Pr5 O3E 75.2(4) . . . . ?
O5M Pr3 Pr5 O3E -63.0(4) . . . . ?
O9M Pr3 Pr5 O3E 143.3(5) . . . . ?
O10M Pr3 Pr5 O3E -138.5(4) 2_455 . . . ?
O5M Pr3 Pr5 O3E 65(2) 2_455 . . . ?
O3M Pr3 Pr5 O3E 5.6(5) . . . . ?
O2D Pr3 Pr5 O3E -103.1(5) . . . . ?
O2B Pr3 Pr5 O3E 148.4(4) . . . . ?
Br1 Pr3 Pr5 O3E 11.0(3) . . . . ?
Pr8 Pr3 Pr5 O3E -168.5(3) 2_455 . . . ?
Pr3 Pr3 Pr5 O3E -40.9(3) 2_455 . . . ?
O4M Pr3 Pr5 O3M 69.6(4) . . . . ?
O5M Pr3 Pr5 O3M -68.6(4) . . . . ?
O9M Pr3 Pr5 O3M 137.8(5) . . . . ?
O10M Pr3 Pr5 O3M -144.1(4) 2_455 . . . ?
O5M Pr3 Pr5 O3M 59(2) 2_455 . . . ?
O2D Pr3 Pr5 O3M -108.7(5) . . . . ?
O2B Pr3 Pr5 O3M 142.8(4) . . . . ?
Br1 Pr3 Pr5 O3M 5.4(3) . . . . ?
Pr8 Pr3 Pr5 O3M -174.1(3) 2_455 . . . ?
Pr3 Pr3 Pr5 O3M -46.5(3) 2_455 . . . ?
O4M Pr3 Pr5 O8M 2.3(3) . . . . ?
O5M Pr3 Pr5 O8M -136.0(3) . . . . ?
O9M Pr3 Pr5 O8M 70.4(4) . . . . ?
O10M Pr3 Pr5 O8M 148.6(3) 2_455 . . . ?
O5M Pr3 Pr5 O8M -8(2) 2_455 . . . ?
O3M Pr3 Pr5 O8M -67.3(4) . . . . ?
O2D Pr3 Pr5 O8M -176.0(4) . . . . ?
O2B Pr3 Pr5 O8M 75.5(4) . . . . ?
Br1 Pr3 Pr5 O8M -61.9(2) . . . . ?
Pr8 Pr3 Pr5 O8M 118.6(2) 2_455 . . . ?
Pr3 Pr3 Pr5 O8M -113.9(2) 2_455 . . . ?
O4M Pr3 Pr5 O6T -135.8(5) . . . . ?
O5M Pr3 Pr5 O6T 85.9(5) . . . . ?
O9M Pr3 Pr5 O6T -67.7(5) . . . . ?
O10M Pr3 Pr5 O6T 10.5(5) 2_455 . . . ?
O5M Pr3 Pr5 O6T -146(2) 2_455 . . . ?
O3M Pr3 Pr5 O6T 154.6(5) . . . . ?
O2D Pr3 Pr5 O6T 45.9(5) . . . . ?
O2B Pr3 Pr5 O6T -62.6(5) . . . . ?
Br1 Pr3 Pr5 O6T 160.0(4) . . . . ?
Pr8 Pr3 Pr5 O6T -19.5(4) 2_455 . . . ?
Pr3 Pr3 Pr5 O6T 108.1(4) 2_455 . . . ?
O4M Pr3 Pr5 O5T -132(10) . . . . ?
O5M Pr3 Pr5 O5T 90(10) . . . . ?
O9M Pr3 Pr5 O5T -64(10) . . . . ?
O10M Pr3 Pr5 O5T 14(10) 2_455 . . . ?
O5M Pr3 Pr5 O5T -142(11) 2_455 . . . ?
O3M Pr3 Pr5 O5T 158(10) . . . . ?
O2D Pr3 Pr5 O5T 50(10) . . . . ?
O2B Pr3 Pr5 O5T -59(10) . . . . ?
Br1 Pr3 Pr5 O5T 164(10) . . . . ?
Pr8 Pr3 Pr5 O5T -16(10) 2_455 . . . ?
Pr3 Pr3 Pr5 O5T 112(10) 2_455 . . . ?
O4M Pr3 Pr5 O2D 178.3(4) . . . . ?
O5M Pr3 Pr5 O2D 40.0(4) . . . . ?
O9M Pr3 Pr5 O2D -113.6(5) . . . . ?
O10M Pr3 Pr5 O2D -35.4(4) 2_455 . . . ?
O5M Pr3 Pr5 O2D 168(2) 2_455 . . . ?
O3M Pr3 Pr5 O2D 108.7(5) . . . . ?
O2B Pr3 Pr5 O2D -108.5(5) . . . . ?
Br1 Pr3 Pr5 O2D 114.1(4) . . . . ?
Pr8 Pr3 Pr5 O2D -65.4(4) 2_455 . . . ?
Pr3 Pr3 Pr5 O2D 62.2(4) 2_455 . . . ?
O4M Pr3 Pr5 N1D 144.9(4) . . . . ?
O5M Pr3 Pr5 N1D 6.7(5) . . . . ?
O9M Pr3 Pr5 N1D -147.0(5) . . . . ?
O10M Pr3 Pr5 N1D -68.8(4) 2_455 . . . ?
O5M Pr3 Pr5 N1D 135(2) 2_455 . . . ?
O3M Pr3 Pr5 N1D 75.3(5) . . . . ?
O2D Pr3 Pr5 N1D -33.4(5) . . . . ?
O2B Pr3 Pr5 N1D -141.9(5) . . . . ?
Br1 Pr3 Pr5 N1D 80.7(4) . . . . ?
Pr8 Pr3 Pr5 N1D -98.8(4) 2_455 . . . ?
Pr3 Pr3 Pr5 N1D 28.8(4) 2_455 . . . ?
O4M Pr3 Pr5 O1BW -57.9(5) . . . . ?
O5M Pr3 Pr5 O1BW 163.9(5) . . . . ?
O9M Pr3 Pr5 O1BW 10.2(6) . . . . ?
O10M Pr3 Pr5 O1BW 88.4(5) 2_455 . . . ?
O5M Pr3 Pr5 O1BW -68(2) 2_455 . . . ?
O3M Pr3 Pr5 O1BW -127.5(5) . . . . ?
O2D Pr3 Pr5 O1BW 123.8(6) . . . . ?
O2B Pr3 Pr5 O1BW 15.3(5) . . . . ?
Br1 Pr3 Pr5 O1BW -122.1(4) . . . . ?
Pr8 Pr3 Pr5 O1BW 58.4(4) 2_455 . . . ?
Pr3 Pr3 Pr5 O1BW -174.0(4) 2_455 . . . ?
O4M Pr3 Pr5 Pr7 -31.0(2) . . . . ?
O5M Pr3 Pr5 Pr7 -169.3(2) . . . . ?
O9M Pr3 Pr5 Pr7 37.1(4) . . . . ?
O10M Pr3 Pr5 Pr7 115.3(3) 2_455 . . . ?
O5M Pr3 Pr5 Pr7 -41(2) 2_455 . . . ?
O3M Pr3 Pr5 Pr7 -100.6(3) . . . . ?
O2D Pr3 Pr5 Pr7 150.7(4) . . . . ?
O2B Pr3 Pr5 Pr7 42.2(3) . . . . ?
Br1 Pr3 Pr5 Pr7 -95.18(3) . . . . ?
Pr8 Pr3 Pr5 Pr7 85.31(5) 2_455 . . . ?
Pr3 Pr3 Pr5 Pr7 -147.14(4) 2_455 . . . ?
O4M Pr3 Pr5 Pr2 33.9(2) . . . . ?
O5M Pr3 Pr5 Pr2 -104.4(2) . . . . ?
O9M Pr3 Pr5 Pr2 102.0(4) . . . . ?
O10M Pr3 Pr5 Pr2 -179.8(3) 2_455 . . . ?
O5M Pr3 Pr5 Pr2 24(2) 2_455 . . . ?
O3M Pr3 Pr5 Pr2 -35.7(3) . . . . ?
O2D Pr3 Pr5 Pr2 -144.4(4) . . . . ?
O2B Pr3 Pr5 Pr2 107.1(3) . . . . ?
Br1 Pr3 Pr5 Pr2 -30.28(2) . . . . ?
Pr8 Pr3 Pr5 Pr2 150.21(5) 2_455 . . . ?
Pr3 Pr3 Pr5 Pr2 -82.24(3) 2_455 . . . ?
O2M Pr2 Pr5 O9M 28.9(9) . . . . ?
O3M Pr2 Pr5 O9M 83.8(5) . . . . ?
O7M Pr2 Pr5 O9M -131.4(4) . . . . ?
O8M Pr2 Pr5 O9M -76.1(5) . . . . ?
O1M Pr2 Pr5 O9M 142.2(3) . . . . ?
O4M Pr2 Pr5 O9M 7.4(3) . . . . ?
O2E Pr2 Pr5 O9M -172.8(3) . . . . ?
O3A Pr2 Pr5 O9M -52.2(3) . . . . ?
Br1 Pr2 Pr5 O9M 70.1(2) . . . . ?
Pr7 Pr2 Pr5 O9M -34.2(2) . . . . ?
Pr4 Pr2 Pr5 O9M -173.3(2) . . . . ?
Pr3 Pr2 Pr5 O9M 40.6(2) . . . . ?
O2M Pr2 Pr5 O3E -152.8(10) . . . . ?
O3M Pr2 Pr5 O3E -97.8(5) . . . . ?
O7M Pr2 Pr5 O3E 46.9(4) . . . . ?
O8M Pr2 Pr5 O3E 102.3(5) . . . . ?
O1M Pr2 Pr5 O3E -39.4(4) . . . . ?
O4M Pr2 Pr5 O3E -174.3(4) . . . . ?
O2E Pr2 Pr5 O3E 5.6(4) . . . . ?
O3A Pr2 Pr5 O3E 126.2(4) . . . . ?
Br1 Pr2 Pr5 O3E -111.6(3) . . . . ?
Pr7 Pr2 Pr5 O3E 144.2(3) . . . . ?
Pr4 Pr2 Pr5 O3E 5.1(3) . . . . ?
Pr3 Pr2 Pr5 O3E -141.0(3) . . . . ?
O2M Pr2 Pr5 O3M -55.0(10) . . . . ?
O7M Pr2 Pr5 O3M 144.7(5) . . . . ?
O8M Pr2 Pr5 O3M -159.9(6) . . . . ?
O1M Pr2 Pr5 O3M 58.4(5) . . . . ?
O4M Pr2 Pr5 O3M -76.5(4) . . . . ?
O2E Pr2 Pr5 O3M 103.4(5) . . . . ?
O3A Pr2 Pr5 O3M -136.0(5) . . . . ?
Br1 Pr2 Pr5 O3M -13.8(4) . . . . ?
Pr7 Pr2 Pr5 O3M -118.0(4) . . . . ?
Pr4 Pr2 Pr5 O3M 102.9(4) . . . . ?
Pr3 Pr2 Pr5 O3M -43.2(4) . . . . ?
O2M Pr2 Pr5 O8M 105.0(10) . . . . ?
O3M Pr2 Pr5 O8M 159.9(6) . . . . ?
O7M Pr2 Pr5 O8M -55.3(5) . . . . ?
O1M Pr2 Pr5 O8M -141.7(5) . . . . ?
O4M Pr2 Pr5 O8M 83.5(5) . . . . ?
O2E Pr2 Pr5 O8M -96.7(5) . . . . ?
O3A Pr2 Pr5 O8M 23.9(5) . . . . ?
Br1 Pr2 Pr5 O8M 146.2(4) . . . . ?
Pr7 Pr2 Pr5 O8M 41.9(4) . . . . ?
Pr4 Pr2 Pr5 O8M -97.2(4) . . . . ?
Pr3 Pr2 Pr5 O8M 116.7(4) . . . . ?
O2M Pr2 Pr5 O6T 19.5(15) . . . . ?
O3M Pr2 Pr5 O6T 74.4(13) . . . . ?
O7M Pr2 Pr5 O6T -140.8(13) . . . . ?
O8M Pr2 Pr5 O6T -85.5(13) . . . . ?
O1M Pr2 Pr5 O6T 132.8(13) . . . . ?
O4M Pr2 Pr5 O6T -2.0(13) . . . . ?
O2E Pr2 Pr5 O6T 177.8(13) . . . . ?
O3A Pr2 Pr5 O6T -61.6(13) . . . . ?
Br1 Pr2 Pr5 O6T 60.7(13) . . . . ?
Pr7 Pr2 Pr5 O6T -43.6(13) . . . . ?
Pr4 Pr2 Pr5 O6T 177.3(13) . . . . ?
Pr3 Pr2 Pr5 O6T 31.2(13) . . . . ?
O2M Pr2 Pr5 O5T 166.8(13) . . . . ?
O3M Pr2 Pr5 O5T -138.2(10) . . . . ?
O7M Pr2 Pr5 O5T 6.5(9) . . . . ?
O8M Pr2 Pr5 O5T 61.9(10) . . . . ?
O1M Pr2 Pr5 O5T -79.8(9) . . . . ?
O4M Pr2 Pr5 O5T 145.3(9) . . . . ?
O2E Pr2 Pr5 O5T -34.8(9) . . . . ?
O3A Pr2 Pr5 O5T 85.8(9) . . . . ?
Br1 Pr2 Pr5 O5T -152.0(9) . . . . ?
Pr7 Pr2 Pr5 O5T 103.8(9) . . . . ?
Pr4 Pr2 Pr5 O5T -35.3(9) . . . . ?
Pr3 Pr2 Pr5 O5T 178.6(9) . . . . ?
O2M Pr2 Pr5 O2D -35.4(9) . . . . ?
O3M Pr2 Pr5 O2D 19.6(5) . . . . ?
O7M Pr2 Pr5 O2D 164.3(4) . . . . ?
O8M Pr2 Pr5 O2D -140.3(5) . . . . ?
O1M Pr2 Pr5 O2D 78.0(3) . . . . ?
O4M Pr2 Pr5 O2D -56.9(3) . . . . ?
O2E Pr2 Pr5 O2D 123.0(3) . . . . ?
O3A Pr2 Pr5 O2D -116.4(4) . . . . ?
Br1 Pr2 Pr5 O2D 5.8(2) . . . . ?
Pr7 Pr2 Pr5 O2D -98.4(2) . . . . ?
Pr4 Pr2 Pr5 O2D 122.5(2) . . . . ?
Pr3 Pr2 Pr5 O2D -23.6(2) . . . . ?
O2M Pr2 Pr5 N1D -96.3(10) . . . . ?
O3M Pr2 Pr5 N1D -41.3(5) . . . . ?
O7M Pr2 Pr5 N1D 103.4(4) . . . . ?
O8M Pr2 Pr5 N1D 158.7(5) . . . . ?
O1M Pr2 Pr5 N1D 17.1(4) . . . . ?
O4M Pr2 Pr5 N1D -117.8(4) . . . . ?
O2E Pr2 Pr5 N1D 62.1(4) . . . . ?
O3A Pr2 Pr5 N1D -177.3(4) . . . . ?
Br1 Pr2 Pr5 N1D -55.1(3) . . . . ?
Pr7 Pr2 Pr5 N1D -159.4(3) . . . . ?
Pr4 Pr2 Pr5 N1D 61.6(3) . . . . ?
Pr3 Pr2 Pr5 N1D -84.5(3) . . . . ?
O2M Pr2 Pr5 O1BW 87.3(10) . . . . ?
O3M Pr2 Pr5 O1BW 142.3(6) . . . . ?
O7M Pr2 Pr5 O1BW -73.0(5) . . . . ?
O8M Pr2 Pr5 O1BW -17.7(6) . . . . ?
O1M Pr2 Pr5 O1BW -159.3(5) . . . . ?
O4M Pr2 Pr5 O1BW 65.8(5) . . . . ?
O2E Pr2 Pr5 O1BW -114.3(5) . . . . ?
O3A Pr2 Pr5 O1BW 6.2(5) . . . . ?
Br1 Pr2 Pr5 O1BW 128.5(5) . . . . ?
Pr7 Pr2 Pr5 O1BW 24.2(5) . . . . ?
Pr4 Pr2 Pr5 O1BW -114.9(5) . . . . ?
Pr3 Pr2 Pr5 O1BW 99.1(5) . . . . ?
O2M Pr2 Pr5 Pr3 -11.8(9) . . . . ?
O3M Pr2 Pr5 Pr3 43.2(4) . . . . ?
O7M Pr2 Pr5 Pr3 -172.1(3) . . . . ?
O8M Pr2 Pr5 Pr3 -116.7(4) . . . . ?
O1M Pr2 Pr5 Pr3 101.6(2) . . . . ?
O4M Pr2 Pr5 Pr3 -33.3(2) . . . . ?
O2E Pr2 Pr5 Pr3 146.6(2) . . . . ?
O3A Pr2 Pr5 Pr3 -92.8(3) . . . . ?
Br1 Pr2 Pr5 Pr3 29.44(3) . . . . ?
Pr7 Pr2 Pr5 Pr3 -74.83(2) . . . . ?
Pr4 Pr2 Pr5 Pr3 146.09(3) . . . . ?
O2M Pr2 Pr5 Pr7 63.1(9) . . . . ?
O3M Pr2 Pr5 Pr7 118.0(4) . . . . ?
O7M Pr2 Pr5 Pr7 -97.2(3) . . . . ?
O8M Pr2 Pr5 Pr7 -41.9(4) . . . . ?
O1M Pr2 Pr5 Pr7 176.4(2) . . . . ?
O4M Pr2 Pr5 Pr7 41.6(2) . . . . ?
O2E Pr2 Pr5 Pr7 -138.6(2) . . . . ?
O3A Pr2 Pr5 Pr7 -18.0(3) . . . . ?
Br1 Pr2 Pr5 Pr7 104.26(3) . . . . ?
Pr4 Pr2 Pr5 Pr7 -139.08(3) . . . . ?
Pr3 Pr2 Pr5 Pr7 74.83(2) . . . . ?
O1M Pr1 Pr6 O2A -63.6(4) 2_455 . . . ?
O1M Pr1 Pr6 O2A 73.1(4) . . . . ?
O6M Pr1 Pr6 O2A -139.5(4) 2_455 . . . ?
O6M Pr1 Pr6 O2A 141.0(5) . . . . ?
O2M Pr1 Pr6 O2A 3.7(5) . . . . ?
O2M Pr1 Pr6 O2A 32.7(14) 2_455 . . . ?
O2C Pr1 Pr6 O2A 143.5(4) 2_455 . . . ?
O2C Pr1 Pr6 O2A -103.6(5) . . . . ?
Br1 Pr1 Pr6 O2A 8.9(4) . . . . ?
Pr6 Pr1 Pr6 O2A -171.1(4) 2_455 . . . ?
Pr2 Pr1 Pr6 O2A 40.1(4) . . . . ?
O1M Pr1 Pr6 O2F 161.0(6) 2_455 . . . ?
O1M Pr1 Pr6 O2F -62.3(5) . . . . ?
O6M Pr1 Pr6 O2F 85.1(5) 2_455 . . . ?
O6M Pr1 Pr6 O2F 5.6(6) . . . . ?
O2M Pr1 Pr6 O2F -131.7(6) . . . . ?
O2M Pr1 Pr6 O2F -102.7(15) 2_455 . . . ?
O2C Pr1 Pr6 O2F 8.1(6) 2_455 . . . ?
O2C Pr1 Pr6 O2F 121.0(6) . . . . ?
Br1 Pr1 Pr6 O2F -126.5(5) . . . . ?
Pr6 Pr1 Pr6 O2F 53.5(5) 2_455 . . . ?
Pr2 Pr1 Pr6 O2F -95.4(5) . . . . ?
O1M Pr1 Pr6 O6M 155.4(4) 2_455 . . . ?
O1M Pr1 Pr6 O6M -67.9(4) . . . . ?
O6M Pr1 Pr6 O6M 79.5(6) 2_455 . . . ?
O2M Pr1 Pr6 O6M -137.3(5) . . . . ?
O2M Pr1 Pr6 O6M -108.3(14) 2_455 . . . ?
O2C Pr1 Pr6 O6M 2.5(4) 2_455 . . . ?
O2C Pr1 Pr6 O6M 115.4(5) . . . . ?
Br1 Pr1 Pr6 O6M -132.1(4) . . . . ?
Pr6 Pr1 Pr6 O6M 47.9(4) 2_455 . . . ?
Pr2 Pr1 Pr6 O6M -101.0(4) . . . . ?
O1M Pr1 Pr6 O7M -135.5(3) 2_455 . . . ?
O1M Pr1 Pr6 O7M 1.2(3) . . . . ?
O6M Pr1 Pr6 O7M 148.5(4) 2_455 . . . ?
O6M Pr1 Pr6 O7M 69.1(4) . . . . ?
O2M Pr1 Pr6 O7M -68.2(4) . . . . ?
O2M Pr1 Pr6 O7M -39.2(14) 2_455 . . . ?
O2C Pr1 Pr6 O7M 71.6(4) 2_455 . . . ?
O2C Pr1 Pr6 O7M -175.5(4) . . . . ?
Br1 Pr1 Pr6 O7M -63.0(3) . . . . ?
Pr6 Pr1 Pr6 O7M 117.0(3) 2_455 . . . ?
Pr2 Pr1 Pr6 O7M -31.9(3) . . . . ?
O1M Pr1 Pr6 O2M -67.3(4) 2_455 . . . ?
O1M Pr1 Pr6 O2M 69.4(4) . . . . ?
O6M Pr1 Pr6 O2M -143.2(4) 2_455 . . . ?
O6M Pr1 Pr6 O2M 137.3(5) . . . . ?
O2M Pr1 Pr6 O2M 29.0(17) 2_455 . . . ?
O2C Pr1 Pr6 O2M 139.8(4) 2_455 . . . ?
O2C Pr1 Pr6 O2M -107.3(5) . . . . ?
Br1 Pr1 Pr6 O2M 5.2(3) . . . . ?
Pr6 Pr1 Pr6 O2M -174.8(3) 2_455 . . . ?
Pr2 Pr1 Pr6 O2M 36.4(3) . . . . ?
O1M Pr1 Pr6 O3T 89.7(4) 2_455 . . . ?
O1M Pr1 Pr6 O3T -133.6(4) . . . . ?
O6M Pr1 Pr6 O3T 13.7(5) 2_455 . . . ?
O6M Pr1 Pr6 O3T -65.7(5) . . . . ?
O2M Pr1 Pr6 O3T 157.0(5) . . . . ?
O2M Pr1 Pr6 O3T -174.0(14) 2_455 . . . ?
O2C Pr1 Pr6 O3T -63.2(5) 2_455 . . . ?
O2C Pr1 Pr6 O3T 49.7(5) . . . . ?
Br1 Pr1 Pr6 O3T 162.2(4) . . . . ?
Pr6 Pr1 Pr6 O3T -17.8(4) 2_455 . . . ?
Pr2 Pr1 Pr6 O3T -166.7(4) . . . . ?
O1M Pr1 Pr6 O2C 40.0(4) 2_455 . . . ?
O1M Pr1 Pr6 O2C 176.7(4) . . . . ?
O6M Pr1 Pr6 O2C -36.0(4) 2_455 . . . ?
O6M Pr1 Pr6 O2C -115.4(5) . . . . ?
O2M Pr1 Pr6 O2C 107.3(5) . . . . ?
O2M Pr1 Pr6 O2C 136.3(14) 2_455 . . . ?
O2C Pr1 Pr6 O2C -112.9(6) 2_455 . . . ?
Br1 Pr1 Pr6 O2C 112.5(3) . . . . ?
Pr6 Pr1 Pr6 O2C -67.5(3) 2_455 . . . ?
Pr2 Pr1 Pr6 O2C 143.6(3) . . . . ?
O1M Pr1 Pr6 O4T 47.7(11) 2_455 . . . ?
O1M Pr1 Pr6 O4T -175.6(11) . . . . ?
O6M Pr1 Pr6 O4T -28.3(11) 2_455 . . . ?
O6M Pr1 Pr6 O4T -107.7(11) . . . . ?
O2M Pr1 Pr6 O4T 114.9(11) . . . . ?
O2M Pr1 Pr6 O4T 143.9(17) 2_455 . . . ?
O2C Pr1 Pr6 O4T -105.2(11) 2_455 . . . ?
O2C Pr1 Pr6 O4T 7.7(11) . . . . ?
Br1 Pr1 Pr6 O4T 120.2(11) . . . . ?
Pr6 Pr1 Pr6 O4T -59.8(11) 2_455 . . . ?
Pr2 Pr1 Pr6 O4T 151.3(11) . . . . ?
O1M Pr1 Pr6 N1C 6.7(5) 2_455 . . . ?
O1M Pr1 Pr6 N1C 143.5(5) . . . . ?
O6M Pr1 Pr6 N1C -69.2(5) 2_455 . . . ?
O6M Pr1 Pr6 N1C -148.7(5) . . . . ?
O2M Pr1 Pr6 N1C 74.0(5) . . . . ?
O2M Pr1 Pr6 N1C 103.0(14) 2_455 . . . ?
O2C Pr1 Pr6 N1C -146.1(5) 2_455 . . . ?
O2C Pr1 Pr6 N1C -33.3(5) . . . . ?
Br1 Pr1 Pr6 N1C 79.3(4) . . . . ?
Pr6 Pr1 Pr6 N1C -100.7(4) 2_455 . . . ?
Pr2 Pr1 Pr6 N1C 110.4(4) . . . . ?
O1M Pr1 Pr6 Pr4 -168.5(2) 2_455 . . . ?
O1M Pr1 Pr6 Pr4 -31.8(2) . . . . ?
O6M Pr1 Pr6 Pr4 115.6(2) 2_455 . . . ?
O6M Pr1 Pr6 Pr4 36.1(4) . . . . ?
O2M Pr1 Pr6 Pr4 -101.2(3) . . . . ?
O2M Pr1 Pr6 Pr4 -72.2(14) 2_455 . . . ?
O2C Pr1 Pr6 Pr4 38.6(3) 2_455 . . . ?
O2C Pr1 Pr6 Pr4 151.5(3) . . . . ?
Br1 Pr1 Pr6 Pr4 -95.964(18) . . . . ?
Pr6 Pr1 Pr6 Pr4 84.036(18) 2_455 . . . ?
Pr2 Pr1 Pr6 Pr4 -64.85(2) . . . . ?
O1M Pr1 Pr6 Pr2 -103.6(2) 2_455 . . . ?
O1M Pr1 Pr6 Pr2 33.1(2) . . . . ?
O6M Pr1 Pr6 Pr2 -179.6(2) 2_455 . . . ?
O6M Pr1 Pr6 Pr2 101.0(4) . . . . ?
O2M Pr1 Pr6 Pr2 -36.4(3) . . . . ?
O2M Pr1 Pr6 Pr2 -7.4(14) 2_455 . . . ?
O2C Pr1 Pr6 Pr2 103.5(3) 2_455 . . . ?
O2C Pr1 Pr6 Pr2 -143.6(3) . . . . ?
Br1 Pr1 Pr6 Pr2 -31.117(16) . . . . ?
Pr6 Pr1 Pr6 Pr2 148.883(16) 2_455 . . . ?
O7M Pr4 Pr6 O2A 0.5(5) . . . . ?
O6M Pr4 Pr6 O2A -152.3(5) . . . . ?
O3C Pr4 Pr6 O2A -140.9(4) 2_455 . . . ?
O1T Pr4 Pr6 O2A 134.1(10) . . . . ?
O3F Pr4 Pr6 O2A 100.1(5) . . . . ?
O1M Pr4 Pr6 O2A -81.0(4) . . . . ?
O2E Pr4 Pr6 O2A -22.3(4) . . . . ?
O2T Pr4 Pr6 O2A 45.5(5) . . . . ?
N1E Pr4 Pr6 O2A -29.7(14) . . . . ?
Pr2 Pr4 Pr6 O2A -39.7(3) . . . . ?
Pr1 Pr4 Pr6 O2A -111.8(3) . . . . ?
O7M Pr4 Pr6 O2F -93.2(6) . . . . ?
O6M Pr4 Pr6 O2F 114.0(5) . . . . ?
O3C Pr4 Pr6 O2F 125.4(5) 2_455 . . . ?
O1T Pr4 Pr6 O2F 40.4(11) . . . . ?
O3F Pr4 Pr6 O2F 6.4(6) . . . . ?
O1M Pr4 Pr6 O2F -174.7(5) . . . . ?
O2E Pr4 Pr6 O2F -115.9(5) . . . . ?
O2T Pr4 Pr6 O2F -48.2(6) . . . . ?
N1E Pr4 Pr6 O2F -123.4(14) . . . . ?
Pr2 Pr4 Pr6 O2F -133.4(4) . . . . ?
Pr1 Pr4 Pr6 O2F 154.5(4) . . . . ?
O7M Pr4 Pr6 O6M 152.7(5) . . . . ?
O3C Pr4 Pr6 O6M 11.4(5) 2_455 . . . ?
O1T Pr4 Pr6 O6M -73.7(10) . . . . ?
O3F Pr4 Pr6 O6M -107.7(5) . . . . ?
O1M Pr4 Pr6 O6M 71.3(4) . . . . ?
O2E Pr4 Pr6 O6M 130.0(4) . . . . ?
O2T Pr4 Pr6 O6M -162.2(5) . . . . ?
N1E Pr4 Pr6 O6M 122.6(14) . . . . ?
Pr2 Pr4 Pr6 O6M 112.5(4) . . . . ?
Pr1 Pr4 Pr6 O6M 40.4(4) . . . . ?
O6M Pr4 Pr6 O7M -152.7(5) . . . . ?
O3C Pr4 Pr6 O7M -141.3(5) 2_455 . . . ?
O1T Pr4 Pr6 O7M 133.6(11) . . . . ?
O3F Pr4 Pr6 O7M 99.6(6) . . . . ?
O1M Pr4 Pr6 O7M -81.4(5) . . . . ?
O2E Pr4 Pr6 O7M -22.7(5) . . . . ?
O2T Pr4 Pr6 O7M 45.0(6) . . . . ?
N1E Pr4 Pr6 O7M -30.1(14) . . . . ?
Pr2 Pr4 Pr6 O7M -40.2(4) . . . . ?
Pr1 Pr4 Pr6 O7M -112.3(4) . . . . ?
O7M Pr4 Pr6 O2M 70.5(5) . . . . ?
O6M Pr4 Pr6 O2M -82.3(4) . . . . ?
O3C Pr4 Pr6 O2M -70.9(4) 2_455 . . . ?
O1T Pr4 Pr6 O2M -155.9(10) . . . . ?
O3F Pr4 Pr6 O2M 170.1(4) . . . . ?
O1M Pr4 Pr6 O2M -11.0(3) . . . . ?
O2E Pr4 Pr6 O2M 47.7(3) . . . . ?
O2T Pr4 Pr6 O2M 115.5(4) . . . . ?
N1E Pr4 Pr6 O2M 40.3(14) . . . . ?
Pr2 Pr4 Pr6 O2M 30.3(2) . . . . ?
Pr1 Pr4 Pr6 O2M -41.8(2) . . . . ?
O7M Pr4 Pr6 O3T -157.9(5) . . . . ?
O6M Pr4 Pr6 O3T 49.4(5) . . . . ?
O3C Pr4 Pr6 O3T 60.8(5) 2_455 . . . ?
O1T Pr4 Pr6 O3T -24.3(11) . . . . ?
O3F Pr4 Pr6 O3T -58.2(5) . . . . ?
O1M Pr4 Pr6 O3T 120.7(4) . . . . ?
O2E Pr4 Pr6 O3T 179.4(5) . . . . ?
O2T Pr4 Pr6 O3T -112.8(5) . . . . ?
N1E Pr4 Pr6 O3T 172.0(14) . . . . ?
Pr2 Pr4 Pr6 O3T 162.0(4) . . . . ?
Pr1 Pr4 Pr6 O3T 89.8(4) . . . . ?
O7M Pr4 Pr6 O2C 131.8(5) . . . . ?
O6M Pr4 Pr6 O2C -20.9(4) . . . . ?
O3C Pr4 Pr6 O2C -9.5(4) 2_455 . . . ?
O1T Pr4 Pr6 O2C -94.6(10) . . . . ?
O3F Pr4 Pr6 O2C -128.5(5) . . . . ?
O1M Pr4 Pr6 O2C 50.4(3) . . . . ?
O2E Pr4 Pr6 O2C 109.1(4) . . . . ?
O2T Pr4 Pr6 O2C 176.9(5) . . . . ?
N1E Pr4 Pr6 O2C 101.7(14) . . . . ?
Pr2 Pr4 Pr6 O2C 91.6(3) . . . . ?
Pr1 Pr4 Pr6 O2C 19.5(3) . . . . ?
O7M Pr4 Pr6 O4T -83.1(7) . . . . ?
O6M Pr4 Pr6 O4T 124.2(6) . . . . ?
O3C Pr4 Pr6 O4T 135.5(6) 2_455 . . . ?
O1T Pr4 Pr6 O4T 50.5(11) . . . . ?
O3F Pr4 Pr6 O4T 16.5(6) . . . . ?
O1M Pr4 Pr6 O4T -164.6(6) . . . . ?
O2E Pr4 Pr6 O4T -105.8(6) . . . . ?
O2T Pr4 Pr6 O4T -38.1(6) . . . . ?
N1E Pr4 Pr6 O4T -113.3(15) . . . . ?
Pr2 Pr4 Pr6 O4T -123.3(5) . . . . ?
Pr1 Pr4 Pr6 O4T 164.6(5) . . . . ?
O7M Pr4 Pr6 N1C 99.0(12) . . . . ?
O6M Pr4 Pr6 N1C -53.7(11) . . . . ?
O3C Pr4 Pr6 N1C -42.3(11) 2_455 . . . ?
O1T Pr4 Pr6 N1C -127.4(15) . . . . ?
O3F Pr4 Pr6 N1C -161.3(12) . . . . ?
O1M Pr4 Pr6 N1C 17.6(11) . . . . ?
O2E Pr4 Pr6 N1C 76.3(11) . . . . ?
O2T Pr4 Pr6 N1C 144.1(11) . . . . ?
N1E Pr4 Pr6 N1C 68.9(17) . . . . ?
Pr2 Pr4 Pr6 N1C 58.9(11) . . . . ?
Pr1 Pr4 Pr6 N1C -13.3(11) . . . . ?
O7M Pr4 Pr6 Pr1 112.3(4) . . . . ?
O6M Pr4 Pr6 Pr1 -40.4(4) . . . . ?
O3C Pr4 Pr6 Pr1 -29.0(3) 2_455 . . . ?
O1T Pr4 Pr6 Pr1 -114.1(10) . . . . ?
O3F Pr4 Pr6 Pr1 -148.1(4) . . . . ?
O1M Pr4 Pr6 Pr1 30.9(2) . . . . ?
O2E Pr4 Pr6 Pr1 89.6(2) . . . . ?
O2T Pr4 Pr6 Pr1 157.3(4) . . . . ?
N1E Pr4 Pr6 Pr1 82.2(14) . . . . ?
Pr2 Pr4 Pr6 Pr1 72.11(2) . . . . ?
O7M Pr4 Pr6 Pr2 40.2(4) . . . . ?
O6M Pr4 Pr6 Pr2 -112.5(4) . . . . ?
O3C Pr4 Pr6 Pr2 -101.1(3) 2_455 . . . ?
O1T Pr4 Pr6 Pr2 173.8(10) . . . . ?
O3F Pr4 Pr6 Pr2 139.8(4) . . . . ?
O1M Pr4 Pr6 Pr2 -41.3(2) . . . . ?
O2E Pr4 Pr6 Pr2 17.5(2) . . . . ?
O2T Pr4 Pr6 Pr2 85.2(4) . . . . ?
N1E Pr4 Pr6 Pr2 10.0(14) . . . . ?
Pr1 Pr4 Pr6 Pr2 -72.11(2) . . . . ?
O2M Pr2 Pr6 O2A -99.0(5) . . . . ?
O3M Pr2 Pr6 O2A -149.0(12) . . . . ?
O7M Pr2 Pr6 O2A 101.4(5) . . . . ?
O8M Pr2 Pr6 O2A 44.4(4) . . . . ?
O1M Pr2 Pr6 O2A -176.1(4) . . . . ?
O4M Pr2 Pr6 O2A -41.1(4) . . . . ?
O2E Pr2 Pr6 O2A 124.5(4) . . . . ?
O3A Pr2 Pr6 O2A 4.3(4) . . . . ?
Br1 Pr2 Pr6 O2A -112.2(3) . . . . ?
Pr7 Pr2 Pr6 O2A 2.7(3) . . . . ?
Pr4 Pr2 Pr6 O2A 142.0(3) . . . . ?
Pr3 Pr2 Pr6 O2A -67.4(3) . . . . ?
O2M Pr2 Pr6 O2F 166.0(5) . . . . ?
O3M Pr2 Pr6 O2F 116.1(12) . . . . ?
O7M Pr2 Pr6 O2F 6.4(5) . . . . ?
O8M Pr2 Pr6 O2F -50.6(5) . . . . ?
O1M Pr2 Pr6 O2F 89.0(4) . . . . ?
O4M Pr2 Pr6 O2F -136.0(4) . . . . ?
O2E Pr2 Pr6 O2F 29.6(4) . . . . ?
O3A Pr2 Pr6 O2F -90.7(5) . . . . ?
Br1 Pr2 Pr6 O2F 152.9(4) . . . . ?
Pr7 Pr2 Pr6 O2F -92.2(4) . . . . ?
Pr4 Pr2 Pr6 O2F 47.0(4) . . . . ?
Pr3 Pr2 Pr6 O2F -162.4(4) . . . . ?
O2M Pr2 Pr6 O6M 85.1(4) . . . . ?
O3M Pr2 Pr6 O6M 35.2(12) . . . . ?
O7M Pr2 Pr6 O6M -74.5(5) . . . . ?
O8M Pr2 Pr6 O6M -131.5(4) . . . . ?
O1M Pr2 Pr6 O6M 8.1(3) . . . . ?
O4M Pr2 Pr6 O6M 143.1(3) . . . . ?
O2E Pr2 Pr6 O6M -51.3(3) . . . . ?
O3A Pr2 Pr6 O6M -171.6(4) . . . . ?
Br1 Pr2 Pr6 O6M 71.9(2) . . . . ?
Pr7 Pr2 Pr6 O6M -173.1(2) . . . . ?
Pr4 Pr2 Pr6 O6M -33.9(2) . . . . ?
Pr3 Pr2 Pr6 O6M 116.7(2) . . . . ?
O2M Pr2 Pr6 O7M 159.6(5) . . . . ?
O3M Pr2 Pr6 O7M 109.6(12) . . . . ?
O8M Pr2 Pr6 O7M -57.0(5) . . . . ?
O1M Pr2 Pr6 O7M 82.5(5) . . . . ?
O4M Pr2 Pr6 O7M -142.5(5) . . . . ?
O2E Pr2 Pr6 O7M 23.1(5) . . . . ?
O3A Pr2 Pr6 O7M -97.1(5) . . . . ?
Br1 Pr2 Pr6 O7M 146.4(4) . . . . ?
Pr7 Pr2 Pr6 O7M -98.7(4) . . . . ?
Pr4 Pr2 Pr6 O7M 40.6(4) . . . . ?
Pr3 Pr2 Pr6 O7M -168.8(4) . . . . ?
O3M Pr2 Pr6 O2M -49.9(12) . . . . ?
O7M Pr2 Pr6 O2M -159.6(5) . . . . ?
O8M Pr2 Pr6 O2M 143.4(5) . . . . ?
O1M Pr2 Pr6 O2M -77.0(4) . . . . ?
O4M Pr2 Pr6 O2M 58.0(4) . . . . ?
O2E Pr2 Pr6 O2M -136.4(4) . . . . ?
O3A Pr2 Pr6 O2M 103.3(5) . . . . ?
Br1 Pr2 Pr6 O2M -13.1(4) . . . . ?
Pr7 Pr2 Pr6 O2M 101.8(4) . . . . ?
Pr4 Pr2 Pr6 O2M -119.0(4) . . . . ?
Pr3 Pr2 Pr6 O2M 31.6(4) . . . . ?
O2M Pr2 Pr6 O3T 75.8(9) . . . . ?
O3M Pr2 Pr6 O3T 25.8(14) . . . . ?
O7M Pr2 Pr6 O3T -83.8(10) . . . . ?
O8M Pr2 Pr6 O3T -140.8(9) . . . . ?
O1M Pr2 Pr6 O3T -1.3(9) . . . . ?
O4M Pr2 Pr6 O3T 133.7(9) . . . . ?
O2E Pr2 Pr6 O3T -60.7(9) . . . . ?
O3A Pr2 Pr6 O3T 179.1(9) . . . . ?
Br1 Pr2 Pr6 O3T 62.6(9) . . . . ?
Pr7 Pr2 Pr6 O3T 177.5(9) . . . . ?
Pr4 Pr2 Pr6 O3T -43.2(9) . . . . ?
Pr3 Pr2 Pr6 O3T 107.4(9) . . . . ?
O2M Pr2 Pr6 O2C 20.1(4) . . . . ?
O3M Pr2 Pr6 O2C -29.8(12) . . . . ?
O7M Pr2 Pr6 O2C -139.4(5) . . . . ?
O8M Pr2 Pr6 O2C 163.6(4) . . . . ?
O1M Pr2 Pr6 O2C -56.9(3) . . . . ?
O4M Pr2 Pr6 O2C 78.1(3) . . . . ?
O2E Pr2 Pr6 O2C -116.3(3) . . . . ?
O3A Pr2 Pr6 O2C 123.4(4) . . . . ?
Br1 Pr2 Pr6 O2C 7.0(2) . . . . ?
Pr7 Pr2 Pr6 O2C 121.9(2) . . . . ?
Pr4 Pr2 Pr6 O2C -98.8(2) . . . . ?
Pr3 Pr2 Pr6 O2C 51.7(2) . . . . ?
O2M Pr2 Pr6 O4T -122.4(6) . . . . ?
O3M Pr2 Pr6 O4T -172.4(12) . . . . ?
O7M Pr2 Pr6 O4T 78.0(6) . . . . ?
O8M Pr2 Pr6 O4T 21.0(6) . . . . ?
O1M Pr2 Pr6 O4T 160.5(5) . . . . ?
O4M Pr2 Pr6 O4T -64.5(5) . . . . ?
O2E Pr2 Pr6 O4T 101.1(5) . . . . ?
O3A Pr2 Pr6 O4T -19.1(5) . . . . ?
Br1 Pr2 Pr6 O4T -135.6(5) . . . . ?
Pr7 Pr2 Pr6 O4T -20.7(5) . . . . ?
Pr4 Pr2 Pr6 O4T 118.6(5) . . . . ?
Pr3 Pr2 Pr6 O4T -90.8(5) . . . . ?
O2M Pr2 Pr6 N1C -41.7(5) . . . . ?
O3M Pr2 Pr6 N1C -91.7(12) . . . . ?
O7M Pr2 Pr6 N1C 158.7(5) . . . . ?
O8M Pr2 Pr6 N1C 101.7(4) . . . . ?
O1M Pr2 Pr6 N1C -118.8(4) . . . . ?
O4M Pr2 Pr6 N1C 16.3(4) . . . . ?
O2E Pr2 Pr6 N1C -178.2(4) . . . . ?
O3A Pr2 Pr6 N1C 61.6(4) . . . . ?
Br1 Pr2 Pr6 N1C -54.9(3) . . . . ?
Pr7 Pr2 Pr6 N1C 60.0(3) . . . . ?
Pr4 Pr2 Pr6 N1C -160.7(3) . . . . ?
Pr3 Pr2 Pr6 N1C -10.1(3) . . . . ?
O2M Pr2 Pr6 Pr1 44.4(4) . . . . ?
O3M Pr2 Pr6 Pr1 -5.5(11) . . . . ?
O7M Pr2 Pr6 Pr1 -115.2(4) . . . . ?
O8M Pr2 Pr6 Pr1 -172.2(3) . . . . ?
O1M Pr2 Pr6 Pr1 -32.6(2) . . . . ?
O4M Pr2 Pr6 Pr1 102.4(2) . . . . ?
O2E Pr2 Pr6 Pr1 -92.0(2) . . . . ?
O3A Pr2 Pr6 Pr1 147.7(3) . . . . ?
Br1 Pr2 Pr6 Pr1 31.25(2) . . . . ?
Pr7 Pr2 Pr6 Pr1 146.17(3) . . . . ?
Pr4 Pr2 Pr6 Pr1 -74.58(2) . . . . ?
Pr3 Pr2 Pr6 Pr1 76.00(4) . . . . ?
O2M Pr2 Pr6 Pr4 119.0(4) . . . . ?
O3M Pr2 Pr6 Pr4 69.1(11) . . . . ?
O7M Pr2 Pr6 Pr4 -40.6(4) . . . . ?
O8M Pr2 Pr6 Pr4 -97.6(3) . . . . ?
O1M Pr2 Pr6 Pr4 42.0(2) . . . . ?
O4M Pr2 Pr6 Pr4 177.0(2) . . . . ?
O2E Pr2 Pr6 Pr4 -17.5(2) . . . . ?
O3A Pr2 Pr6 Pr4 -137.7(3) . . . . ?
Br1 Pr2 Pr6 Pr4 105.84(3) . . . . ?
Pr7 Pr2 Pr6 Pr4 -139.25(3) . . . . ?
Pr3 Pr2 Pr6 Pr4 150.58(4) . . . . ?
O2M Pr2 Pr7 O8M 155.0(4) . . . . ?
O3M Pr2 Pr7 O8M -68.1(4) . . . . ?
O7M Pr2 Pr7 O8M 79.2(5) . . . . ?
O1M Pr2 Pr7 O8M -76(2) . . . . ?
O4M Pr2 Pr7 O8M -138.7(5) . . . . ?
O2E Pr2 Pr7 O8M 5.5(5) . . . . ?
O3A Pr2 Pr7 O8M 115.1(5) . . . . ?
Br1 Pr2 Pr7 O8M -131.6(4) . . . . ?
Pr4 Pr2 Pr7 O8M 48.3(4) . . . . ?
Pr3 Pr2 Pr7 O8M -102.3(4) . . . . ?
O2M Pr2 Pr7 O3B -57.3(4) . . . . ?
O3M Pr2 Pr7 O3B 79.5(4) . . . . ?
O7M Pr2 Pr7 O3B -133.2(4) . . . . ?
O8M Pr2 Pr7 O3B 147.6(5) . . . . ?
O1M Pr2 Pr7 O3B 72(2) . . . . ?
O4M Pr2 Pr7 O3B 9.0(5) . . . . ?
O2E Pr2 Pr7 O3B 153.1(4) . . . . ?
O3A Pr2 Pr7 O3B -97.3(5) . . . . ?
Br1 Pr2 Pr7 O3B 16.0(3) . . . . ?
Pr4 Pr2 Pr7 O3B -164.1(3) . . . . ?
Pr3 Pr2 Pr7 O3B 45.4(3) . . . . ?
O2M Pr2 Pr7 O9M -133.9(3) . . . . ?
O3M Pr2 Pr7 O9M 3.0(3) . . . . ?
O7M Pr2 Pr7 O9M 150.3(3) . . . . ?
O8M Pr2 Pr7 O9M 71.1(4) . . . . ?
O1M Pr2 Pr7 O9M -4(2) . . . . ?
O4M Pr2 Pr7 O9M -67.6(4) . . . . ?
O2E Pr2 Pr7 O9M 76.6(4) . . . . ?
O3A Pr2 Pr7 O9M -173.8(5) . . . . ?
Br1 Pr2 Pr7 O9M -60.5(2) . . . . ?
Pr4 Pr2 Pr7 O9M 119.4(2) . . . . ?
Pr3 Pr2 Pr7 O9M -31.2(2) . . . . ?
O2M Pr2 Pr7 O8T 89(13) . . . . ?
O3M Pr2 Pr7 O8T -134(13) . . . . ?
O7M Pr2 Pr7 O8T 13(13) . . . . ?
O8M Pr2 Pr7 O8T -66(13) . . . . ?
O1M Pr2 Pr7 O8T -142(13) . . . . ?
O4M Pr2 Pr7 O8T 155(13) . . . . ?
O2E Pr2 Pr7 O8T -61(13) . . . . ?
O3A Pr2 Pr7 O8T 49(13) . . . . ?
Br1 Pr2 Pr7 O8T 162(13) . . . . ?
Pr4 Pr2 Pr7 O8T -18(13) . . . . ?
Pr3 Pr2 Pr7 O8T -168(13) . . . . ?
O2M Pr2 Pr7 O4M -66.3(4) . . . . ?
O3M Pr2 Pr7 O4M 70.5(4) . . . . ?
O7M Pr2 Pr7 O4M -142.1(4) . . . . ?
O8M Pr2 Pr7 O4M 138.7(5) . . . . ?
O1M Pr2 Pr7 O4M 63(2) . . . . ?
O2E Pr2 Pr7 O4M 144.1(4) . . . . ?
O3A Pr2 Pr7 O4M -106.2(5) . . . . ?
Br1 Pr2 Pr7 O4M 7.0(3) . . . . ?
Pr4 Pr2 Pr7 O4M -173.0(3) . . . . ?
Pr3 Pr2 Pr7 O4M 36.4(3) . . . . ?
O2M Pr2 Pr7 O7T 91.5(6) . . . . ?
O3M Pr2 Pr7 O7T -131.6(6) . . . . ?
O7M Pr2 Pr7 O7T 15.7(6) . . . . ?
O8M Pr2 Pr7 O7T -63.5(7) . . . . ?
O1M Pr2 Pr7 O7T -139(2) . . . . ?
O4M Pr2 Pr7 O7T 157.8(7) . . . . ?
O2E Pr2 Pr7 O7T -58.0(6) . . . . ?
O3A Pr2 Pr7 O7T 51.6(7) . . . . ?
Br1 Pr2 Pr7 O7T 164.9(6) . . . . ?
Pr4 Pr2 Pr7 O7T -15.2(6) . . . . ?
Pr3 Pr2 Pr7 O7T -165.8(6) . . . . ?
O2M Pr2 Pr7 O3A 39.9(5) . . . . ?
O3M Pr2 Pr7 O3A 176.8(5) . . . . ?
O7M Pr2 Pr7 O3A -35.9(5) . . . . ?
O8M Pr2 Pr7 O3A -115.1(5) . . . . ?
O1M Pr2 Pr7 O3A 169(2) . . . . ?
O4M Pr2 Pr7 O3A 106.2(5) . . . . ?
O2E Pr2 Pr7 O3A -109.6(5) . . . . ?
Br1 Pr2 Pr7 O3A 113.3(4) . . . . ?
Pr4 Pr2 Pr7 O3A -66.8(4) . . . . ?
Pr3 Pr2 Pr7 O3A 142.6(4) . . . . ?
O2M Pr2 Pr7 N1A 13.1(6) . . . . ?
O3M Pr2 Pr7 N1A 149.9(6) . . . . ?
O7M Pr2 Pr7 N1A -62.8(6) . . . . ?
O8M Pr2 Pr7 N1A -142.0(7) . . . . ?
O1M Pr2 Pr7 N1A 143(2) . . . . ?
O4M Pr2 Pr7 N1A 79.4(7) . . . . ?
O2E Pr2 Pr7 N1A -136.5(7) . . . . ?
O3A Pr2 Pr7 N1A -26.9(7) . . . . ?
Br1 Pr2 Pr7 N1A 86.4(6) . . . . ?
Pr4 Pr2 Pr7 N1A -93.7(6) . . . . ?
Pr3 Pr2 Pr7 N1A 115.8(6) . . . . ?
O2M Pr2 Pr7 O1BW 168.5(5) . . . . ?
O3M Pr2 Pr7 O1BW -54.6(5) . . . . ?
O7M Pr2 Pr7 O1BW 92.7(5) . . . . ?
O8M Pr2 Pr7 O1BW 13.5(6) . . . . ?
O1M Pr2 Pr7 O1BW -62(2) . . . . ?
O4M Pr2 Pr7 O1BW -125.1(5) . . . . ?
O2E Pr2 Pr7 O1BW 19.0(5) . . . . ?
O3A Pr2 Pr7 O1BW 128.6(6) . . . . ?
Br1 Pr2 Pr7 O1BW -118.1(4) . . . . ?
Pr4 Pr2 Pr7 O1BW 61.8(4) . . . . ?
Pr3 Pr2 Pr7 O1BW -88.7(4) . . . . ?
O2M Pr2 Pr7 Pr5 -167.3(2) . . . . ?
O3M Pr2 Pr7 Pr5 -30.4(2) . . . . ?
O7M Pr2 Pr7 Pr5 116.9(3) . . . . ?
O8M Pr2 Pr7 Pr5 37.7(4) . . . . ?
O1M Pr2 Pr7 Pr5 -38(2) . . . . ?
O4M Pr2 Pr7 Pr5 -101.0(3) . . . . ?
O2E Pr2 Pr7 Pr5 43.2(3) . . . . ?
O3A Pr2 Pr7 Pr5 152.8(4) . . . . ?
Br1 Pr2 Pr7 Pr5 -93.93(3) . . . . ?
Pr4 Pr2 Pr7 Pr5 85.99(4) . . . . ?
Pr3 Pr2 Pr7 Pr5 -64.57(2) . . . . ?
O2M Pr2 Pr7 Pr3 -102.7(2) . . . . ?
O3M Pr2 Pr7 Pr3 34.1(2) . . . . ?
O7M Pr2 Pr7 Pr3 -178.5(3) . . . . ?
O8M Pr2 Pr7 Pr3 102.3(4) . . . . ?
O1M Pr2 Pr7 Pr3 27(2) . . . . ?
O4M Pr2 Pr7 Pr3 -36.4(3) . . . . ?
O2E Pr2 Pr7 Pr3 107.7(3) . . . . ?
O3A Pr2 Pr7 Pr3 -142.6(4) . . . . ?
Br1 Pr2 Pr7 Pr3 -29.36(3) . . . . ?
Pr4 Pr2 Pr7 Pr3 150.56(5) . . . . ?
O9M Pr5 Pr7 O8M 154.1(5) . . . . ?
O3E Pr5 Pr7 O8M 3.9(5) . . . . ?
O3M Pr5 Pr7 O8M 71.5(4) . . . . ?
O6T Pr5 Pr7 O8M -153.1(7) . . . . ?
O5T Pr5 Pr7 O8M -72.5(8) . . . . ?
O2D Pr5 Pr7 O8M 132.7(5) . . . . ?
N1D Pr5 Pr7 O8M 102.0(10) . . . . ?
O1BW Pr5 Pr7 O8M -104.8(7) . . . . ?
Pr3 Pr5 Pr7 O8M 112.9(4) . . . . ?
Pr2 Pr5 Pr7 O8M 41.2(4) . . . . ?
O9M Pr5 Pr7 O3B 7.0(5) . . . . ?
O3E Pr5 Pr7 O3B -143.2(5) . . . . ?
O3M Pr5 Pr7 O3B -75.5(4) . . . . ?
O8M Pr5 Pr7 O3B -147.1(5) . . . . ?
O6T Pr5 Pr7 O3B 59.9(7) . . . . ?
O5T Pr5 Pr7 O3B 140.5(8) . . . . ?
O2D Pr5 Pr7 O3B -14.3(4) . . . . ?
N1D Pr5 Pr7 O3B -45.0(10) . . . . ?
O1BW Pr5 Pr7 O3B 108.2(7) . . . . ?
Pr3 Pr5 Pr7 O3B -34.2(4) . . . . ?
Pr2 Pr5 Pr7 O3B -105.9(4) . . . . ?
O3E Pr5 Pr7 O9M -150.2(5) . . . . ?
O3M Pr5 Pr7 O9M -82.5(4) . . . . ?
O8M Pr5 Pr7 O9M -154.1(5) . . . . ?
O6T Pr5 Pr7 O9M 52.9(7) . . . . ?
O5T Pr5 Pr7 O9M 133.5(7) . . . . ?
O2D Pr5 Pr7 O9M -21.3(4) . . . . ?
N1D Pr5 Pr7 O9M -52.0(10) . . . . ?
O1BW Pr5 Pr7 O9M 101.2(7) . . . . ?
Pr3 Pr5 Pr7 O9M -41.2(3) . . . . ?
Pr2 Pr5 Pr7 O9M -112.9(3) . . . . ?
O9M Pr5 Pr7 O8T -72.6(8) . . . . ?
O3E Pr5 Pr7 O8T 137.2(8) . . . . ?
O3M Pr5 Pr7 O8T -155.1(8) . . . . ?
O8M Pr5 Pr7 O8T 133.3(8) . . . . ?
O6T Pr5 Pr7 O8T -19.7(9) . . . . ?
O5T Pr5 Pr7 O8T 60.9(10) . . . . ?
O2D Pr5 Pr7 O8T -93.9(8) . . . . ?
N1D Pr5 Pr7 O8T -124.6(12) . . . . ?
O1BW Pr5 Pr7 O8T 28.6(10) . . . . ?
Pr3 Pr5 Pr7 O8T -113.8(7) . . . . ?
Pr2 Pr5 Pr7 O8T 174.5(7) . . . . ?
O9M Pr5 Pr7 O4M 71.5(4) . . . . ?
O3E Pr5 Pr7 O4M -78.7(4) . . . . ?
O3M Pr5 Pr7 O4M -11.0(3) . . . . ?
O8M Pr5 Pr7 O4M -82.6(4) . . . . ?
O6T Pr5 Pr7 O4M 124.4(7) . . . . ?
O5T Pr5 Pr7 O4M -155.0(7) . . . . ?
O2D Pr5 Pr7 O4M 50.2(3) . . . . ?
N1D Pr5 Pr7 O4M 19.5(10) . . . . ?
O1BW Pr5 Pr7 O4M 172.7(7) . . . . ?
Pr3 Pr5 Pr7 O4M 30.3(2) . . . . ?
Pr2 Pr5 Pr7 O4M -41.4(2) . . . . ?
O9M Pr5 Pr7 O7T -151.5(6) . . . . ?
O3E Pr5 Pr7 O7T 58.3(6) . . . . ?
O3M Pr5 Pr7 O7T 125.9(6) . . . . ?
O8M Pr5 Pr7 O7T 54.4(6) . . . . ?
O6T Pr5 Pr7 O7T -98.6(8) . . . . ?
O5T Pr5 Pr7 O7T -18.1(8) . . . . ?
O2D Pr5 Pr7 O7T -172.9(6) . . . . ?
N1D Pr5 Pr7 O7T 156.4(11) . . . . ?
O1BW Pr5 Pr7 O7T -50.3(8) . . . . ?
Pr3 Pr5 Pr7 O7T 167.3(5) . . . . ?
Pr2 Pr5 Pr7 O7T 95.6(5) . . . . ?
O9M Pr5 Pr7 O3A 131.4(4) . . . . ?
O3E Pr5 Pr7 O3A -18.7(4) . . . . ?
O3M Pr5 Pr7 O3A 48.9(4) . . . . ?
O8M Pr5 Pr7 O3A -22.6(5) . . . . ?
O6T Pr5 Pr7 O3A -175.7(7) . . . . ?
O5T Pr5 Pr7 O3A -95.1(7) . . . . ?
O2D Pr5 Pr7 O3A 110.1(4) . . . . ?
N1D Pr5 Pr7 O3A 79.4(10) . . . . ?
O1BW Pr5 Pr7 O3A -127.4(7) . . . . ?
Pr3 Pr5 Pr7 O3A 90.3(3) . . . . ?
Pr2 Pr5 Pr7 O3A 18.5(3) . . . . ?
O9M Pr5 Pr7 N1A 114(2) . . . . ?
O3E Pr5 Pr7 N1A -36(2) . . . . ?
O3M Pr5 Pr7 N1A 32(2) . . . . ?
O8M Pr5 Pr7 N1A -40(2) . . . . ?
O6T Pr5 Pr7 N1A 167(2) . . . . ?
O5T Pr5 Pr7 N1A -112(2) . . . . ?
O2D Pr5 Pr7 N1A 93(2) . . . . ?
N1D Pr5 Pr7 N1A 62(2) . . . . ?
O1BW Pr5 Pr7 N1A -145(2) . . . . ?
Pr3 Pr5 Pr7 N1A 73(2) . . . . ?
Pr2 Pr5 Pr7 N1A 1(2) . . . . ?
O9M Pr5 Pr7 O1BW -101.2(7) . . . . ?
O3E Pr5 Pr7 O1BW 108.7(7) . . . . ?
O3M Pr5 Pr7 O1BW 176.3(7) . . . . ?
O8M Pr5 Pr7 O1BW 104.8(7) . . . . ?
O6T Pr5 Pr7 O1BW -48.3(9) . . . . ?
O5T Pr5 Pr7 O1BW 32.3(9) . . . . ?
O2D Pr5 Pr7 O1BW -122.5(7) . . . . ?
N1D Pr5 Pr7 O1BW -153.2(12) . . . . ?
Pr3 Pr5 Pr7 O1BW -142.4(7) . . . . ?
Pr2 Pr5 Pr7 O1BW 145.9(7) . . . . ?
O9M Pr5 Pr7 Pr2 112.9(3) . . . . ?
O3E Pr5 Pr7 Pr2 -37.3(3) . . . . ?
O3M Pr5 Pr7 Pr2 30.4(2) . . . . ?
O8M Pr5 Pr7 Pr2 -41.2(4) . . . . ?
O6T Pr5 Pr7 Pr2 165.8(6) . . . . ?
O5T Pr5 Pr7 Pr2 -113.6(7) . . . . ?
O2D Pr5 Pr7 Pr2 91.6(3) . . . . ?
N1D Pr5 Pr7 Pr2 60.9(10) . . . . ?
O1BW Pr5 Pr7 Pr2 -145.9(7) . . . . ?
Pr3 Pr5 Pr7 Pr2 71.71(2) . . . . ?
O9M Pr5 Pr7 Pr3 41.2(3) . . . . ?
O3E Pr5 Pr7 Pr3 -109.0(3) . . . . ?
O3M Pr5 Pr7 Pr3 -41.3(2) . . . . ?
O8M Pr5 Pr7 Pr3 -112.9(4) . . . . ?
O6T Pr5 Pr7 Pr3 94.1(6) . . . . ?
O5T Pr5 Pr7 Pr3 174.7(7) . . . . ?
O2D Pr5 Pr7 Pr3 19.9(3) . . . . ?
N1D Pr5 Pr7 Pr3 -10.8(10) . . . . ?
O1BW Pr5 Pr7 Pr3 142.4(7) . . . . ?
Pr2 Pr5 Pr7 Pr3 -71.71(2) . . . . ?
O4M Pr3 Pr7 O8M 84.4(4) . . . . ?
O5M Pr3 Pr7 O8M 25.3(12) . . . . ?
O9M Pr3 Pr7 O8M -77.0(5) . . . . ?
O10M Pr3 Pr7 O8M -133.2(4) 2_455 . . . ?
O5M Pr3 Pr7 O8M 141.1(3) 2_455 . . . ?
O3M Pr3 Pr7 O8M 6.5(3) . . . . ?
O2D Pr3 Pr7 O8M -54.4(3) . . . . ?
O2B Pr3 Pr7 O8M -174.0(4) . . . . ?
Br1 Pr3 Pr7 O8M 69.0(2) . . . . ?
Pr5 Pr3 Pr7 O8M -34.7(2) . . . . ?
Pr8 Pr3 Pr7 O8M -175.1(2) 2_455 . . . ?
Pr3 Pr3 Pr7 O8M 113.6(2) 2_455 . . . ?
O4M Pr3 Pr7 O3B -92.9(5) . . . . ?
O5M Pr3 Pr7 O3B -151.9(13) . . . . ?
O9M Pr3 Pr7 O3B 105.7(5) . . . . ?
O10M Pr3 Pr7 O3B 49.5(5) 2_455 . . . ?
O5M Pr3 Pr7 O3B -36.1(4) 2_455 . . . ?
O3M Pr3 Pr7 O3B -170.7(4) . . . . ?
O2D Pr3 Pr7 O3B 128.3(4) . . . . ?
O2B Pr3 Pr7 O3B 8.7(5) . . . . ?
Br1 Pr3 Pr7 O3B -108.2(4) . . . . ?
Pr5 Pr3 Pr7 O3B 148.0(4) . . . . ?
Pr8 Pr3 Pr7 O3B 7.7(4) 2_455 . . . ?
Pr3 Pr3 Pr7 O3B -63.7(4) 2_455 . . . ?
O4M Pr3 Pr7 O9M 161.4(6) . . . . ?
O5M Pr3 Pr7 O9M 102.3(13) . . . . ?
O10M Pr3 Pr7 O9M -56.2(5) 2_455 . . . ?
O5M Pr3 Pr7 O9M -141.8(5) 2_455 . . . ?
O3M Pr3 Pr7 O9M 83.6(5) . . . . ?
O2D Pr3 Pr7 O9M 22.6(5) . . . . ?
O2B Pr3 Pr7 O9M -97.0(5) . . . . ?
Br1 Pr3 Pr7 O9M 146.0(4) . . . . ?
Pr5 Pr3 Pr7 O9M 42.3(4) . . . . ?
Pr8 Pr3 Pr7 O9M -98.0(4) 2_455 . . . ?
Pr3 Pr3 Pr7 O9M -169.4(4) 2_455 . . . ?
O4M Pr3 Pr7 O8T -137.4(13) . . . . ?
O5M Pr3 Pr7 O8T 163.5(17) . . . . ?
O9M Pr3 Pr7 O8T 61.2(13) . . . . ?
O10M Pr3 Pr7 O8T 5.0(13) 2_455 . . . ?
O5M Pr3 Pr7 O8T -80.6(13) 2_455 . . . ?
O3M Pr3 Pr7 O8T 144.8(13) . . . . ?
O2D Pr3 Pr7 O8T 83.8(13) . . . . ?
O2B Pr3 Pr7 O8T -35.8(13) . . . . ?
Br1 Pr3 Pr7 O8T -152.8(12) . . . . ?
Pr5 Pr3 Pr7 O8T 103.5(12) . . . . ?
Pr8 Pr3 Pr7 O8T -36.8(12) 2_455 . . . ?
Pr3 Pr3 Pr7 O8T -108.2(12) 2_455 . . . ?
O5M Pr3 Pr7 O4M -59.1(13) . . . . ?
O9M Pr3 Pr7 O4M -161.4(6) . . . . ?
O10M Pr3 Pr7 O4M 142.4(5) 2_455 . . . ?
O5M Pr3 Pr7 O4M 56.8(4) 2_455 . . . ?
O3M Pr3 Pr7 O4M -77.8(4) . . . . ?
O2D Pr3 Pr7 O4M -138.8(5) . . . . ?
O2B Pr3 Pr7 O4M 101.6(5) . . . . ?
Br1 Pr3 Pr7 O4M -15.4(4) . . . . ?
Pr5 Pr3 Pr7 O4M -119.1(4) . . . . ?
Pr8 Pr3 Pr7 O4M 100.6(4) 2_455 . . . ?
Pr3 Pr3 Pr7 O4M 29.2(4) 2_455 . . . ?
O4M Pr3 Pr7 O7T 84.2(15) . . . . ?
O5M Pr3 Pr7 O7T 25.1(19) . . . . ?
O9M Pr3 Pr7 O7T -77.2(16) . . . . ?
O10M Pr3 Pr7 O7T -133.4(15) 2_455 . . . ?
O5M Pr3 Pr7 O7T 141.0(15) 2_455 . . . ?
O3M Pr3 Pr7 O7T 6.3(15) . . . . ?
O2D Pr3 Pr7 O7T -54.6(15) . . . . ?
O2B Pr3 Pr7 O7T -174.2(16) . . . . ?
Br1 Pr3 Pr7 O7T 68.8(15) . . . . ?
Pr5 Pr3 Pr7 O7T -34.9(15) . . . . ?
Pr8 Pr3 Pr7 O7T -175.2(15) 2_455 . . . ?
Pr3 Pr3 Pr7 O7T 113.4(15) 2_455 . . . ?
O4M Pr3 Pr7 O3A 19.3(5) . . . . ?
O5M Pr3 Pr7 O3A -39.8(12) . . . . ?
O9M Pr3 Pr7 O3A -142.1(5) . . . . ?
O10M Pr3 Pr7 O3A 161.7(4) 2_455 . . . ?
O5M Pr3 Pr7 O3A 76.0(4) 2_455 . . . ?
O3M Pr3 Pr7 O3A -58.6(3) . . . . ?
O2D Pr3 Pr7 O3A -119.5(4) . . . . ?
O2B Pr3 Pr7 O3A 120.9(4) . . . . ?
Br1 Pr3 Pr7 O3A 3.9(3) . . . . ?
Pr5 Pr3 Pr7 O3A -99.8(3) . . . . ?
Pr8 Pr3 Pr7 O3A 119.8(3) 2_455 . . . ?
Pr3 Pr3 Pr7 O3A 48.5(3) 2_455 . . . ?
O4M Pr3 Pr7 N1A -43.2(5) . . . . ?
O5M Pr3 Pr7 N1A -102.3(13) . . . . ?
O9M Pr3 Pr7 N1A 155.4(5) . . . . ?
O10M Pr3 Pr7 N1A 99.2(5) 2_455 . . . ?
O5M Pr3 Pr7 N1A 13.5(4) 2_455 . . . ?
O3M Pr3 Pr7 N1A -121.1(4) . . . . ?
O2D Pr3 Pr7 N1A 178.0(4) . . . . ?
O2B Pr3 Pr7 N1A 58.4(5) . . . . ?
Br1 Pr3 Pr7 N1A -58.6(4) . . . . ?
Pr5 Pr3 Pr7 N1A -162.3(4) . . . . ?
Pr8 Pr3 Pr7 N1A 57.3(4) 2_455 . . . ?
Pr3 Pr3 Pr7 N1A -14.0(4) 2_455 . . . ?
O4M Pr3 Pr7 O1BW 145.0(6) . . . . ?
O5M Pr3 Pr7 O1BW 86.0(13) . . . . ?
O9M Pr3 Pr7 O1BW -16.4(6) . . . . ?
O10M Pr3 Pr7 O1BW -72.6(5) 2_455 . . . ?
O5M Pr3 Pr7 O1BW -158.2(5) 2_455 . . . ?
O3M Pr3 Pr7 O1BW 67.2(5) . . . . ?
O2D Pr3 Pr7 O1BW 6.2(5) . . . . ?
O2B Pr3 Pr7 O1BW -113.4(5) . . . . ?
Br1 Pr3 Pr7 O1BW 129.7(5) . . . . ?
Pr5 Pr3 Pr7 O1BW 25.9(5) . . . . ?
Pr8 Pr3 Pr7 O1BW -114.4(5) 2_455 . . . ?
Pr3 Pr3 Pr7 O1BW 174.2(5) 2_455 . . . ?
O4M Pr3 Pr7 Pr2 43.8(4) . . . . ?
O5M Pr3 Pr7 Pr2 -15.2(12) . . . . ?
O9M Pr3 Pr7 Pr2 -117.6(4) . . . . ?
O10M Pr3 Pr7 Pr2 -173.8(3) 2_455 . . . ?
O5M Pr3 Pr7 Pr2 100.6(2) 2_455 . . . ?
O3M Pr3 Pr7 Pr2 -34.0(2) . . . . ?
O2D Pr3 Pr7 Pr2 -95.0(3) . . . . ?
O2B Pr3 Pr7 Pr2 145.5(3) . . . . ?
Br1 Pr3 Pr7 Pr2 28.47(2) . . . . ?
Pr5 Pr3 Pr7 Pr2 -75.24(2) . . . . ?
Pr8 Pr3 Pr7 Pr2 144.40(3) 2_455 . . . ?
Pr3 Pr3 Pr7 Pr2 73.05(4) 2_455 . . . ?
O4M Pr3 Pr7 Pr5 119.1(4) . . . . ?
O5M Pr3 Pr7 Pr5 60.0(12) . . . . ?
O9M Pr3 Pr7 Pr5 -42.3(4) . . . . ?
O10M Pr3 Pr7 Pr5 -98.5(3) 2_455 . . . ?
O5M Pr3 Pr7 Pr5 175.8(2) 2_455 . . . ?
O3M Pr3 Pr7 Pr5 41.2(2) . . . . ?
O2D Pr3 Pr7 Pr5 -19.7(3) . . . . ?
O2B Pr3 Pr7 Pr5 -139.3(3) . . . . ?
Br1 Pr3 Pr7 Pr5 103.71(3) . . . . ?
Pr8 Pr3 Pr7 Pr5 -140.36(3) 2_455 . . . ?
Pr3 Pr3 Pr7 Pr5 148.29(4) 2_455 . . . ?
O4M Pr3 Pr8 O10M 21.1(10) . . . . ?
O5M Pr3 Pr8 O10M 84.1(5) . . . . ?
O9M Pr3 Pr8 O10M -132.5(4) . . . . ?
O10M Pr3 Pr8 O10M -77.7(5) 2_455 . . . ?
O5M Pr3 Pr8 O10M 5.9(3) 2_455 . . . ?
O3M Pr3 Pr8 O10M 140.7(3) . . . . ?
O2D Pr3 Pr8 O10M -174.0(4) . . . . ?
O2B Pr3 Pr8 O10M -54.0(4) . . . . ?
Br1 Pr3 Pr8 O10M 69.1(3) . . . . ?
Pr5 Pr3 Pr8 O10M -175.5(3) . . . . ?
Pr8 Pr3 Pr8 O10M -35.4(3) 2_455 . . . ?
Pr3 Pr3 Pr8 O10M 40.4(3) 2_455 . . . ?
O4M Pr3 Pr8 O10M 98.8(11) . . . 2_455 ?
O5M Pr3 Pr8 O10M 161.8(6) . . . 2_455 ?
O9M Pr3 Pr8 O10M -54.8(5) . . . 2_455 ?
O5M Pr3 Pr8 O10M 83.6(5) 2_455 . . 2_455 ?
O3M Pr3 Pr8 O10M -141.6(5) . . . 2_455 ?
O2D Pr3 Pr8 O10M -96.3(5) . . . 2_455 ?
O2B Pr3 Pr8 O10M 23.8(5) . . . 2_455 ?
Br1 Pr3 Pr8 O10M 146.8(4) . . . 2_455 ?
Pr5 Pr3 Pr8 O10M -97.8(4) . . . 2_455 ?
Pr8 Pr3 Pr8 O10M 42.3(4) 2_455 . . 2_455 ?
Pr3 Pr3 Pr8 O10M 118.2(4) 2_455 . . 2_455 ?
O4M Pr3 Pr8 O3D -155.6(10) . . . . ?
O5M Pr3 Pr8 O3D -92.6(5) . . . . ?
O9M Pr3 Pr8 O3D 50.8(4) . . . . ?
O10M Pr3 Pr8 O3D 105.6(5) 2_455 . . . ?
O5M Pr3 Pr8 O3D -170.8(4) 2_455 . . . ?
O3M Pr3 Pr8 O3D -36.0(4) . . . . ?
O2D Pr3 Pr8 O3D 9.3(4) . . . . ?
O2B Pr3 Pr8 O3D 129.4(4) . . . . ?
Br1 Pr3 Pr8 O3D -107.6(3) . . . . ?
Pr5 Pr3 Pr8 O3D 7.8(3) . . . . ?
Pr8 Pr3 Pr8 O3D 147.9(3) 2_455 . . . ?
Pr3 Pr3 Pr8 O3D -136.2(3) 2_455 . . . ?
O4M Pr3 Pr8 O10T 157.1(11) . . . . ?
O5M Pr3 Pr8 O10T -139.9(7) . . . . ?
O9M Pr3 Pr8 O10T 3.5(6) . . . . ?
O10M Pr3 Pr8 O10T 58.3(7) 2_455 . . . ?
O5M Pr3 Pr8 O10T 141.9(6) 2_455 . . . ?
O3M Pr3 Pr8 O10T -83.3(6) . . . . ?
O2D Pr3 Pr8 O10T -38.0(6) . . . . ?
O2B Pr3 Pr8 O10T 82.1(6) . . . . ?
Br1 Pr3 Pr8 O10T -154.9(6) . . . . ?
Pr5 Pr3 Pr8 O10T -39.5(6) . . . . ?
Pr8 Pr3 Pr8 O10T 100.6(6) 2_455 . . . ?
Pr3 Pr3 Pr8 O10T 176.5(6) 2_455 . . . ?
O4M Pr3 Pr8 O5M -63.0(10) . . . . ?
O9M Pr3 Pr8 O5M 143.4(5) . . . . ?
O10M Pr3 Pr8 O5M -161.8(6) 2_455 . . . ?
O5M Pr3 Pr8 O5M -78.2(5) 2_455 . . . ?
O3M Pr3 Pr8 O5M 56.6(5) . . . . ?
O2D Pr3 Pr8 O5M 101.9(5) . . . . ?
O2B Pr3 Pr8 O5M -138.0(5) . . . . ?
Br1 Pr3 Pr8 O5M -15.0(4) . . . . ?
Pr5 Pr3 Pr8 O5M 100.4(4) . . . . ?
Pr8 Pr3 Pr8 O5M -119.5(4) 2_455 . . . ?
Pr3 Pr3 Pr8 O5M -43.6(4) 2_455 . . . ?
O4M Pr3 Pr8 O2B -43.6(10) . . . 2_455 ?
O5M Pr3 Pr8 O2B 19.4(5) . . . 2_455 ?
O9M Pr3 Pr8 O2B 162.8(4) . . . 2_455 ?
O10M Pr3 Pr8 O2B -142.4(5) 2_455 . . 2_455 ?
O5M Pr3 Pr8 O2B -58.8(3) 2_455 . . 2_455 ?
O3M Pr3 Pr8 O2B 76.0(3) . . . 2_455 ?
O2D Pr3 Pr8 O2B 121.3(4) . . . 2_455 ?
O2B Pr3 Pr8 O2B -118.64(16) . . . 2_455 ?
Br1 Pr3 Pr8 O2B 4.4(3) . . . 2_455 ?
Pr5 Pr3 Pr8 O2B 119.8(3) . . . 2_455 ?
Pr8 Pr3 Pr8 O2B -100.1(3) 2_455 . . 2_455 ?
Pr3 Pr3 Pr8 O2B -24.2(3) 2_455 . . 2_455 ?
O4M Pr3 Pr8 O9T 24.6(15) . . . . ?
O5M Pr3 Pr8 O9T 87.6(12) . . . . ?
O9M Pr3 Pr8 O9T -129.0(11) . . . . ?
O10M Pr3 Pr8 O9T -74.2(12) 2_455 . . . ?
O5M Pr3 Pr8 O9T 9.4(11) 2_455 . . . ?
O3M Pr3 Pr8 O9T 144.2(11) . . . . ?
O2D Pr3 Pr8 O9T -170.5(12) . . . . ?
O2B Pr3 Pr8 O9T -50.4(11) . . . . ?
Br1 Pr3 Pr8 O9T 72.6(11) . . . . ?
Pr5 Pr3 Pr8 O9T -172.0(11) . . . . ?
Pr8 Pr3 Pr8 O9T -31.9(11) 2_455 . . . ?
Pr3 Pr3 Pr8 O9T 43.9(11) 2_455 . . . ?
O4M Pr3 Pr8 N1B -106.5(10) . . . 2_455 ?
O5M Pr3 Pr8 N1B -43.5(5) . . . 2_455 ?
O9M Pr3 Pr8 N1B 99.9(4) . . . 2_455 ?
O10M Pr3 Pr8 N1B 154.7(6) 2_455 . . 2_455 ?
O5M Pr3 Pr8 N1B -121.7(4) 2_455 . . 2_455 ?
O3M Pr3 Pr8 N1B 13.1(4) . . . 2_455 ?
O2D Pr3 Pr8 N1B 58.4(4) . . . 2_455 ?
O2B Pr3 Pr8 N1B 178.5(4) . . . 2_455 ?
Br1 Pr3 Pr8 N1B -58.5(3) . . . 2_455 ?
Pr5 Pr3 Pr8 N1B 56.9(3) . . . 2_455 ?
Pr8 Pr3 Pr8 N1B -163.0(3) 2_455 . . 2_455 ?
Pr3 Pr3 Pr8 N1B -87.2(3) 2_455 . . 2_455 ?
O4M Pr3 Pr8 O2BW 81.6(10) . . . . ?
O5M Pr3 Pr8 O2BW 144.6(4) . . . . ?
O9M Pr3 Pr8 O2BW -72.0(3) . . . . ?
O10M Pr3 Pr8 O2BW -17.2(5) 2_455 . . . ?
O5M Pr3 Pr8 O2BW 66.4(3) 2_455 . . . ?
O3M Pr3 Pr8 O2BW -158.8(3) . . . . ?
O2D Pr3 Pr8 O2BW -113.6(3) . . . . ?
O2B Pr3 Pr8 O2BW 6.5(3) . . . . ?
Br1 Pr3 Pr8 O2BW 129.54(16) . . . . ?
Pr5 Pr3 Pr8 O2BW -115.05(16) . . . . ?
Pr8 Pr3 Pr8 O2BW 25.09(16) 2_455 . . . ?
Pr3 Pr3 Pr8 O2BW 100.91(16) 2_455 . . . ?
O4M Pr3 Pr8 Pr3 -19.3(10) . . . 2_455 ?
O5M Pr3 Pr8 Pr3 43.6(4) . . . 2_455 ?
O9M Pr3 Pr8 Pr3 -172.9(3) . . . 2_455 ?
O10M Pr3 Pr8 Pr3 -118.2(4) 2_455 . . 2_455 ?
O5M Pr3 Pr8 Pr3 -34.5(2) 2_455 . . 2_455 ?
O3M Pr3 Pr8 Pr3 100.3(2) . . . 2_455 ?
O2D Pr3 Pr8 Pr3 145.5(3) . . . 2_455 ?
O2B Pr3 Pr8 Pr3 -94.4(3) . . . 2_455 ?
Br1 Pr3 Pr8 Pr3 28.637(18) . . . 2_455 ?
Pr5 Pr3 Pr8 Pr3 144.04(3) . . . 2_455 ?
Pr8 Pr3 Pr8 Pr3 -75.82(3) 2_455 . . 2_455 ?
O4M Pr3 Pr8 Pr8 56.5(10) . . . 2_455 ?
O5M Pr3 Pr8 Pr8 119.5(4) . . . 2_455 ?
O9M Pr3 Pr8 Pr8 -97.1(3) . . . 2_455 ?
O10M Pr3 Pr8 Pr8 -42.3(4) 2_455 . . 2_455 ?
O5M Pr3 Pr8 Pr8 41.3(2) 2_455 . . 2_455 ?
O3M Pr3 Pr8 Pr8 176.1(2) . . . 2_455 ?
O2D Pr3 Pr8 Pr8 -138.7(3) . . . 2_455 ?
O2B Pr3 Pr8 Pr8 -18.6(3) . . . 2_455 ?
Br1 Pr3 Pr8 Pr8 104.45(3) . . . 2_455 ?
Pr5 Pr3 Pr8 Pr8 -140.14(3) . . . 2_455 ?
Pr3 Pr3 Pr8 Pr8 75.82(3) 2_455 . . 2_455 ?
O2M Pr2 Br1 Pr2 -39.9(2) . . . 2_455 ?
O3M Pr2 Br1 Pr2 141.1(2) . . . 2_455 ?
O7M Pr2 Br1 Pr2 -6.8(3) . . . 2_455 ?
O8M Pr2 Br1 Pr2 174.1(3) . . . 2_455 ?
O1M Pr2 Br1 Pr2 36.7(2) . . . 2_455 ?
O4M Pr2 Br1 Pr2 -143.0(2) . . . 2_455 ?
O2E Pr2 Br1 Pr2 76.9(3) . . . 2_455 ?
O3A Pr2 Br1 Pr2 -103.4(3) . . . 2_455 ?
Pr7 Pr2 Br1 Pr2 -147.94(2) . . . 2_455 ?
Pr4 Pr2 Br1 Pr2 32.112(19) . . . 2_455 ?
Pr3 Pr2 Br1 Pr2 179.584(16) . . . 2_455 ?
O2M Pr2 Br1 Pr3 140.5(2) . . . . ?
O3M Pr2 Br1 Pr3 -38.5(2) . . . . ?
O7M Pr2 Br1 Pr3 173.6(3) . . . . ?
O8M Pr2 Br1 Pr3 -5.5(3) . . . . ?
O1M Pr2 Br1 Pr3 -142.8(2) . . . . ?
O4M Pr2 Br1 Pr3 37.4(2) . . . . ?
O2E Pr2 Br1 Pr3 -102.7(3) . . . . ?
O3A Pr2 Br1 Pr3 77.0(3) . . . . ?
Pr7 Pr2 Br1 Pr3 32.48(2) . . . . ?
Pr4 Pr2 Br1 Pr3 -147.47(3) . . . . ?
O2M Pr2 Br1 Pr3 139.4(2) . . . 2_455 ?
O3M Pr2 Br1 Pr3 -39.6(2) . . . 2_455 ?
O7M Pr2 Br1 Pr3 172.5(3) . . . 2_455 ?
O8M Pr2 Br1 Pr3 -6.5(3) . . . 2_455 ?
O1M Pr2 Br1 Pr3 -143.9(2) . . . 2_455 ?
O4M Pr2 Br1 Pr3 36.3(2) . . . 2_455 ?
O2E Pr2 Br1 Pr3 -103.7(3) . . . 2_455 ?
O3A Pr2 Br1 Pr3 75.9(3) . . . 2_455 ?
Pr7 Pr2 Br1 Pr3 31.39(4) . . . 2_455 ?
Pr4 Pr2 Br1 Pr3 -148.56(3) . . . 2_455 ?
Pr3 Pr2 Br1 Pr3 -1.09(4) . . . 2_455 ?
O2M Pr2 Br1 Pr1 -39.9(2) . . . . ?
O3M Pr2 Br1 Pr1 141.1(2) . . . . ?
O7M Pr2 Br1 Pr1 -6.8(3) . . . . ?
O8M Pr2 Br1 Pr1 174.1(3) . . . . ?
O1M Pr2 Br1 Pr1 36.7(2) . . . . ?
O4M Pr2 Br1 Pr1 -143.0(2) . . . . ?
O2E Pr2 Br1 Pr1 76.9(3) . . . . ?
O3A Pr2 Br1 Pr1 -103.4(3) . . . . ?
Pr7 Pr2 Br1 Pr1 -147.94(2) . . . . ?
Pr4 Pr2 Br1 Pr1 32.112(19) . . . . ?
Pr3 Pr2 Br1 Pr1 179.584(16) . . . . ?
O4M Pr3 Br1 Pr2 141.3(2) . . . 2_455 ?
O5M Pr3 Br1 Pr2 -37.6(2) . . . 2_455 ?
O9M Pr3 Br1 Pr2 175.8(3) . . . 2_455 ?
O10M Pr3 Br1 Pr2 -4.1(3) 2_455 . . 2_455 ?
O5M Pr3 Br1 Pr2 39.3(2) 2_455 . . 2_455 ?
O3M Pr3 Br1 Pr2 -141.9(2) . . . 2_455 ?
O2D Pr3 Br1 Pr2 -100.2(3) . . . 2_455 ?
O2B Pr3 Br1 Pr2 78.9(3) . . . 2_455 ?
Pr5 Pr3 Br1 Pr2 -145.71(3) . . . 2_455 ?
Pr8 Pr3 Br1 Pr2 33.98(4) 2_455 . . 2_455 ?
Pr3 Pr3 Br1 Pr2 1.09(4) 2_455 . . 2_455 ?
O4M Pr3 Br1 Pr2 -39.1(2) . . . . ?
O5M Pr3 Br1 Pr2 142.0(2) . . . . ?
O9M Pr3 Br1 Pr2 -4.6(3) . . . . ?
O10M Pr3 Br1 Pr2 175.5(3) 2_455 . . . ?
O5M Pr3 Br1 Pr2 -141.1(2) 2_455 . . . ?
O3M Pr3 Br1 Pr2 37.7(2) . . . . ?
O2D Pr3 Br1 Pr2 79.4(3) . . . . ?
O2B Pr3 Br1 Pr2 -101.5(3) . . . . ?
Pr5 Pr3 Br1 Pr2 33.87(2) . . . . ?
Pr8 Pr3 Br1 Pr2 -146.44(3) 2_455 . . . ?
Pr3 Pr3 Br1 Pr2 -179.33(3) 2_455 . . . ?
O4M Pr3 Br1 Pr3 140.2(2) . . . 2_455 ?
O5M Pr3 Br1 Pr3 -38.7(2) . . . 2_455 ?
O9M Pr3 Br1 Pr3 174.7(3) . . . 2_455 ?
O10M Pr3 Br1 Pr3 -5.2(3) 2_455 . . 2_455 ?
O5M Pr3 Br1 Pr3 38.2(2) 2_455 . . 2_455 ?
O3M Pr3 Br1 Pr3 -143.0(2) . . . 2_455 ?
O2D Pr3 Br1 Pr3 -101.3(3) . . . 2_455 ?
O2B Pr3 Br1 Pr3 77.8(3) . . . 2_455 ?
Pr5 Pr3 Br1 Pr3 -146.81(3) . . . 2_455 ?
Pr8 Pr3 Br1 Pr3 32.884(17) 2_455 . . 2_455 ?
O4M Pr3 Br1 Pr1 -39.8(2) . . . . ?
O5M Pr3 Br1 Pr1 141.3(2) . . . . ?
O9M Pr3 Br1 Pr1 -5.3(3) . . . . ?
O10M Pr3 Br1 Pr1 174.8(3) 2_455 . . . ?
O5M Pr3 Br1 Pr1 -141.8(2) 2_455 . . . ?
O3M Pr3 Br1 Pr1 37.0(2) . . . . ?
O2D Pr3 Br1 Pr1 78.7(3) . . . . ?
O2B Pr3 Br1 Pr1 -102.2(3) . . . . ?
Pr5 Pr3 Br1 Pr1 33.19(3) . . . . ?
Pr8 Pr3 Br1 Pr1 -147.116(17) 2_455 . . . ?
Pr3 Pr3 Br1 Pr1 180.0 2_455 . . . ?
O1M Pr1 Br1 Pr2 -38.4(2) 2_455 . . 2_455 ?
O1M Pr1 Br1 Pr2 141.6(2) . . . 2_455 ?
O6M Pr1 Br1 Pr2 -2.9(3) 2_455 . . 2_455 ?
O6M Pr1 Br1 Pr2 177.1(3) . . . 2_455 ?
O2M Pr1 Br1 Pr2 -141.3(2) . . . 2_455 ?
O2M Pr1 Br1 Pr2 38.7(2) 2_455 . . 2_455 ?
O2C Pr1 Br1 Pr2 79.5(2) 2_455 . . 2_455 ?
O2C Pr1 Br1 Pr2 -100.5(2) . . . 2_455 ?
Pr6 Pr1 Br1 Pr2 34.914(18) 2_455 . . 2_455 ?
Pr6 Pr1 Br1 Pr2 -145.086(18) . . . 2_455 ?
Pr2 Pr1 Br1 Pr2 180.0 . . . 2_455 ?
O1M Pr1 Br1 Pr2 141.6(2) 2_455 . . . ?
O1M Pr1 Br1 Pr2 -38.4(2) . . . . ?
O6M Pr1 Br1 Pr2 177.1(3) 2_455 . . . ?
O6M Pr1 Br1 Pr2 -2.9(3) . . . . ?
O2M Pr1 Br1 Pr2 38.7(2) . . . . ?
O2M Pr1 Br1 Pr2 -141.3(2) 2_455 . . . ?
O2C Pr1 Br1 Pr2 -100.5(2) 2_455 . . . ?
O2C Pr1 Br1 Pr2 79.5(2) . . . . ?
Pr6 Pr1 Br1 Pr2 -145.086(18) 2_455 . . . ?
Pr6 Pr1 Br1 Pr2 34.914(18) . . . . ?
O1M Pr1 Br1 Pr3 142.2(2) 2_455 . . . ?
O1M Pr1 Br1 Pr3 -37.8(2) . . . . ?
O6M Pr1 Br1 Pr3 177.8(3) 2_455 . . . ?
O6M Pr1 Br1 Pr3 -2.2(3) . . . . ?
O2M Pr1 Br1 Pr3 39.3(2) . . . . ?
O2M Pr1 Br1 Pr3 -140.7(2) 2_455 . . . ?
O2C Pr1 Br1 Pr3 -99.8(2) 2_455 . . . ?
O2C Pr1 Br1 Pr3 80.2(2) . . . . ?
Pr6 Pr1 Br1 Pr3 -144.41(3) 2_455 . . . ?
Pr6 Pr1 Br1 Pr3 35.59(3) . . . . ?
Pr2 Pr1 Br1 Pr3 0.68(3) . . . . ?
O1M Pr1 Br1 Pr3 -37.8(2) 2_455 . . 2_455 ?
O1M Pr1 Br1 Pr3 142.2(2) . . . 2_455 ?
O6M Pr1 Br1 Pr3 -2.2(3) 2_455 . . 2_455 ?
O6M Pr1 Br1 Pr3 177.8(3) . . . 2_455 ?
O2M Pr1 Br1 Pr3 -140.7(2) . . . 2_455 ?
O2M Pr1 Br1 Pr3 39.3(2) 2_455 . . 2_455 ?
O2C Pr1 Br1 Pr3 80.2(2) 2_455 . . 2_455 ?
O2C Pr1 Br1 Pr3 -99.8(2) . . . 2_455 ?
Pr6 Pr1 Br1 Pr3 35.59(3) 2_455 . . 2_455 ?
Pr6 Pr1 Br1 Pr3 -144.41(3) . . . 2_455 ?
Pr2 Pr1 Br1 Pr3 -179.33(3) . . . 2_455 ?
O1M Pr1 O1M Pr2 57.0(3) 2_455 . . . ?
O6M Pr1 O1M Pr2 -175.3(4) 2_455 . . . ?
O6M Pr1 O1M Pr2 -94.1(4) . . . . ?
O2M Pr1 O1M Pr2 -14.2(3) . . . . ?
O2M Pr1 O1M Pr2 119.9(4) 2_455 . . . ?
O2C Pr1 O1M Pr2 -176.7(4) 2_455 . . . ?
O2C Pr1 O1M Pr2 -51.9(5) . . . . ?
Br1 Pr1 O1M Pr2 57.0(3) . . . . ?
Pr6 Pr1 O1M Pr2 156.8(2) 2_455 . . . ?
Pr6 Pr1 O1M Pr2 -54.6(3) . . . . ?
O1M Pr1 O1M Pr4 163.8(4) 2_455 . . . ?
O6M Pr1 O1M Pr4 -68.5(6) 2_455 . . . ?
O6M Pr1 O1M Pr4 12.8(3) . . . . ?
O2M Pr1 O1M Pr4 92.7(4) . . . . ?
O2M Pr1 O1M Pr4 -133.3(3) 2_455 . . . ?
O2C Pr1 O1M Pr4 -69.8(4) 2_455 . . . ?
O2C Pr1 O1M Pr4 54.9(5) . . . . ?
Br1 Pr1 O1M Pr4 163.8(4) . . . . ?
Pr6 Pr1 O1M Pr4 -96.3(3) 2_455 . . . ?
Pr6 Pr1 O1M Pr4 52.2(3) . . . . ?
Pr2 Pr1 O1M Pr4 106.9(5) . . . . ?
O2M Pr2 O1M Pr1 14.8(3) . . . . ?
O3M Pr2 O1M Pr1 -123.6(4) . . . . ?
O7M Pr2 O1M Pr1 88.3(4) . . . . ?
O8M Pr2 O1M Pr1 174.2(4) . . . . ?
O4M Pr2 O1M Pr1 -58.2(6) . . . . ?
O2E Pr2 O1M Pr1 160.2(5) . . . . ?
O3A Pr2 O1M Pr1 51.9(7) . . . . ?
Br1 Pr2 O1M Pr1 -58.6(3) . . . . ?
Pr7 Pr2 O1M Pr1 -116(2) . . . . ?
Pr4 Pr2 O1M Pr1 114.8(5) . . . . ?
Pr3 Pr2 O1M Pr1 -90.6(3) . . . . ?
O2M Pr2 O1M Pr4 -100.0(4) . . . . ?
O3M Pr2 O1M Pr4 121.7(3) . . . . ?
O7M Pr2 O1M Pr4 -26.5(3) . . . . ?
O8M Pr2 O1M Pr4 59.5(6) . . . . ?
O4M Pr2 O1M Pr4 -173.0(3) . . . . ?
O2E Pr2 O1M Pr4 45.4(4) . . . . ?
O3A Pr2 O1M Pr4 -62.9(6) . . . . ?
Br1 Pr2 O1M Pr4 -173.4(3) . . . . ?
Pr7 Pr2 O1M Pr4 129(2) . . . . ?
Pr3 Pr2 O1M Pr4 154.60(18) . . . . ?
O7M Pr4 O1M Pr1 -86.8(4) . . . . ?
O6M Pr4 O1M Pr1 -12.9(3) . . . . ?
O3C Pr4 O1M Pr1 78.5(4) 2_455 . . . ?
O1T Pr4 O1M Pr1 77.6(16) . . . . ?
O3F Pr4 O1M Pr1 -47.9(8) . . . . ?
O2E Pr4 O1M Pr1 -159.1(5) . . . . ?
O2T Pr4 O1M Pr1 -146.6(6) . . . . ?
N1E Pr4 O1M Pr1 144.5(4) . . . . ?
Pr2 Pr4 O1M Pr1 -113.4(4) . . . . ?
Pr6 Pr4 O1M Pr1 -49.5(3) . . . . ?
O7M Pr4 O1M Pr2 26.6(3) . . . . ?
O6M Pr4 O1M Pr2 100.5(4) . . . . ?
O3C Pr4 O1M Pr2 -168.0(4) 2_455 . . . ?
O1T Pr4 O1M Pr2 -169.0(16) . . . . ?
O3F Pr4 O1M Pr2 65.6(8) . . . . ?
O2E Pr4 O1M Pr2 -45.7(3) . . . . ?
O2T Pr4 O1M Pr2 -33.2(7) . . . . ?
N1E Pr4 O1M Pr2 -102.0(4) . . . . ?
Pr6 Pr4 O1M Pr2 63.9(2) . . . . ?
Pr1 Pr4 O1M Pr2 113.4(4) . . . . ?
O3M Pr2 O2M Pr6 167.5(3) . . . . ?
O7M Pr2 O2M Pr6 12.5(3) . . . . ?
O8M Pr2 O2M Pr6 -64.0(7) . . . . ?
O1M Pr2 O2M Pr6 91.8(4) . . . . ?
O4M Pr2 O2M Pr6 -129.2(3) . . . . ?
O2E Pr2 O2M Pr6 54.4(5) . . . . ?
O3A Pr2 O2M Pr6 -66.6(4) . . . . ?
Br1 Pr2 O2M Pr6 166.2(4) . . . . ?
Pr7 Pr2 O2M Pr6 -92.5(3) . . . . ?
Pr4 Pr2 O2M Pr6 51.0(3) . . . . ?
Pr3 Pr2 O2M Pr6 -160.3(2) . . . . ?
O3M Pr2 O2M Pr1 61.7(6) . . . . ?
O7M Pr2 O2M Pr1 -93.3(4) . . . . ?
O8M Pr2 O2M Pr1 -169.9(4) . . . . ?
O1M Pr2 O2M Pr1 -14.0(3) . . . . ?
O4M Pr2 O2M Pr1 125.0(3) . . . . ?
O2E Pr2 O2M Pr1 -51.5(5) . . . . ?
O3A Pr2 O2M Pr1 -172.5(4) . . . . ?
Br1 Pr2 O2M Pr1 60.3(3) . . . . ?
Pr7 Pr2 O2M Pr1 161.7(2) . . . . ?
Pr4 Pr2 O2M Pr1 -54.8(3) . . . . ?
Pr3 Pr2 O2M Pr1 93.8(3) . . . . ?
O2A Pr6 O2M Pr2 71.2(4) . . . . ?
O2F Pr6 O2M Pr2 -22.3(8) . . . . ?
O6M Pr6 O2M Pr2 -85.3(4) . . . . ?
O7M Pr6 O2M Pr2 -12.5(3) . . . . ?
O3T Pr6 O2M Pr2 -144.2(5) . . . . ?
O2C Pr6 O2M Pr2 -158.0(4) . . . . ?
O4T Pr6 O2M Pr2 98.2(7) . . . . ?
N1C Pr6 O2M Pr2 141.4(5) . . . . ?
Pr1 Pr6 O2M Pr2 -112.1(4) . . . . ?
Pr4 Pr6 O2M Pr2 -48.5(3) . . . . ?
O2A Pr6 O2M Pr1 -176.7(4) . . . . ?
O2F Pr6 O2M Pr1 89.8(7) . . . . ?
O6M Pr6 O2M Pr1 26.8(3) . . . . ?
O7M Pr6 O2M Pr1 99.6(4) . . . . ?
O3T Pr6 O2M Pr1 -32.2(7) . . . . ?
O2C Pr6 O2M Pr1 -46.0(3) . . . . ?
O4T Pr6 O2M Pr1 -149.7(6) . . . . ?
N1C Pr6 O2M Pr1 -106.5(4) . . . . ?
Pr4 Pr6 O2M Pr1 63.5(2) . . . . ?
Pr2 Pr6 O2M Pr1 112.1(4) . . . . ?
O1M Pr1 O2M Pr2 -124.8(4) 2_455 . . . ?
O1M Pr1 O2M Pr2 14.5(3) . . . . ?
O6M Pr1 O2M Pr2 177.1(4) 2_455 . . . ?
O6M Pr1 O2M Pr2 87.8(4) . . . . ?
O2M Pr1 O2M Pr2 -59.8(3) 2_455 . . . ?
O2C Pr1 O2M Pr2 43.8(7) 2_455 . . . ?
O2C Pr1 O2M Pr2 160.3(5) . . . . ?
Br1 Pr1 O2M Pr2 -59.8(3) . . . . ?
Pr6 Pr1 O2M Pr2 -84.9(14) 2_455 . . . ?
Pr6 Pr1 O2M Pr2 114.7(5) . . . . ?
O1M Pr1 O2M Pr6 120.5(3) 2_455 . . . ?
O1M Pr1 O2M Pr6 -100.1(4) . . . . ?
O6M Pr1 O2M Pr6 62.4(6) 2_455 . . . ?
O6M Pr1 O2M Pr6 -26.9(3) . . . . ?
O2M Pr1 O2M Pr6 -174.5(3) 2_455 . . . ?
O2C Pr1 O2M Pr6 -70.8(6) 2_455 . . . ?
O2C Pr1 O2M Pr6 45.6(3) . . . . ?
Br1 Pr1 O2M Pr6 -174.5(3) . . . . ?
Pr6 Pr1 O2M Pr6 160.5(11) 2_455 . . . ?
Pr2 Pr1 O2M Pr6 -114.7(5) . . . . ?
O2M Pr2 O3M Pr5 164.2(3) . . . . ?
O7M Pr2 O3M Pr5 -62.0(7) . . . . ?
O8M Pr2 O3M Pr5 12.3(3) . . . . ?
O1M Pr2 O3M Pr5 -129.4(4) . . . . ?
O4M Pr2 O3M Pr5 92.2(4) . . . . ?
O2E Pr2 O3M Pr5 -67.1(4) . . . . ?
O3A Pr2 O3M Pr5 53.8(5) . . . . ?
Br1 Pr2 O3M Pr5 165.5(4) . . . . ?
Pr7 Pr2 O3M Pr5 51.3(3) . . . . ?
Pr4 Pr2 O3M Pr5 -91.6(3) . . . . ?
Pr3 Pr2 O3M Pr5 107.8(5) . . . . ?
O2M Pr2 O3M Pr3 56.4(5) . . . . ?
O7M Pr2 O3M Pr3 -169.8(4) . . . . ?
O8M Pr2 O3M Pr3 -95.5(4) . . . . ?
O1M Pr2 O3M Pr3 122.8(3) . . . . ?
O4M Pr2 O3M Pr3 -15.6(3) . . . . ?
O2E Pr2 O3M Pr3 -175.0(4) . . . . ?
O3A Pr2 O3M Pr3 -54.0(5) . . . . ?
Br1 Pr2 O3M Pr3 57.7(2) . . . . ?
Pr7 Pr2 O3M Pr3 -56.5(3) . . . . ?
Pr4 Pr2 O3M Pr3 160.57(19) . . . . ?
O9M Pr5 O3M Pr2 -86.7(4) . . . . ?
O3E Pr5 O3M Pr2 71.7(4) . . . . ?
O8M Pr5 O3M Pr2 -12.4(4) . . . . ?
O6T Pr5 O3M Pr2 -151.5(7) . . . . ?
O5T Pr5 O3M Pr2 69.6(17) . . . . ?
O2D Pr5 O3M Pr2 -158.6(5) . . . . ?
N1D Pr5 O3M Pr2 141.8(5) . . . . ?
O1BW Pr5 O3M Pr2 -46.1(7) . . . . ?
Pr3 Pr5 O3M Pr2 -113.4(5) . . . . ?
Pr7 Pr5 O3M Pr2 -49.3(3) . . . . ?
O9M Pr5 O3M Pr3 26.7(3) . . . . ?
O3E Pr5 O3M Pr3 -174.9(4) . . . . ?
O8M Pr5 O3M Pr3 101.1(4) . . . . ?
O6T Pr5 O3M Pr3 -38.1(8) . . . . ?
O5T Pr5 O3M Pr3 -177.0(16) . . . . ?
O2D Pr5 O3M Pr3 -45.2(3) . . . . ?
N1D Pr5 O3M Pr3 -104.8(4) . . . . ?
O1BW Pr5 O3M Pr3 67.3(6) . . . . ?
Pr7 Pr5 O3M Pr3 64.1(2) . . . . ?
Pr2 Pr5 O3M Pr3 113.4(5) . . . . ?
O4M Pr3 O3M Pr2 16.2(3) . . . . ?
O5M Pr3 O3M Pr2 -122.9(4) . . . . ?
O9M Pr3 O3M Pr2 89.9(4) . . . . ?
O10M Pr3 O3M Pr2 174.6(4) 2_455 . . . ?
O5M Pr3 O3M Pr2 -56.3(5) 2_455 . . . ?
O2D Pr3 O3M Pr2 161.7(4) . . . . ?
O2B Pr3 O3M Pr2 52.6(6) . . . . ?
Br1 Pr3 O3M Pr2 -57.9(2) . . . . ?
Pr5 Pr3 O3M Pr2 116.5(4) . . . . ?
Pr8 Pr3 O3M Pr2 -109(2) 2_455 . . . ?
Pr3 Pr3 O3M Pr2 -89.7(3) 2_455 . . . ?
O4M Pr3 O3M Pr5 -100.3(3) . . . . ?
O5M Pr3 O3M Pr5 120.6(3) . . . . ?
O9M Pr3 O3M Pr5 -26.6(3) . . . . ?
O10M Pr3 O3M Pr5 58.1(6) 2_455 . . . ?
O5M Pr3 O3M Pr5 -172.8(3) 2_455 . . . ?
O2D Pr3 O3M Pr5 45.2(3) . . . . ?
O2B Pr3 O3M Pr5 -63.9(6) . . . . ?
Br1 Pr3 O3M Pr5 -174.4(3) . . . . ?
Pr8 Pr3 O3M Pr5 134(2) 2_455 . . . ?
Pr3 Pr3 O3M Pr5 153.80(18) 2_455 . . . ?
O5M Pr3 O4M Pr7 165.4(4) . . . . ?
O9M Pr3 O4M Pr7 11.3(3) . . . . ?
O10M Pr3 O4M Pr7 -65.0(7) 2_455 . . . ?
O5M Pr3 O4M Pr7 -130.4(4) 2_455 . . . ?
O3M Pr3 O4M Pr7 90.6(4) . . . . ?
O2D Pr3 O4M Pr7 52.0(5) . . . . ?
O2B Pr3 O4M Pr7 -67.9(4) . . . . ?
Br1 Pr3 O4M Pr7 163.9(4) . . . . ?
Pr5 Pr3 O4M Pr7 50.6(3) . . . . ?
Pr8 Pr3 O4M Pr7 -93.7(3) 2_455 . . . ?
Pr3 Pr3 O4M Pr7 -162.3(2) 2_455 . . . ?
O5M Pr3 O4M Pr2 59.1(6) . . . . ?
O9M Pr3 O4M Pr2 -95.0(4) . . . . ?
O10M Pr3 O4M Pr2 -171.3(4) 2_455 . . . ?
O5M Pr3 O4M Pr2 123.3(3) 2_455 . . . ?
O3M Pr3 O4M Pr2 -15.7(3) . . . . ?
O2D Pr3 O4M Pr2 -54.3(5) . . . . ?
O2B Pr3 O4M Pr2 -174.2(4) . . . . ?
Br1 Pr3 O4M Pr2 57.6(2) . . . . ?
Pr5 Pr3 O4M Pr2 -55.7(3) . . . . ?
Pr8 Pr3 O4M Pr2 160.0(2) 2_455 . . . ?
Pr3 Pr3 O4M Pr2 91.4(3) 2_455 . . . ?
O8M Pr7 O4M Pr3 -86.3(4) . . . . ?
O3B Pr7 O4M Pr3 76.0(4) . . . . ?
O9M Pr7 O4M Pr3 -11.4(3) . . . . ?
O8T Pr7 O4M Pr3 71(2) . . . . ?
O7T Pr7 O4M Pr3 -146.2(8) . . . . ?
O3A Pr7 O4M Pr3 -158.7(5) . . . . ?
N1A Pr7 O4M Pr3 142.6(5) . . . . ?
O1BW Pr7 O4M Pr3 -42.3(7) . . . . ?
Pr2 Pr7 O4M Pr3 -112.4(5) . . . . ?
Pr5 Pr7 O4M Pr3 -48.4(3) . . . . ?
O8M Pr7 O4M Pr2 26.1(3) . . . . ?
O3B Pr7 O4M Pr2 -171.6(4) . . . . ?
O9M Pr7 O4M Pr2 101.0(4) . . . . ?
O8T Pr7 O4M Pr2 -176(2) . . . . ?
O7T Pr7 O4M Pr2 -33.8(9) . . . . ?
O3A Pr7 O4M Pr2 -46.3(3) . . . . ?
N1A Pr7 O4M Pr2 -105.0(5) . . . . ?
O1BW Pr7 O4M Pr2 70.2(6) . . . . ?
Pr5 Pr7 O4M Pr2 64.0(2) . . . . ?
Pr3 Pr7 O4M Pr2 112.4(5) . . . . ?
O2M Pr2 O4M Pr3 -123.2(3) . . . . ?
O3M Pr2 O4M Pr3 16.1(3) . . . . ?
O7M Pr2 O4M Pr3 174.9(4) . . . . ?
O8M Pr2 O4M Pr3 88.7(4) . . . . ?
O1M Pr2 O4M Pr3 -58.7(6) . . . . ?
O2E Pr2 O4M Pr3 51.8(6) . . . . ?
O3A Pr2 O4M Pr3 160.1(5) . . . . ?
Br1 Pr2 O4M Pr3 -58.4(2) . . . . ?
Pr7 Pr2 O4M Pr3 114.4(4) . . . . ?
Pr4 Pr2 O4M Pr3 -121(2) . . . . ?
O2M Pr2 O4M Pr7 122.3(3) . . . . ?
O3M Pr2 O4M Pr7 -98.3(3) . . . . ?
O7M Pr2 O4M Pr7 60.5(6) . . . . ?
O8M Pr2 O4M Pr7 -25.7(3) . . . . ?
O1M Pr2 O4M Pr7 -173.1(3) . . . . ?
O2E Pr2 O4M Pr7 -62.6(6) . . . . ?
O3A Pr2 O4M Pr7 45.6(4) . . . . ?
Br1 Pr2 O4M Pr7 -172.8(3) . . . . ?
Pr4 Pr2 O4M Pr7 124(2) . . . . ?
Pr3 Pr2 O4M Pr7 -114.4(4) . . . . ?
O4M Pr3 O5M Pr3 56.3(6) . . . 2_455 ?
O9M Pr3 O5M Pr3 -170.3(4) . . . 2_455 ?
O10M Pr3 O5M Pr3 -95.5(4) 2_455 . . 2_455 ?
O5M Pr3 O5M Pr3 -15.9(5) 2_455 . . 2_455 ?
O3M Pr3 O5M Pr3 122.1(4) . . . 2_455 ?
O2D Pr3 O5M Pr3 -174.2(4) . . . 2_455 ?
O2B Pr3 O5M Pr3 -54.7(5) . . . 2_455 ?
Br1 Pr3 O5M Pr3 57.8(3) . . . 2_455 ?
Pr5 Pr3 O5M Pr3 159.3(2) . . . 2_455 ?
Pr8 Pr3 O5M Pr3 -56.7(3) 2_455 . . 2_455 ?
O4M Pr3 O5M Pr8 162.8(4) . . . . ?
O9M Pr3 O5M Pr8 -63.8(7) . . . . ?
O10M Pr3 O5M Pr8 11.0(4) 2_455 . . . ?
O5M Pr3 O5M Pr8 90.6(3) 2_455 . . . ?
O3M Pr3 O5M Pr8 -131.4(4) . . . . ?
O2D Pr3 O5M Pr8 -67.7(4) . . . . ?
O2B Pr3 O5M Pr8 51.9(5) . . . . ?
Br1 Pr3 O5M Pr8 164.3(4) . . . . ?
Pr5 Pr3 O5M Pr8 -94.2(3) . . . . ?
Pr8 Pr3 O5M Pr8 49.8(3) 2_455 . . . ?
Pr3 Pr3 O5M Pr8 106.5(5) 2_455 . . . ?
O10M Pr8 O5M Pr3 -86.3(4) . . . . ?
O10M Pr8 O5M Pr3 -11.1(4) 2_455 . . . ?
O3D Pr8 O5M Pr3 75.1(4) . . . . ?
O10T Pr8 O5M Pr3 66.1(11) . . . . ?
O2B Pr8 O5M Pr3 -158.6(5) 2_455 . . . ?
O9T Pr8 O5M Pr3 -143.8(7) . . . . ?
N1B Pr8 O5M Pr3 143.3(5) 2_455 . . . ?
O2BW Pr8 O5M Pr3 -43.7(5) . . . . ?
Pr3 Pr8 O5M Pr3 -111.9(5) 2_455 . . . ?
Pr8 Pr8 O5M Pr3 -48.1(3) 2_455 . . . ?
O10M Pr8 O5M Pr3 25.6(3) . . . 2_455 ?
O10M Pr8 O5M Pr3 100.8(4) 2_455 . . 2_455 ?
O3D Pr8 O5M Pr3 -173.0(4) . . . 2_455 ?
O10T Pr8 O5M Pr3 178.0(9) . . . 2_455 ?
O2B Pr8 O5M Pr3 -46.6(3) 2_455 . . 2_455 ?
O9T Pr8 O5M Pr3 -31.9(8) . . . 2_455 ?
N1B Pr8 O5M Pr3 -104.8(4) 2_455 . . 2_455 ?
O2BW Pr8 O5M Pr3 68.2(3) . . . 2_455 ?
Pr8 Pr8 O5M Pr3 63.8(2) 2_455 . . 2_455 ?
Pr3 Pr8 O5M Pr3 111.9(5) . . . 2_455 ?
O1M Pr1 O6M Pr6 -42.8(7) 2_455 . . . ?
O1M Pr1 O6M Pr6 101.6(4) . . . . ?
O6M Pr1 O6M Pr6 -113.7(4) 2_455 . . . ?
O2M Pr1 O6M Pr6 27.3(3) . . . . ?
O2M Pr1 O6M Pr6 166.8(4) 2_455 . . . ?
O2C Pr1 O6M Pr6 -177.7(4) 2_455 . . . ?
O2C Pr1 O6M Pr6 -41.3(3) . . . . ?
Br1 Pr1 O6M Pr6 66.3(4) . . . . ?
Pr6 Pr1 O6M Pr6 -153.85(19) 2_455 . . . ?
Pr2 Pr1 O6M Pr6 64.0(3) . . . . ?
O1M Pr1 O6M Pr4 -157.5(4) 2_455 . . . ?
O1M Pr1 O6M Pr4 -13.1(3) . . . . ?
O6M Pr1 O6M Pr4 131.6(5) 2_455 . . . ?
O2M Pr1 O6M Pr4 -87.4(4) . . . . ?
O2M Pr1 O6M Pr4 52.1(7) 2_455 . . . ?
O2C Pr1 O6M Pr4 67.5(4) 2_455 . . . ?
O2C Pr1 O6M Pr4 -156.1(5) . . . . ?
Br1 Pr1 O6M Pr4 -48.4(5) . . . . ?
Pr6 Pr1 O6M Pr4 91.4(4) 2_455 . . . ?
Pr6 Pr1 O6M Pr4 -114.7(5) . . . . ?
Pr2 Pr1 O6M Pr4 -50.8(3) . . . . ?
O2A Pr6 O6M Pr1 -69.8(7) . . . . ?
O2F Pr6 O6M Pr1 -175.5(5) . . . . ?
O7M Pr6 O6M Pr1 -99.5(4) . . . . ?
O2M Pr6 O6M Pr1 -27.7(3) . . . . ?
O3T Pr6 O6M Pr1 112.7(5) . . . . ?
O2C Pr6 O6M Pr1 41.9(3) . . . . ?
O4T Pr6 O6M Pr1 148.9(6) . . . . ?
N1C Pr6 O6M Pr1 41.9(7) . . . . ?
Pr4 Pr6 O6M Pr1 -116.1(5) . . . . ?
Pr2 Pr6 O6M Pr1 -63.1(3) . . . . ?
O2A Pr6 O6M Pr4 46.3(8) . . . . ?
O2F Pr6 O6M Pr4 -59.5(5) . . . . ?
O7M Pr6 O6M Pr4 16.5(3) . . . . ?
O2M Pr6 O6M Pr4 88.3(4) . . . . ?
O3T Pr6 O6M Pr4 -131.2(5) . . . . ?
O2C Pr6 O6M Pr4 157.9(5) . . . . ?
O4T Pr6 O6M Pr4 -95.1(7) . . . . ?
N1C Pr6 O6M Pr4 158.0(5) . . . . ?
Pr1 Pr6 O6M Pr4 116.1(5) . . . . ?
Pr2 Pr6 O6M Pr4 53.0(3) . . . . ?
O7M Pr4 O6M Pr1 92.5(4) . . . . ?
O3C Pr4 O6M Pr1 -60.9(4) 2_455 . . . ?
O1T Pr4 O6M Pr1 -128.2(6) . . . . ?
O3F Pr4 O6M Pr1 172.3(5) . . . . ?
O1M Pr4 O6M Pr1 12.7(3) . . . . ?
O2E Pr4 O6M Pr1 47.9(5) . . . . ?
O2T Pr4 O6M Pr1 135.2(6) . . . . ?
N1E Pr4 O6M Pr1 -38.5(10) . . . . ?
Pr2 Pr4 O6M Pr1 53.1(3) . . . . ?
Pr6 Pr4 O6M Pr1 109.2(5) . . . . ?
O7M Pr4 O6M Pr6 -16.7(3) . . . . ?
O3C Pr4 O6M Pr6 -170.1(4) 2_455 . . . ?
O1T Pr4 O6M Pr6 122.6(6) . . . . ?
O3F Pr4 O6M Pr6 63.1(4) . . . . ?
O1M Pr4 O6M Pr6 -96.5(4) . . . . ?
O2E Pr4 O6M Pr6 -61.3(5) . . . . ?
O2T Pr4 O6M Pr6 26.0(7) . . . . ?
N1E Pr4 O6M Pr6 -147.7(7) . . . . ?
Pr2 Pr4 O6M Pr6 -56.1(3) . . . . ?
Pr1 Pr4 O6M Pr6 -109.2(5) . . . . ?
O6M Pr4 O7M Pr2 -98.9(4) . . . . ?
O3C Pr4 O7M Pr2 -51.0(8) 2_455 . . . ?
O1T Pr4 O7M Pr2 167.7(17) . . . . ?
O3F Pr4 O7M Pr2 175.3(5) . . . . ?
O1M Pr4 O7M Pr2 -27.4(3) . . . . ?
O2E Pr4 O7M Pr2 40.2(4) . . . . ?
O2T Pr4 O7M Pr2 108.9(5) . . . . ?
N1E Pr4 O7M Pr2 53.1(7) . . . . ?
Pr6 Pr4 O7M Pr2 -115.4(5) . . . . ?
Pr1 Pr4 O7M Pr2 -62.8(3) . . . . ?
O6M Pr4 O7M Pr6 16.6(3) . . . . ?
O3C Pr4 O7M Pr6 64.4(7) 2_455 . . . ?
O1T Pr4 O7M Pr6 -76.9(17) . . . . ?
O3F Pr4 O7M Pr6 -69.2(5) . . . . ?
O1M Pr4 O7M Pr6 88.1(4) . . . . ?
O2E Pr4 O7M Pr6 155.6(5) . . . . ?
O2T Pr4 O7M Pr6 -135.7(5) . . . . ?
N1E Pr4 O7M Pr6 168.6(6) . . . . ?
Pr2 Pr4 O7M Pr6 115.4(5) . . . . ?
Pr1 Pr4 O7M Pr6 52.7(3) . . . . ?
O2M Pr2 O7M Pr4 102.5(4) . . . . ?
O3M Pr2 O7M Pr4 -45.7(7) . . . . ?
O8M Pr2 O7M Pr4 -111.0(4) . . . . ?
O1M Pr2 O7M Pr4 27.7(3) . . . . ?
O4M Pr2 O7M Pr4 172.6(3) . . . . ?
O2E Pr2 O7M Pr4 -40.2(4) . . . . ?
O3A Pr2 O7M Pr4 -173.7(5) . . . . ?
Br1 Pr2 O7M Pr4 69.8(4) . . . . ?
Pr7 Pr2 O7M Pr4 -149.9(2) . . . . ?
Pr3 Pr2 O7M Pr4 -161.1(18) . . . . ?
O2M Pr2 O7M Pr6 -12.4(3) . . . . ?
O3M Pr2 O7M Pr6 -160.6(4) . . . . ?
O8M Pr2 O7M Pr6 134.1(4) . . . . ?
O1M Pr2 O7M Pr6 -87.2(4) . . . . ?
O4M Pr2 O7M Pr6 57.7(6) . . . . ?
O2E Pr2 O7M Pr6 -155.1(5) . . . . ?
O3A Pr2 O7M Pr6 71.3(4) . . . . ?
Br1 Pr2 O7M Pr6 -45.2(5) . . . . ?
Pr7 Pr2 O7M Pr6 95.1(3) . . . . ?
Pr4 Pr2 O7M Pr6 -115.0(5) . . . . ?
Pr3 Pr2 O7M Pr6 84(2) . . . . ?
O2A Pr6 O7M Pr4 -179.6(5) . . . . ?
O2F Pr6 O7M Pr4 75.8(5) . . . . ?
O6M Pr6 O7M Pr4 -16.7(3) . . . . ?
O2M Pr6 O7M Pr4 -98.2(4) . . . . ?
O3T Pr6 O7M Pr4 31.3(7) . . . . ?
O2C Pr6 O7M Pr4 -60.3(5) . . . . ?
O4T Pr6 O7M Pr4 122.2(5) . . . . ?
N1C Pr6 O7M Pr4 -144.2(5) . . . . ?
Pr1 Pr6 O7M Pr4 -56.6(3) . . . . ?
Pr2 Pr6 O7M Pr4 -110.4(5) . . . . ?
O2A Pr6 O7M Pr2 -69.2(4) . . . . ?
O2F Pr6 O7M Pr2 -173.8(5) . . . . ?
O6M Pr6 O7M Pr2 93.7(4) . . . . ?
O2M Pr6 O7M Pr2 12.2(3) . . . . ?
O3T Pr6 O7M Pr2 141.7(6) . . . . ?
O2C Pr6 O7M Pr2 50.1(5) . . . . ?
O4T Pr6 O7M Pr2 -127.5(5) . . . . ?
N1C Pr6 O7M Pr2 -33.8(8) . . . . ?
Pr1 Pr6 O7M Pr2 53.7(3) . . . . ?
Pr4 Pr6 O7M Pr2 110.4(5) . . . . ?
O3B Pr7 O8M Pr5 56.9(8) . . . . ?
O9M Pr7 O8M Pr5 15.9(3) . . . . ?
O8T Pr7 O8M Pr5 -72.4(18) . . . . ?
O4M Pr7 O8M Pr5 87.8(4) . . . . ?
O7T Pr7 O8M Pr5 -127.7(6) . . . . ?
O3A Pr7 O8M Pr5 156.1(5) . . . . ?
N1A Pr7 O8M Pr5 166.4(8) . . . . ?
O1BW Pr7 O8M Pr5 -50.8(5) . . . . ?
Pr2 Pr7 O8M Pr5 114.4(5) . . . . ?
Pr3 Pr7 O8M Pr5 52.4(3) . . . . ?
O3B Pr7 O8M Pr2 -57.5(8) . . . . ?
O9M Pr7 O8M Pr2 -98.5(4) . . . . ?
O8T Pr7 O8M Pr2 173.2(17) . . . . ?
O4M Pr7 O8M Pr2 -26.6(3) . . . . ?
O7T Pr7 O8M Pr2 117.9(6) . . . . ?
O3A Pr7 O8M Pr2 41.7(4) . . . . ?
N1A Pr7 O8M Pr2 52.0(9) . . . . ?
O1BW Pr7 O8M Pr2 -165.1(6) . . . . ?
Pr5 Pr7 O8M Pr2 -114.4(5) . . . . ?
Pr3 Pr7 O8M Pr2 -62.0(3) . . . . ?
O9M Pr5 O8M Pr7 -15.9(3) . . . . ?
O3E Pr5 O8M Pr7 -176.4(4) . . . . ?
O3M Pr5 O8M Pr7 -96.6(4) . . . . ?
O6T Pr5 O8M Pr7 40.7(11) . . . . ?
O5T Pr5 O8M Pr7 120.3(6) . . . . ?
O2D Pr5 O8M Pr7 -59.4(5) . . . . ?
N1D Pr5 O8M Pr7 -142.5(6) . . . . ?
O1BW Pr5 O8M Pr7 51.8(6) . . . . ?
Pr3 Pr5 O8M Pr7 -56.2(3) . . . . ?
Pr2 Pr5 O8M Pr7 -108.5(5) . . . . ?
O9M Pr5 O8M Pr2 92.6(4) . . . . ?
O3E Pr5 O8M Pr2 -67.9(4) . . . . ?
O3M Pr5 O8M Pr2 11.9(3) . . . . ?
O6T Pr5 O8M Pr2 149.3(10) . . . . ?
O5T Pr5 O8M Pr2 -131.1(6) . . . . ?
O2D Pr5 O8M Pr2 49.1(6) . . . . ?
N1D Pr5 O8M Pr2 -34.0(8) . . . . ?
O1BW Pr5 O8M Pr2 160.3(7) . . . . ?
Pr3 Pr5 O8M Pr2 52.4(3) . . . . ?
Pr7 Pr5 O8M Pr2 108.5(5) . . . . ?
O2M Pr2 O8M Pr7 -44.0(7) . . . . ?
O3M Pr2 O8M Pr7 100.8(4) . . . . ?
O7M Pr2 O8M Pr7 -111.6(4) . . . . ?
O1M Pr2 O8M Pr7 172.2(3) . . . . ?
O4M Pr2 O8M Pr7 26.6(3) . . . . ?
O2E Pr2 O8M Pr7 -174.9(4) . . . . ?
O3A Pr2 O8M Pr7 -41.3(4) . . . . ?
Br1 Pr2 O8M Pr7 67.7(4) . . . . ?
Pr4 Pr2 O8M Pr7 -150.6(2) . . . . ?
Pr3 Pr2 O8M Pr7 63.1(3) . . . . ?
O2M Pr2 O8M Pr5 -156.9(4) . . . . ?
O3M Pr2 O8M Pr5 -12.0(3) . . . . ?
O7M Pr2 O8M Pr5 135.6(4) . . . . ?
O1M Pr2 O8M Pr5 59.3(6) . . . . ?
O4M Pr2 O8M Pr5 -86.2(4) . . . . ?
O2E Pr2 O8M Pr5 72.2(4) . . . . ?
O3A Pr2 O8M Pr5 -154.1(5) . . . . ?
Br1 Pr2 O8M Pr5 -45.2(5) . . . . ?
Pr7 Pr2 O8M Pr5 -112.8(5) . . . . ?
Pr4 Pr2 O8M Pr5 96.6(3) . . . . ?
Pr3 Pr2 O8M Pr5 -49.7(3) . . . . ?
O3E Pr5 O9M Pr7 49.9(7) . . . . ?
O3M Pr5 O9M Pr7 87.6(4) . . . . ?
O8M Pr5 O9M Pr7 15.9(3) . . . . ?
O6T Pr5 O9M Pr7 -130.6(5) . . . . ?
O5T Pr5 O9M Pr7 -71.7(14) . . . . ?
O2D Pr5 O9M Pr7 157.3(4) . . . . ?
N1D Pr5 O9M Pr7 158.0(5) . . . . ?
O1BW Pr5 O9M Pr7 -53.9(5) . . . . ?
Pr3 Pr5 O9M Pr7 114.7(5) . . . . ?
Pr2 Pr5 O9M Pr7 52.6(2) . . . . ?
O3E Pr5 O9M Pr3 -64.7(7) . . . . ?
O3M Pr5 O9M Pr3 -27.1(3) . . . . ?
O8M Pr5 O9M Pr3 -98.8(4) . . . . ?
O6T Pr5 O9M Pr3 114.7(5) . . . . ?
O5T Pr5 O9M Pr3 173.6(13) . . . . ?
O2D Pr5 O9M Pr3 42.6(3) . . . . ?
N1D Pr5 O9M Pr3 43.3(6) . . . . ?
O1BW Pr5 O9M Pr3 -168.6(6) . . . . ?
Pr7 Pr5 O9M Pr3 -114.7(5) . . . . ?
Pr2 Pr5 O9M Pr3 -62.1(2) . . . . ?
O8M Pr7 O9M Pr5 -16.1(3) . . . . ?
O3B Pr7 O9M Pr5 -173.8(4) . . . . ?
O8T Pr7 O9M Pr5 120.2(7) . . . . ?
O4M Pr7 O9M Pr5 -97.0(4) . . . . ?
O7T Pr7 O9M Pr5 40.9(8) . . . . ?
O3A Pr7 O9M Pr5 -61.3(5) . . . . ?
N1A Pr7 O9M Pr5 -151.4(7) . . . . ?
O1BW Pr7 O9M Pr5 53.2(5) . . . . ?
Pr2 Pr7 O9M Pr5 -56.3(3) . . . . ?
Pr3 Pr7 O9M Pr5 -108.1(5) . . . . ?
O8M Pr7 O9M Pr3 92.0(4) . . . . ?
O3B Pr7 O9M Pr3 -65.7(4) . . . . ?
O8T Pr7 O9M Pr3 -131.7(7) . . . . ?
O4M Pr7 O9M Pr3 11.1(3) . . . . ?
O7T Pr7 O9M Pr3 148.9(6) . . . . ?
O3A Pr7 O9M Pr3 46.8(6) . . . . ?
N1A Pr7 O9M Pr3 -43.4(9) . . . . ?
O1BW Pr7 O9M Pr3 161.3(7) . . . . ?
Pr2 Pr7 O9M Pr3 51.8(3) . . . . ?
Pr5 Pr7 O9M Pr3 108.1(5) . . . . ?
O4M Pr3 O9M Pr5 101.7(4) . . . . ?
O5M Pr3 O9M Pr5 -46.7(7) . . . . ?
O10M Pr3 O9M Pr5 -112.7(4) 2_455 . . . ?
O5M Pr3 O9M Pr5 171.5(3) 2_455 . . . ?
O3M Pr3 O9M Pr5 26.9(3) . . . . ?
O2D Pr3 O9M Pr5 -42.6(3) . . . . ?
O2B Pr3 O9M Pr5 -175.3(4) . . . . ?
Br1 Pr3 O9M Pr5 67.5(4) . . . . ?
Pr8 Pr3 O9M Pr5 -151.3(2) 2_455 . . . ?
Pr3 Pr3 O9M Pr5 -157.0(18) 2_455 . . . ?
O4M Pr3 O9M Pr7 -11.4(3) . . . . ?
O5M Pr3 O9M Pr7 -159.9(4) . . . . ?
O10M Pr3 O9M Pr7 134.2(4) 2_455 . . . ?
O5M Pr3 O9M Pr7 58.3(6) 2_455 . . . ?
O3M Pr3 O9M Pr7 -86.2(4) . . . . ?
O2D Pr3 O9M Pr7 -155.7(5) . . . . ?
O2B Pr3 O9M Pr7 71.6(4) . . . . ?
Br1 Pr3 O9M Pr7 -45.7(5) . . . . ?
Pr5 Pr3 O9M Pr7 -113.1(5) . . . . ?
Pr8 Pr3 O9M Pr7 95.5(3) 2_455 . . . ?
Pr3 Pr3 O9M Pr7 90(2) 2_455 . . . ?
O10M Pr8 O10M Pr8 17.0(5) 2_455 . . 2_455 ?
O3D Pr8 O10M Pr8 58.4(7) . . . 2_455 ?
O10T Pr8 O10M Pr8 -66.9(9) . . . 2_455 ?
O5M Pr8 O10M Pr8 89.2(4) . . . 2_455 ?
O2B Pr8 O10M Pr8 157.3(5) 2_455 . . 2_455 ?
O9T Pr8 O10M Pr8 -125.3(6) . . . 2_455 ?
N1B Pr8 O10M Pr8 170.0(6) 2_455 . . 2_455 ?
O2BW Pr8 O10M Pr8 -51.8(4) . . . 2_455 ?
Pr3 Pr8 O10M Pr8 115.1(5) 2_455 . . 2_455 ?
Pr3 Pr8 O10M Pr8 53.3(3) . . . 2_455 ?
O10M Pr8 O10M Pr3 -98.1(3) 2_455 . . 2_455 ?
O3D Pr8 O10M Pr3 -56.7(7) . . . 2_455 ?
O10T Pr8 O10M Pr3 178.1(8) . . . 2_455 ?
O5M Pr8 O10M Pr3 -25.9(3) . . . 2_455 ?
O2B Pr8 O10M Pr3 42.2(4) 2_455 . . 2_455 ?
O9T Pr8 O10M Pr3 119.6(5) . . . 2_455 ?
N1B Pr8 O10M Pr3 55.0(8) 2_455 . . 2_455 ?
O2BW Pr8 O10M Pr3 -166.9(5) . . . 2_455 ?
Pr8 Pr8 O10M Pr3 -115.1(5) 2_455 . . 2_455 ?
Pr3 Pr8 O10M Pr3 -61.8(3) . . . 2_455 ?
O9M Pr5 O1BW Pr7 41.0(4) . . . . ?
O3E Pr5 O1BW Pr7 -97.6(6) . . . . ?
O3M Pr5 O1BW Pr7 -4.3(8) . . . . ?
O8M Pr5 O1BW Pr7 -39.4(4) . . . . ?
O6T Pr5 O1BW Pr7 133.1(9) . . . . ?
O5T Pr5 O1BW Pr7 -151.2(10) . . . . ?
O2D Pr5 O1BW Pr7 74.9(6) . . . . ?
N1D Pr5 O1BW Pr7 159.0(8) . . . . ?
Pr3 Pr5 O1BW Pr7 33.6(5) . . . . ?
Pr2 Pr5 O1BW Pr7 -28.1(5) . . . . ?
O8M Pr7 O1BW Pr5 40.4(4) . . . . ?
O3B Pr7 O1BW Pr5 -99.6(6) . . . . ?
O9M Pr7 O1BW Pr5 -41.3(4) . . . . ?
O8T Pr7 O1BW Pr5 -154.3(11) . . . . ?
O4M Pr7 O1BW Pr5 -8.4(8) . . . . ?
O7T Pr7 O1BW Pr5 129.7(7) . . . . ?
O3A Pr7 O1BW Pr5 71.0(6) . . . . ?
N1A Pr7 O1BW Pr5 162.7(7) . . . . ?
Pr2 Pr7 O1BW Pr5 30.7(5) . . . . ?
Pr3 Pr7 O1BW Pr5 -30.6(5) . . . . ?
O10M Pr8 O2BW Pr8 40.8(3) . . . 2_455 ?
O10M Pr8 O2BW Pr8 -40.2(3) 2_455 . . 2_455 ?
O3D Pr8 O2BW Pr8 -97.2(4) . . . 2_455 ?
O10T Pr8 O2BW Pr8 -149.9(5) . . . 2_455 ?
O5M Pr8 O2BW Pr8 -6.0(3) . . . 2_455 ?
O2B Pr8 O2BW Pr8 73.6(4) 2_455 . . 2_455 ?
O9T Pr8 O2BW Pr8 130.4(5) . . . 2_455 ?
N1B Pr8 O2BW Pr8 162.4(5) 2_455 . . 2_455 ?
Pr3 Pr8 O2BW Pr8 32.23(4) 2_455 . . 2_455 ?
Pr3 Pr8 O2BW Pr8 -29.25(2) . . . 2_455 ?
O2F Pr6 O2A C1A 113.8(18) . . . . ?
O6M Pr6 O2A C1A 13(2) . . . . ?
O7M Pr6 O2A C1A 40.6(17) . . . . ?
O2M Pr6 O2A C1A -28.7(17) . . . . ?
O3T Pr6 O2A C1A -171.0(16) . . . . ?
O2C Pr6 O2A C1A -81.6(18) . . . . ?
O4T Pr6 O2A C1A 168.3(19) . . . . ?
N1C Pr6 O2A C1A -117.4(18) . . . . ?
Pr1 Pr6 O2A C1A -31.2(19) . . . . ?
Pr4 Pr6 O2A C1A 40.3(18) . . . . ?
Pr2 Pr6 O2A C1A 5.7(17) . . . . ?
O8M Pr7 O3A C1A 160.4(14) . . . . ?
O3B Pr7 O3A C1A -57.5(13) . . . . ?
O9M Pr7 O3A C1A -153.3(12) . . . . ?
O8T Pr7 O3A C1A 24.6(17) . . . . ?
O4M Pr7 O3A C1A -116.5(13) . . . . ?
O7T Pr7 O3A C1A 72.1(13) . . . . ?
N1A Pr7 O3A C1A -10.7(14) . . . . ?
O1BW Pr7 O3A C1A 131.1(13) . . . . ?
Pr2 Pr7 O3A C1A -160.6(15) . . . . ?
Pr5 Pr7 O3A C1A 174.8(12) . . . . ?
Pr3 Pr7 O3A C1A -128.3(12) . . . . ?
O8M Pr7 O3A Pr2 -39.0(3) . . . . ?
O3B Pr7 O3A Pr2 103.1(4) . . . . ?
O9M Pr7 O3A Pr2 7.3(5) . . . . ?
O8T Pr7 O3A Pr2 -174.8(8) . . . . ?
O4M Pr7 O3A Pr2 44.1(3) . . . . ?
O7T Pr7 O3A Pr2 -127.2(6) . . . . ?
N1A Pr7 O3A Pr2 150.0(8) . . . . ?
O1BW Pr7 O3A Pr2 -68.2(6) . . . . ?
Pr5 Pr7 O3A Pr2 -24.6(3) . . . . ?
Pr3 Pr7 O3A Pr2 32.3(3) . . . . ?
O2M Pr2 O3A C1A 15.9(13) . . . . ?
O3M Pr2 O3A C1A 155.3(13) . . . . ?
O7M Pr2 O3A C1A -55.3(14) . . . . ?
O8M Pr2 O3A C1A -162.5(15) . . . . ?
O1M Pr2 O3A C1A -19.4(17) . . . . ?
O4M Pr2 O3A C1A 114.7(14) . . . . ?
O2E Pr2 O3A C1A -106.8(14) . . . . ?
Br1 Pr2 O3A C1A 73.6(14) . . . . ?
Pr7 Pr2 O3A C1A 159.0(16) . . . . ?
Pr4 Pr2 O3A C1A -59.7(14) . . . . ?
Pr3 Pr2 O3A C1A 126.2(14) . . . . ?
O2M Pr2 O3A Pr7 -143.0(4) . . . . ?
O3M Pr2 O3A Pr7 -3.7(5) . . . . ?
O7M Pr2 O3A Pr7 145.7(4) . . . . ?
O8M Pr2 O3A Pr7 38.6(3) . . . . ?
O1M Pr2 O3A Pr7 -178.4(4) . . . . ?
O4M Pr2 O3A Pr7 -44.2(3) . . . . ?
O2E Pr2 O3A Pr7 94.2(5) . . . . ?
Br1 Pr2 O3A Pr7 -85.4(4) . . . . ?
Pr4 Pr2 O3A Pr7 141.4(2) . . . . ?
Pr3 Pr2 O3A Pr7 -32.8(3) . . . . ?
O4M Pr3 O2B C1B 11.2(13) . . . . ?
O5M Pr3 O2B C1B 151.2(12) . . . . ?
O9M Pr3 O2B C1B -60.3(13) . . . . ?
O10M Pr3 O2B C1B -167.0(14) 2_455 . . . ?
O5M Pr3 O2B C1B 110.0(13) 2_455 . . . ?
O3M Pr3 O2B C1B -23.5(16) . . . . ?
O2D Pr3 O2B C1B -112.4(13) . . . . ?
Br1 Pr3 O2B C1B 68.6(13) . . . . ?
Pr5 Pr3 O2B C1B -63.7(13) . . . . ?
Pr8 Pr3 O2B C1B 154.2(15) 2_455 . . . ?
Pr3 Pr3 O2B C1B 121.6(13) 2_455 . . . ?
O4M Pr3 O2B Pr8 -142.9(4) . . . 2_455 ?
O5M Pr3 O2B Pr8 -3.0(5) . . . 2_455 ?
O9M Pr3 O2B Pr8 145.5(4) . . . 2_455 ?
O10M Pr3 O2B Pr8 38.9(3) 2_455 . . 2_455 ?
O5M Pr3 O2B Pr8 -44.2(3) 2_455 . . 2_455 ?
O3M Pr3 O2B Pr8 -177.7(4) . . . 2_455 ?
O2D Pr3 O2B Pr8 93.4(4) . . . 2_455 ?
Br1 Pr3 O2B Pr8 -85.6(3) . . . 2_455 ?
Pr5 Pr3 O2B Pr8 142.2(2) . . . 2_455 ?
Pr3 Pr3 O2B Pr8 -32.5(3) 2_455 . . 2_455 ?
O8M Pr7 O3B C1B -9(2) . . . . ?
O9M Pr7 O3B C1B 30.1(18) . . . . ?
O8T Pr7 O3B C1B 137(2) . . . . ?
O4M Pr7 O3B C1B -39.5(18) . . . . ?
O7T Pr7 O3B C1B 177.5(18) . . . . ?
O3A Pr7 O3B C1B -92.8(18) . . . . ?
N1A Pr7 O3B C1B -137(2) . . . . ?
O1BW Pr7 O3B C1B 78.8(19) . . . . ?
Pr2 Pr7 O3B C1B -45.6(19) . . . . ?
Pr5 Pr7 O3B C1B 25.9(19) . . . . ?
Pr3 Pr7 O3B C1B -4.0(17) . . . . ?
O2A Pr6 O2C C1C -48.5(13) . . . . ?
O2F Pr6 O2C C1C 109.5(12) . . . . ?
O6M Pr6 O2C C1C 170.2(13) . . . . ?
O7M Pr6 O2C C1C -146.0(11) . . . . ?
O2M Pr6 O2C C1C -107.4(12) . . . . ?
O3T Pr6 O2C C1C 83.4(12) . . . . ?
O4T Pr6 O2C C1C 31.6(13) . . . . ?
N1C Pr6 O2C C1C -9.7(12) . . . . ?
Pr1 Pr6 O2C C1C -151.2(14) . . . . ?
Pr4 Pr6 O2C C1C -176.8(11) . . . . ?
Pr2 Pr6 O2C C1C -119.6(12) . . . . ?
O2A Pr6 O2C Pr1 102.8(4) . . . . ?
O2F Pr6 O2C Pr1 -99.3(6) . . . . ?
O6M Pr6 O2C Pr1 -38.5(3) . . . . ?
O7M Pr6 O2C Pr1 5.3(5) . . . . ?
O2M Pr6 O2C Pr1 43.9(3) . . . . ?
O3T Pr6 O2C Pr1 -125.4(5) . . . . ?
O4T Pr6 O2C Pr1 -177.1(4) . . . . ?
N1C Pr6 O2C Pr1 141.5(6) . . . . ?
Pr4 Pr6 O2C Pr1 -25.6(3) . . . . ?
Pr2 Pr6 O2C Pr1 31.6(3) . . . . ?
O1M Pr1 O2C C1C 7.5(12) 2_455 . . . ?
O1M Pr1 O2C C1C 145.7(11) . . . . ?
O6M Pr1 O2C C1C -63.5(12) 2_455 . . . ?
O6M Pr1 O2C C1C -171.6(13) . . . . ?
O2M Pr1 O2C C1C 106.1(13) . . . . ?
O2M Pr1 O2C C1C -20.6(15) 2_455 . . . ?
O2C Pr1 O2C C1C -115.3(12) 2_455 . . . ?
Br1 Pr1 O2C C1C 64.7(12) . . . . ?
Pr6 Pr1 O2C C1C -65.1(12) 2_455 . . . ?
Pr6 Pr1 O2C C1C 149.6(14) . . . . ?
Pr2 Pr1 O2C C1C 117.5(12) . . . . ?
O1M Pr1 O2C Pr6 -142.1(4) 2_455 . . . ?
O1M Pr1 O2C Pr6 -3.9(5) . . . . ?
O6M Pr1 O2C Pr6 146.9(4) 2_455 . . . ?
O6M Pr1 O2C Pr6 38.8(3) . . . . ?
O2M Pr1 O2C Pr6 -43.5(3) . . . . ?
O2M Pr1 O2C Pr6 -170.2(4) 2_455 . . . ?
O2C Pr1 O2C Pr6 95.1(3) 2_455 . . . ?
Br1 Pr1 O2C Pr6 -84.9(3) . . . . ?
Pr6 Pr1 O2C Pr6 145.30(17) 2_455 . . . ?
Pr2 Pr1 O2C Pr6 -32.1(3) . . . . ?
O9M Pr5 O2D C1D 168.0(12) . . . . ?
O3E Pr5 O2D C1D -51.4(12) . . . . ?
O3M Pr5 O2D C1D -109.6(12) . . . . ?
O8M Pr5 O2D C1D -147.6(11) . . . . ?
O6T Pr5 O2D C1D 75.5(13) . . . . ?
O5T Pr5 O2D C1D 32.8(15) . . . . ?
N1D Pr5 O2D C1D -11.3(11) . . . . ?
O1BW Pr5 O2D C1D 135.8(11) . . . . ?
Pr3 Pr5 O2D C1D -152.3(13) . . . . ?
Pr7 Pr5 O2D C1D -178.5(11) . . . . ?
Pr2 Pr5 O2D C1D -121.4(11) . . . . ?
O9M Pr5 O2D Pr3 -39.7(3) . . . . ?
O3E Pr5 O2D Pr3 100.8(4) . . . . ?
O3M Pr5 O2D Pr3 42.7(3) . . . . ?
O8M Pr5 O2D Pr3 4.7(5) . . . . ?
O6T Pr5 O2D Pr3 -132.2(6) . . . . ?
O5T Pr5 O2D Pr3 -174.9(7) . . . . ?
N1D Pr5 O2D Pr3 140.9(6) . . . . ?
O1BW Pr5 O2D Pr3 -71.9(5) . . . . ?
Pr7 Pr5 O2D Pr3 -26.3(3) . . . . ?
Pr2 Pr5 O2D Pr3 30.9(3) . . . . ?
O4M Pr3 O2D C1D 148.4(12) . . . . ?
O5M Pr3 O2D C1D 7.6(13) . . . . ?
O9M Pr3 O2D C1D -170.0(14) . . . . ?
O10M Pr3 O2D C1D -63.4(13) 2_455 . . . ?
O5M Pr3 O2D C1D -27.6(16) 2_455 . . . ?
O3M Pr3 O2D C1D 108.0(13) . . . . ?
O2B Pr3 O2D C1D -113.8(13) . . . . ?
Br1 Pr3 O2D C1D 65.2(13) . . . . ?
Pr5 Pr3 O2D C1D 150.4(15) . . . . ?
Pr8 Pr3 O2D C1D -66.5(13) 2_455 . . . ?
Pr3 Pr3 O2D C1D 3.8(14) 2_455 . . . ?
O4M Pr3 O2D Pr5 -2.0(5) . . . . ?
O5M Pr3 O2D Pr5 -142.8(4) . . . . ?
O9M Pr3 O2D Pr5 39.6(3) . . . . ?
O10M Pr3 O2D Pr5 146.1(4) 2_455 . . . ?
O5M Pr3 O2D Pr5 -178.0(4) 2_455 . . . ?
O3M Pr3 O2D Pr5 -42.4(3) . . . . ?
O2B Pr3 O2D Pr5 95.7(4) . . . . ?
Br1 Pr3 O2D Pr5 -85.2(3) . . . . ?
Pr8 Pr3 O2D Pr5 143.1(2) 2_455 . . . ?
Pr3 Pr3 O2D Pr5 -146.62(18) 2_455 . . . ?
O10M Pr8 O3D C1D -7(2) . . . . ?
O10M Pr8 O3D C1D 32.1(17) 2_455 . . . ?
O10T Pr8 O3D C1D 136.1(19) . . . . ?
O5M Pr8 O3D C1D -38.2(17) . . . . ?
O2B Pr8 O3D C1D -90.2(17) 2_455 . . . ?
O9T Pr8 O3D C1D 178.0(16) . . . . ?
N1B Pr8 O3D C1D -137.6(18) 2_455 . . . ?
O2BW Pr8 O3D C1D 81.4(18) . . . . ?
Pr3 Pr8 O3D C1D -43.2(18) 2_455 . . . ?
Pr8 Pr8 O3D C1D 27.9(18) 2_455 . . . ?
Pr3 Pr8 O3D C1D -1.9(16) . . . . ?
O7M Pr4 O2E C1E 159.1(12) . . . . ?
O6M Pr4 O2E C1E -155.5(11) . . . . ?
O3C Pr4 O2E C1E -60.4(12) 2_455 . . . ?
O1T Pr4 O2E C1E 19.6(14) . . . . ?
O3F Pr4 O2E C1E 103.3(12) . . . . ?
O1M Pr4 O2E C1E -118.9(12) . . . . ?
O2T Pr4 O2E C1E 71.7(12) . . . . ?
N1E Pr4 O2E C1E -9.3(12) . . . . ?
Pr2 Pr4 O2E C1E -163.2(13) . . . . ?
Pr6 Pr4 O2E C1E 173.3(11) . . . . ?
Pr1 Pr4 O2E C1E -130.5(11) . . . . ?
O7M Pr4 O2E Pr2 -37.8(3) . . . . ?
O6M Pr4 O2E Pr2 7.6(5) . . . . ?
O3C Pr4 O2E Pr2 102.8(3) 2_455 . . . ?
O1T Pr4 O2E Pr2 -177.3(7) . . . . ?
O3F Pr4 O2E Pr2 -93.6(5) . . . . ?
O1M Pr4 O2E Pr2 44.2(3) . . . . ?
O2T Pr4 O2E Pr2 -125.1(5) . . . . ?
N1E Pr4 O2E Pr2 153.9(6) . . . . ?
Pr6 Pr4 O2E Pr2 -23.5(3) . . . . ?
Pr1 Pr4 O2E Pr2 32.7(3) . . . . ?
O2M Pr2 O2E C1E 157.0(11) . . . . ?
O3M Pr2 O2E C1E 16.6(12) . . . . ?
O7M Pr2 O2E C1E -160.3(13) . . . . ?
O8M Pr2 O2E C1E -53.4(12) . . . . ?
O1M Pr2 O2E C1E 117.2(13) . . . . ?
O4M Pr2 O2E C1E -17.1(15) . . . . ?
O3A Pr2 O2E C1E -104.6(12) . . . . ?
Br1 Pr2 O2E C1E 75.0(12) . . . . ?
Pr7 Pr2 O2E C1E -57.0(12) . . . . ?
Pr4 Pr2 O2E C1E 162.0(14) . . . . ?
Pr3 Pr2 O2E C1E 13.3(13) . . . . ?
O2M Pr2 O2E Pr4 -5.0(5) . . . . ?
O3M Pr2 O2E Pr4 -145.3(4) . . . . ?
O7M Pr2 O2E Pr4 37.7(3) . . . . ?
O8M Pr2 O2E Pr4 144.6(4) . . . . ?
O1M Pr2 O2E Pr4 -44.8(3) . . . . ?
O4M Pr2 O2E Pr4 -179.1(3) . . . . ?
O3A Pr2 O2E Pr4 93.5(4) . . . . ?
Br1 Pr2 O2E Pr4 -86.9(3) . . . . ?
Pr7 Pr2 O2E Pr4 141.03(19) . . . . ?
Pr3 Pr2 O2E Pr4 -148.67(18) . . . . ?
O9M Pr5 O3E C1E 3(2) . . . . ?
O3M Pr5 O3E C1E -34.2(17) . . . . ?
O8M Pr5 O3E C1E 35.4(17) . . . . ?
O6T Pr5 O3E C1E -176.3(17) . . . . ?
O5T Pr5 O3E C1E 144(2) . . . . ?
O2D Pr5 O3E C1E -86.8(18) . . . . ?
N1D Pr5 O3E C1E -123.5(18) . . . . ?
O1BW Pr5 O3E C1E 86.0(18) . . . . ?
Pr3 Pr5 O3E C1E -37.9(18) . . . . ?
Pr7 Pr5 O3E C1E 33.0(18) . . . . ?
Pr2 Pr5 O3E C1E 0.3(16) . . . . ?
O2A Pr6 O2F C1F -119(2) . . . . ?
O6M Pr6 O2F C1F 26(2) . . . . ?
O7M Pr6 O2F C1F -42(2) . . . . ?
O2M Pr6 O2F C1F -33(3) . . . . ?
O3T Pr6 O2F C1F 106(2) . . . . ?
O2C Pr6 O2F C1F 81(2) . . . . ?
O4T Pr6 O2F C1F -177(2) . . . . ?
N1C Pr6 O2F C1F 168(2) . . . . ?
Pr1 Pr6 O2F C1F 23(2) . . . . ?
Pr4 Pr6 O2F C1F -6(2) . . . . ?
Pr2 Pr6 O2F C1F -46(2) . . . . ?
O7M Pr4 O3F C1F 21(2) . . . . ?
O6M Pr4 O3F C1F -49(2) . . . . ?
O3C Pr4 O3F C1F -126(2) 2_455 . . . ?
O1T Pr4 O3F C1F -164(3) . . . . ?
O1M Pr4 O3F C1F -17(3) . . . . ?
O2E Pr4 O3F C1F 73(2) . . . . ?
O2T Pr4 O3F C1F 104(2) . . . . ?
N1E Pr4 O3F C1F 149(2) . . . . ?
Pr2 Pr4 O3F C1F 25(2) . . . . ?
Pr6 Pr4 O3F C1F -15(2) . . . . ?
Pr1 Pr4 O3F C1F -44(2) . . . . ?
O8M Pr7 N1A C2A 3(2) . . . . ?
O3B Pr7 N1A C2A 147(2) . . . . ?
O9M Pr7 N1A C2A 123.0(16) . . . . ?
O8T Pr7 N1A C2A -141(2) . . . . ?
O4M Pr7 N1A C2A 73.8(18) . . . . ?
O7T Pr7 N1A C2A -65.9(18) . . . . ?
O3A Pr7 N1A C2A 13.5(16) . . . . ?
O1BW Pr7 N1A C2A -98.6(19) . . . . ?
Pr2 Pr7 N1A C2A 33.7(19) . . . . ?
Pr5 Pr7 N1A C2A 33(4) . . . . ?
Pr3 Pr7 N1A C2A 96.5(18) . . . . ?
O2A Pr6 N1C C2C 166.5(14) . . . . ?
O2F Pr6 N1C C2C -105.7(12) . . . . ?
O6M Pr6 N1C C2C 21.8(15) . . . . ?
O7M Pr6 N1C C2C 129.1(12) . . . . ?
O2M Pr6 N1C C2C 87.0(12) . . . . ?
O3T Pr6 N1C C2C -47.7(13) . . . . ?
O2C Pr6 N1C C2C 21.8(11) . . . . ?
O4T Pr6 N1C C2C -119.1(14) . . . . ?
Pr1 Pr6 N1C C2C 47.3(13) . . . . ?
Pr4 Pr6 N1C C2C 59(2) . . . . ?
Pr2 Pr6 N1C C2C 109.0(12) . . . . ?
O9M Pr5 N1D C2D 22.1(14) . . . . ?
O3E Pr5 N1D C2D 165.5(13) . . . . ?
O3M Pr5 N1D C2D 87.7(12) . . . . ?
O8M Pr5 N1D C2D 129.7(11) . . . . ?
O6T Pr5 N1D C2D -52.5(13) . . . . ?
O5T Pr5 N1D C2D -126.8(14) . . . . ?
O2D Pr5 N1D C2D 22.9(11) . . . . ?
O1BW Pr5 N1D C2D -78.2(17) . . . . ?
Pr3 Pr5 N1D C2D 48.4(12) . . . . ?
Pr7 Pr5 N1D C2D 58.1(18) . . . . ?
Pr2 Pr5 N1D C2D 109.4(12) . . . . ?
O7M Pr4 N1E C2E -3.7(17) . . . . ?
O6M Pr4 N1E C2E 113.3(13) . . . . ?
O3C Pr4 N1E C2E 137.3(15) 2_455 . . . ?
O1T Pr4 N1E C2E -147.8(17) . . . . ?
O3F Pr4 N1E C2E -103.9(14) . . . . ?
O1M Pr4 N1E C2E 67.2(14) . . . . ?
O2E Pr4 N1E C2E 9.8(12) . . . . ?
O2T Pr4 N1E C2E -62.3(14) . . . . ?
Pr2 Pr4 N1E C2E 27.1(14) . . . . ?
Pr6 Pr4 N1E C2E 18(3) . . . . ?
Pr1 Pr4 N1E C2E 89.2(14) . . . . ?
Pr6 O2A C1A O3A -22(3) . . . . ?
Pr6 O2A C1A C2A 155.9(13) . . . . ?
Pr7 O3A C1A O2A -176.1(12) . . . . ?
Pr2 O3A C1A O2A 31(2) . . . . ?
Pr7 O3A C1A C2A 6(2) . . . . ?
Pr2 O3A C1A C2A -147.1(12) . . . . ?
Pr7 N1A C2A C3A -138.0(14) . . . . ?
Pr7 N1A C2A C1A -16(2) . . . . ?
O2A C1A C2A N1A -170.8(19) . . . . ?
O3A C1A C2A N1A 7(2) . . . . ?
O2A C1A C2A C3A -47(2) . . . . ?
O3A C1A C2A C3A 131.0(16) . . . . ?
N1A C2A C3A C4A -59(2) . . . . ?
C1A C2A C3A C4A 177.5(14) . . . . ?
C2A C3A C4A C9A 120.2(19) . . . . ?
C2A C3A C4A C5A -61(3) . . . . ?
C9A C4A C5A C6A 9(4) . . . . ?
C3A C4A C5A C6A -170(2) . . . . ?
C4A C5A C6A C7A -6(4) . . . . ?
C5A C6A C7A C8A 0(4) . . . . ?
C5A C6A C7A O1A 177(2) . . . . ?
C6A C7A C8A C9A 2(4) . . . . ?
O1A C7A C8A C9A -175.2(19) . . . . ?
C7A C8A C9A C4A 1(3) . . . . ?
C5A C4A C9A C8A -7(3) . . . . ?
C3A C4A C9A C8A 172(2) . . . . ?
Pr7 O3B C1B O2B -12(3) . . . . ?
Pr7 O3B C1B C2B 167.5(13) . . . . ?
Pr8 O2B C1B O3B 178.7(12) 2_455 . . . ?
Pr3 O2B C1B O3B 31(2) . . . . ?
Pr8 O2B C1B C2B -0.3(19) 2_455 . . . ?
Pr3 O2B C1B C2B -147.7(12) . . . . ?
Pr8 N1B C2B C1B -14(2) 2_455 . . . ?
Pr8 N1B C2B C3B -140.5(13) 2_455 . . . ?
O3B C1B C2B N1B -169.7(16) . . . . ?
O2B C1B C2B N1B 9(2) . . . . ?
O3B C1B C2B C3B -41(2) . . . . ?
O2B C1B C2B C3B 137.9(14) . . . . ?
N1B C2B C3B C4B -51(2) . . . . ?
C1B C2B C3B C4B -178.1(13) . . . . ?
C2B C3B C4B C5B 120.9(19) . . . . ?
C2B C3B C4B C9B -64(2) . . . . ?
C9B C4B C5B C6B 5(3) . . . . ?
C3B C4B C5B C6B -180.0(18) . . . . ?
C4B C5B C6B C7B -4(3) . . . . ?
C5B C6B C7B O1B 179.4(19) . . . . ?
C5B C6B C7B C8B 4(3) . . . . ?
C6B C7B C8B C9B -4(4) . . . . ?
O1B C7B C8B C9B -179(2) . . . . ?
C7B C8B C9B C4B 4(4) . . . . ?
C5B C4B C9B C8B -5(3) . . . . ?
C3B C4B C9B C8B -180(2) . . . . ?
Pr6 O2C C1C O3C -178.3(11) . . . . ?
Pr1 O2C C1C O3C 41(2) . . . . ?
Pr6 O2C C1C C2C -2.8(19) . . . . ?
Pr1 O2C C1C C2C -143.5(11) . . . . ?
Pr4 O3C C1C O2C -20(3) 2_455 . . . ?
Pr4 O3C C1C C2C 164.1(11) 2_455 . . . ?
Pr6 N1C C2C C3C -156.7(10) . . . . ?
Pr6 N1C C2C C1C -30.5(17) . . . . ?
O2C C1C C2C N1C 22(2) . . . . ?
O3C C1C C2C N1C -162.1(15) . . . . ?
O2C C1C C2C C3C 147.4(14) . . . . ?
O3C C1C C2C C3C -37(2) . . . . ?
N1C C2C C3C C4C -59.0(18) . . . . ?
C1C C2C C3C C4C 177.2(12) . . . . ?
C2C C3C C4C C5C -73.6(17) . . . . ?
C2C C3C C4C C9C 102.2(17) . . . . ?
C9C C4C C5C C6C 0.0 . . . . ?
C3C C4C C5C C6C 175.9(17) . . . . ?
C4C C5C C6C C7C 0.0 . . . . ?
C5C C6C C7C C8C 0.0 . . . . ?
C5C C6C C7C O1C -178(2) . . . . ?
C6C C7C C8C C9C 0.0 . . . . ?
O1C C7C C8C C9C 177(2) . . . . ?
C7C C8C C9C C4C 0.0 . . . . ?
C5C C4C C9C C8C 0.0 . . . . ?
C3C C4C C9C C8C -175.7(18) . . . . ?
Pr8 O3D C1D O2D -18(3) . . . . ?
Pr8 O3D C1D C2D 163.3(12) . . . . ?
Pr5 O2D C1D O3D 179.8(11) . . . . ?
Pr3 O2D C1D O3D 38(2) . . . . ?
Pr5 O2D C1D C2D -1.3(18) . . . . ?
Pr3 O2D C1D C2D -143.1(11) . . . . ?
Pr5 N1D C2D C1D -31.9(16) . . . . ?
Pr5 N1D C2D C3D -158.1(10) . . . . ?
O3D C1D C2D N1D -158.9(14) . . . . ?
O2D C1D C2D N1D 22.2(19) . . . . ?
O3D C1D C2D C3D -31(2) . . . . ?
O2D C1D C2D C3D 149.7(14) . . . . ?
N1D C2D C3D C4D -55(2) . . . . ?
C1D C2D C3D C4D 179.3(14) . . . . ?
C2D C3D C4D C5D -87(2) . . . . ?
C2D C3D C4D C9D 99.0(19) . . . . ?
C9D C4D C5D C6D -5(3) . . . . ?
C3D C4D C5D C6D -178.6(17) . . . . ?
C4D C5D C6D C7D 5(3) . . . . ?
C5D C6D C7D C8D -4(4) . . . . ?
C5D C6D C7D O1D 176(2) . . . . ?
C6D C7D C8D C9D 3(3) . . . . ?
O1D C7D C8D C9D -177.0(18) . . . . ?
C7D C8D C9D C4D -3(3) . . . . ?
C5D C4D C9D C8D 4(3) . . . . ?
C3D C4D C9D C8D 177.9(16) . . . . ?
Pr5 O3E C1E O2E -13(3) . . . . ?
Pr5 O3E C1E C2E 161.6(12) . . . . ?
Pr4 O2E C1E O3E -177.8(12) . . . . ?
Pr2 O2E C1E O3E 25(2) . . . . ?
Pr4 O2E C1E C2E 7.3(18) . . . . ?
Pr2 O2E C1E C2E -149.7(10) . . . . ?
Pr4 N1E C2E C1E -10.4(19) . . . . ?
Pr4 N1E C2E C3E -134.9(12) . . . . ?
O3E C1E C2E N1E -172.9(15) . . . . ?
O2E C1E C2E N1E 2.5(19) . . . . ?
O3E C1E C2E C3E -46.3(18) . . . . ?
O2E C1E C2E C3E 129.1(15) . . . . ?
N1E C2E C3E C4E -58(2) . . . . ?
C1E C2E C3E C4E 177.3(14) . . . . ?
C2E C3E C4E C5E 125.0(18) . . . . ?
C2E C3E C4E C9E -60(2) . . . . ?
C9E C4E C5E C6E 0(3) . . . . ?
C3E C4E C5E C6E 174.4(18) . . . . ?
C4E C5E C6E C7E 2(3) . . . . ?
C5E C6E C7E C8E 2(3) . . . . ?
C5E C6E C7E O1E -176.9(17) . . . . ?
C6E C7E C8E C9E -8(4) . . . . ?
O1E C7E C8E C9E 171(2) . . . . ?
C7E C8E C9E C4E 9(4) . . . . ?
C5E C4E C9E C8E -5(3) . . . . ?
C3E C4E C9E C8E 180(2) . . . . ?
Pr6 O2F C1F O3F -3(4) . . . . ?
Pr6 O2F C1F C2F 172.0(16) . . . . ?
Pr4 O3F C1F O2F 18(4) . . . . ?
Pr4 O3F C1F C2F -156.7(17) . . . . ?
O2F C1F C2F N1F 173(2) . . . . ?
O3F C1F C2F N1F -11(3) . . . . ?
O2F C1F C2F C3F -79(3) . . . . ?
O3F C1F C2F C3F 97(3) . . . . ?
N1F C2F C3F C4F 172(2) . . . . ?
C1F C2F C3F C4F 70(3) . . . . ?
C2F C3F C4F C9F -110(3) . . . . ?
C2F C3F C4F C5F 66(3) . . . . ?
C9F C4F C5F C6F -2(2) . . . . ?
C3F C4F C5F C6F -178.4(18) . . . . ?
C4F C5F C6F C7F -3.5(16) . . . . ?
C5F C6F C7F O1F 173.7(19) . . . . ?
C5F C6F C7F C8F 6(3) . . . . ?
O1F C7F C8F C9F -171(3) . . . . ?
C6F C7F C8F C9F -3(4) . . . . ?
C5F C4F C9F C8F 5(3) . . . . ?
C3F C4F C9F C8F -179(2) . . . . ?
C7F C8F C9F C4F -3(4) . . . . ?
